data_7121532
loop_
_publ_author_name
'Mateus, Pedro'
'Wicher, Barbara'
'Ferrand, Yann'
'Huc, Ivan'

_publ_section_title
;
 Carbohydrate binding through first- and second-sphere coordination within
 aromatic oligoamide metallofoldamers
;
_journal_name_full 'Chemical Communications'
_journal_paper_doi 10.1039/C8CC02360C
_journal_year 2018
_chemical_formula_moiety '2(C161 H151 N35 O26 K), 2(C4 H10 O4), 2(C1 F3 O3 S), C6 H5 Cl, C2 H3 N, 4(C H Cl3), 2(O)'
_chemical_formula_sum 'C344 H334 Cl13 F6 K2 N71 O68 S2'
_chemical_formula_weight 7267.97
_space_group_crystal_system tetragonal
_space_group_IT_number 88
_space_group_name_Hall '-I 4ad'
_space_group_name_H-M_alt 'I 41/a'
_symmetry_space_group_name_Hall '-I 4ad'
_symmetry_space_group_name_H-M 'I 41/a :2'
_atom_sites_solution_hydrogens geom
_audit_creation_method SHELXL-2016/4
_audit_update_record
;
2018-03-23 deposited with the CCDC.
2018-04-19 downloaded from the CCDC.
;
_cell_angle_alpha 90
_cell_angle_beta 90
_cell_angle_gamma 90
_cell_formula_units_Z 16
_cell_length_a 65.2962(7)
_cell_length_b 65.2962(7)
_cell_length_c 42.3749(9)
_cell_measurement_reflns_used 50000
_cell_measurement_temperature 100(2)
_cell_measurement_theta_max 55
_cell_measurement_theta_min 2
_cell_volume 180669(5)
_computing_cell_refinement 'CrystalClear 2.1 b32, Rigaku 2014'
_computing_data_collection 'CrystalClear 2.1 b32, Rigaku 2014'
_computing_data_reduction 'CrysAlisPro 1.171.38.43, Rigaku Oxford Diffraction, 2015'
_computing_publication_material 'SHELXL-2016/4 (Sheldrick, 2016)'
_computing_structure_refinement 'SHELXL-2016/4 (Sheldrick, 2016)'
_computing_structure_solution 'SHELXD (Sheldrick, 2014)'
_diffrn_ambient_temperature 100(2)
_diffrn_detector_area_resol_mean 5.8140
_diffrn_measured_fraction_theta_full 0.985
_diffrn_measured_fraction_theta_max 0.985
_diffrn_measurement_device_type 'partial chi'
_diffrn_measurement_method \w-scans
_diffrn_radiation_type CuK\a
_diffrn_radiation_wavelength 1.54184
_diffrn_reflns_av_R_equivalents 0.0740
_diffrn_reflns_av_unetI/netI 0.0592
_diffrn_reflns_Laue_measured_fraction_full 0.985
_diffrn_reflns_Laue_measured_fraction_max 0.985
_diffrn_reflns_limit_h_max 72
_diffrn_reflns_limit_h_min -74
_diffrn_reflns_limit_k_max 65
_diffrn_reflns_limit_k_min -73
_diffrn_reflns_limit_l_max 47
_diffrn_reflns_limit_l_min -44
_diffrn_reflns_number 286172
_diffrn_reflns_point_group_measured_fraction_full 0.985
_diffrn_reflns_point_group_measured_fraction_max 0.985
_diffrn_reflns_theta_full 61.279
_diffrn_reflns_theta_max 61.279
_diffrn_reflns_theta_min 1.837
_diffrn_source 'Rigaku MM007 rotating anode'
_exptl_absorpt_coefficient_mu 1.567
_exptl_absorpt_correction_T_max 1.0
_exptl_absorpt_correction_T_min 0.5
_exptl_absorpt_correction_type multi-scan
_exptl_absorpt_process_details
;
CrysAlisPro 1.171.38.43 (Rigaku Oxford Diffraction, 2015)
Empirical absorption correction using spherical harmonics,
 implemented in SCALE3 ABSPACK scaling algorithm.
;
_exptl_crystal_colour colorless
_exptl_crystal_density_diffrn 1.069
_exptl_crystal_description plate
_exptl_crystal_F_000 60544
_exptl_crystal_recrystallization_method 'Re-crystallisation from solvent'
_exptl_crystal_size_max 0.1
_exptl_crystal_size_mid 0.06
_exptl_crystal_size_min 0.02
_refine_diff_density_max 1.384
_refine_diff_density_min -1.041
_refine_diff_density_rms 0.116
_refine_ls_extinction_method none
_refine_ls_goodness_of_fit_ref 2.166
_refine_ls_hydrogen_treatment constr
_refine_ls_matrix_type full
_refine_ls_number_parameters 3818
_refine_ls_number_reflns 68620
_refine_ls_number_restraints 114
_refine_ls_restrained_S_all 2.165
_refine_ls_R_factor_all 0.2065
_refine_ls_R_factor_gt 0.1496
_refine_ls_shift/su_max 0.001
_refine_ls_shift/su_mean 0.000
_refine_ls_structure_factor_coef Fsqd
_refine_ls_weighting_details 'w=1/[\s^2^(Fo^2^)+(0.1000P)^2^] where P=(Fo^2^+2Fc^2^)/3'
_refine_ls_weighting_scheme calc
_refine_ls_wR_factor_gt 0.3780
_refine_ls_wR_factor_ref 0.4041
_reflns_Friedel_coverage 0.000
_reflns_number_gt 38298
_reflns_number_total 68620
_reflns_threshold_expression 'I > 2\s(I)'
_cod_data_source_file c8cc02360c2.cif
_cod_data_source_block 1-K+_3
_cod_depositor_comments
;
The following automatic conversions were performed:

'_exptl_absorpt_correction_type' value 'multi scan' changed to
'multi-scan' according to
/home/data/users/saulius/crontab/automatic-downloads/rss-feeds/RSC/lib/dictionaries/cif_core.dic
dictionary named 'cif_core.dic' version 2.4.2 from 2011-04-26.

Automatic conversion script
Id: cif_fix_values 4973 2017-02-22 13:04:09Z antanas 
;
_cod_database_code 7121532
_shelx_shelxl_version_number 2016/4
_shelx_space_group_comment
;
The symmetry employed for this shelxl refinement is uniquely defined
by the following loop, which should always be used as a source of
symmetry information in preference to the above space-group names.
They are only intended as comments.
;

loop_
_space_group_symop_operation_xyz
'x, y, z'
'-x+1/2, -y, z+1/2'
'-y+3/4, x+1/4, z+1/4'
'y+3/4, -x+3/4, z+3/4'
'x+1/2, y+1/2, z+1/2'
'-x+1, -y+1/2, z+1'
'-y+5/4, x+3/4, z+3/4'
'y+5/4, -x+5/4, z+5/4'
'-x, -y, -z'
'x-1/2, y, -z-1/2'
'y-3/4, -x-1/4, -z-1/4'
'-y-3/4, x-3/4, -z-3/4'
'-x+1/2, -y+1/2, -z+1/2'
'x, y+1/2, -z'
'y-1/4, -x+1/4, -z+1/4'
'-y-1/4, x-1/4, -z-1/4'

loop_
_atom_site_label
_atom_site_type_symbol
_atom_site_fract_x
_atom_site_fract_y
_atom_site_fract_z
_atom_site_U_iso_or_equiv
_atom_site_adp_type
_atom_site_occupancy
_atom_site_site_symmetry_order
_atom_site_calc_flag
_atom_site_refinement_flags_posn
_atom_site_refinement_flags_adp
_atom_site_refinement_flags_occupancy
_atom_site_disorder_assembly
_atom_site_disorder_group
S1E S 0.23737(14) 0.46589(14) 0.46207(19) 0.368(4) Uiso 1 1 d G . . . .
O1E O 0.2307(2) 0.44664(18) 0.4732(3) 0.368(4) Uiso 1 1 d G . . . .
O2E O 0.2538(2) 0.4653(2) 0.4406(3) 0.368(4) Uiso 1 1 d G . . . .
O3E O 0.2214(2) 0.4796(2) 0.4542(3) 0.368(4) Uiso 1 1 d G . . . .
C1E C 0.24814(15) 0.47702(15) 0.4964(2) 0.368(4) Uiso 1 1 d G . . . .
F1E F 0.2342(2) 0.4797(2) 0.5181(3) 0.368(4) Uiso 1 1 d G . . . .
F2E F 0.2565(2) 0.4947(2) 0.4908(3) 0.368(4) Uiso 1 1 d G . . . .
F3E F 0.2622(2) 0.4650(2) 0.5085(3) 0.368(4) Uiso 1 1 d G . . . .
S2E S 0.35368(12) 0.65002(11) -0.05746(17) 0.267(3) Uiso 1 1 d G . . . .
O4E O 0.3501(2) 0.65224(19) -0.0933(2) 0.406(5) Uiso 1 1 d G . . . .
O5E O 0.3392(2) 0.63501(16) -0.0405(3) 0.406(5) Uiso 1 1 d G . . . .
O6E O 0.37646(17) 0.6486(2) -0.0476(4) 0.406(5) Uiso 1 1 d G . . . .
C2E C 0.34540(16) 0.67669(14) -0.0417(2) 0.406(5) Uiso 1 1 d G . . . .
F4E F 0.3584(2) 0.69240(19) -0.0537(4) 0.406(5) Uiso 1 1 d G . . . .
F5E F 0.3460(3) 0.6777(2) -0.0082(3) 0.406(5) Uiso 1 1 d G . . . .
F6E F 0.3250(2) 0.6814(2) -0.0515(4) 0.406(5) Uiso 1 1 d G . . . .
K2 K 0.38614(4) 0.54743(5) 0.07206(6) 0.1191(9) Uani 1 1 d . . . . .
C1C C 0.39699(13) 0.52112(13) -0.0795(2) 0.065(2) Uani 1 1 d . . . . .
C2C C 0.38519(15) 0.53395(16) -0.0972(2) 0.085(3) Uani 1 1 d . . . . .
H2C H 0.371299 0.530391 -0.100930 0.102 Uiso 1 1 calc R U . . .
C3C C 0.39263(17) 0.55179(16) -0.1096(3) 0.094(3) Uani 1 1 d . . . . .
H3C H 0.384084 0.560605 -0.121660 0.113 Uiso 1 1 calc R U . . .
C4C C 0.41284(16) 0.55658(16) -0.1042(2) 0.089(3) Uani 1 1 d . . . . .
H4C H 0.418032 0.569058 -0.112537 0.107 Uiso 1 1 calc R U . . .
C5C C 0.42581(13) 0.54424(13) -0.08747(19) 0.065(2) Uani 1 1 d . . . . .
C6C C 0.44698(14) 0.54852(12) -0.08204(18) 0.066(2) Uani 1 1 d . . . . .
C7C C 0.45823(12) 0.53610(12) -0.06326(17) 0.0569(19) Uani 1 1 d . . . . .
H7C H 0.472438 0.538466 -0.060137 0.068 Uiso 1 1 calc R U . . .
C8C C 0.44836(11) 0.51975(11) -0.04865(16) 0.0536(18) Uani 1 1 d . . . . .
C9C C 0.41812(13) 0.52604(13) -0.07287(19) 0.065(2) Uani 1 1 d . . . . .
C10C C 0.46073(12) 0.50702(11) -0.02630(17) 0.0550(19) Uani 1 1 d . . . . .
C11C C 0.45610(11) 0.47987(11) 0.01439(16) 0.0536(18) Uani 1 1 d . . . . .
C12C C 0.47645(11) 0.47383(13) 0.01785(18) 0.061(2) Uani 1 1 d . . . . .
H12C H 0.486901 0.480344 0.005918 0.073 Uiso 1 1 calc R U . . .
C13C C 0.48139(12) 0.45817(12) 0.03891(19) 0.061(2) Uani 1 1 d . . . . .
H13C H 0.495324 0.454438 0.041794 0.073 Uiso 1 1 calc R U . . .
C14C C 0.46613(11) 0.44786(12) 0.05588(18) 0.0581(19) Uani 1 1 d . . . . .
H14C H 0.469714 0.436724 0.069198 0.070 Uiso 1 1 calc R U . . .
C15C C 0.44609(11) 0.45377(11) 0.05335(16) 0.0505(17) Uani 1 1 d . . . . .
C16C C 0.42997(12) 0.44409(11) 0.06965(16) 0.0533(18) Uani 1 1 d . . . . .
C17C C 0.41013(12) 0.45195(11) 0.06699(16) 0.0541(18) Uani 1 1 d . . . . .
H17C H 0.399084 0.445947 0.078265 0.065 Uiso 1 1 calc R U . . .
C18C C 0.40700(10) 0.46848(11) 0.04775(16) 0.0476(17) Uani 1 1 d . . . . .
C19C C 0.44070(10) 0.47030(11) 0.03365(16) 0.0504(17) Uani 1 1 d . . . . .
C20C C 0.38534(12) 0.47668(12) 0.04491(17) 0.0559(19) Uani 1 1 d . . . . .
C21C C 0.36522(12) 0.50307(12) 0.01694(16) 0.058(2) Uani 1 1 d . . . . .
C22C C 0.34607(11) 0.49355(12) 0.01965(17) 0.0576(19) Uani 1 1 d . . . . .
H22C H 0.344707 0.480953 0.030673 0.069 Uiso 1 1 calc R U . . .
C23C C 0.32921(13) 0.50277(14) 0.0061(2) 0.072(2) Uani 1 1 d . . . . .
H23C H 0.316304 0.496124 0.007620 0.086 Uiso 1 1 calc R U . . .
C24C C 0.33030(14) 0.52091(14) -0.00944(19) 0.070(2) Uani 1 1 d . . . . .
H24D H 0.318368 0.526833 -0.018460 0.084 Uiso 1 1 calc R U . . .
C25C C 0.34920(14) 0.53073(12) -0.01194(18) 0.064(2) Uani 1 1 d . . . . .
C26C C 0.35182(15) 0.54946(15) -0.0289(2) 0.078(3) Uani 1 1 d . . . . .
C27C C 0.37087(17) 0.55886(14) -0.0298(2) 0.079(3) Uani 1 1 d . . . . .
H27D H 0.372842 0.571383 -0.040785 0.095 Uiso 1 1 calc R U . . .
C28C C 0.38697(14) 0.54935(14) -0.01413(19) 0.068(2) Uani 1 1 d . . . . .
C29C C 0.36705(12) 0.52231(12) 0.00168(17) 0.0575(19) Uani 1 1 d . . . . .
C30C C 0.40772(16) 0.56045(14) -0.0142(2) 0.077(3) Uani 1 1 d . . . . .
C31C C 0.44317(15) 0.55682(13) 0.00601(19) 0.067(2) Uani 1 1 d . . . . .
C32C C 0.45132(18) 0.57546(13) -0.0070(2) 0.084(3) Uani 1 1 d . . . . .
H32C H 0.443247 0.585116 -0.018237 0.101 Uiso 1 1 calc R U . . .
C33C C 0.47235(15) 0.57801(14) -0.0014(2) 0.072(2) Uani 1 1 d . . . . .
H33C H 0.479029 0.589544 -0.010384 0.086 Uiso 1 1 calc R U . . .
C34C C 0.48344(16) 0.56500(14) 0.0159(2) 0.076(2) Uani 1 1 d . . . . .
H34C H 0.497639 0.567407 0.019131 0.091 Uiso 1 1 calc R U . . .
C35C C 0.47422(13) 0.54815(13) 0.02904(19) 0.063(2) Uani 1 1 d . . . . .
C36C C 0.50194(13) 0.53345(16) 0.0620(2) 0.075(3) Uani 1 1 d . . . . .
C37C C 0.45058(16) 0.44203(14) 0.1684(2) 0.072(2) Uani 1 1 d . . . . .
C38C C 0.33621(15) 0.48518(13) 0.12378(19) 0.068(2) Uani 1 1 d . . . . .
C39C C 0.4248(2) 0.62048(19) 0.0255(3) 0.110(4) Uani 1 1 d . . . . .
C40C C 0.5150(2) 0.56409(17) 0.1281(3) 0.096(3) Uani 1 1 d . . . . .
C41C C 0.42673(12) 0.48917(13) 0.20876(19) 0.060(2) Uani 1 1 d . . . . .
C42C C 0.34331(14) 0.55017(13) 0.15115(18) 0.060(2) Uani 1 1 d . . . . .
C43C C 0.34301(14) 0.56972(14) 0.13421(19) 0.069(2) Uani 1 1 d . . . . .
C44C C 0.32403(15) 0.57631(15) 0.1223(2) 0.079(3) Uani 1 1 d . . . . .
H44C H 0.311923 0.568494 0.125407 0.095 Uiso 1 1 calc R U . . .
C45C C 0.32368(17) 0.59421(19) 0.1063(2) 0.090(3) Uani 1 1 d . . . . .
C46C C 0.3417(2) 0.60500(16) 0.1010(2) 0.092(3) Uani 1 1 d . . . . .
C47C C 0.3418(2) 0.62323(19) 0.0817(3) 0.107(4) Uani 1 1 d . . . . .
H47C H 0.329820 0.627901 0.071261 0.128 Uiso 1 1 calc R U . . .
C48C C 0.3597(3) 0.63325(19) 0.0794(3) 0.131(6) Uani 1 1 d . . . . .
H48C H 0.359779 0.645379 0.067031 0.157 Uiso 1 1 calc R U . . .
C49C C 0.3789(3) 0.62743(17) 0.0939(3) 0.118(4) Uani 1 1 d . . . . .
H49C H 0.390910 0.635501 0.091437 0.142 Uiso 1 1 calc R U . . .
C50C C 0.3790(2) 0.60960(14) 0.1113(2) 0.089(3) Uani 1 1 d . . . . .
C51C C 0.35999(18) 0.59812(16) 0.1142(2) 0.085(3) Uani 1 1 d . . . . .
C52C C 0.41398(19) 0.61053(15) 0.1324(2) 0.087(3) Uani 1 1 d . . . . .
C53C C 0.42618(18) 0.59987(16) 0.1574(3) 0.089(3) Uani 1 1 d . . . . .
C54C C 0.4470(2) 0.60385(18) 0.1595(3) 0.100(3) Uani 1 1 d . . . . .
H54C H 0.453233 0.614408 0.147422 0.121 Uiso 1 1 calc R U . . .
C55C C 0.45817(16) 0.5921(2) 0.1796(3) 0.097(4) Uani 1 1 d . . . . .
C56C C 0.44924(16) 0.57660(18) 0.1993(3) 0.088(3) Uani 1 1 d . . . . .
C57C C 0.45946(17) 0.5633(2) 0.2210(3) 0.102(4) Uani 1 1 d . . . . .
H57C H 0.473887 0.564210 0.223608 0.122 Uiso 1 1 calc R U . . .
C58C C 0.44870(16) 0.54952(18) 0.2377(3) 0.090(3) Uani 1 1 d . . . . .
H58C H 0.455711 0.539952 0.250693 0.108 Uiso 1 1 calc R U . . .
C59C C 0.42690(14) 0.54907(14) 0.2363(2) 0.077(3) Uani 1 1 d . . . . .
H59C H 0.419501 0.539634 0.248956 0.092 Uiso 1 1 calc R U . . .
C60C C 0.41663(14) 0.56204(14) 0.2168(2) 0.072(2) Uani 1 1 d . . . . .
C61C C 0.42746(15) 0.57581(14) 0.1967(2) 0.074(2) Uani 1 1 d . . . . .
C62C C 0.38090(13) 0.55429(13) 0.2338(2) 0.062(2) Uani 1 1 d . . . . .
C63C C 0.35947(12) 0.56311(12) 0.23020(17) 0.0565(19) Uani 1 1 d . . . . .
C64C C 0.34367(13) 0.55182(12) 0.24387(18) 0.063(2) Uani 1 1 d . . . . .
H64C H 0.346416 0.539821 0.255819 0.075 Uiso 1 1 calc R U . . .
C65C C 0.32408(13) 0.55864(13) 0.23946(18) 0.064(2) Uani 1 1 d . . . . .
C66C C 0.32081(12) 0.57685(13) 0.22178(18) 0.063(2) Uani 1 1 d . . . . .
C67C C 0.30042(14) 0.58424(15) 0.2153(2) 0.079(3) Uani 1 1 d . . . . .
H67C H 0.288708 0.576797 0.222062 0.095 Uiso 1 1 calc R U . . .
C68C C 0.29845(18) 0.60232(17) 0.1992(2) 0.092(3) Uani 1 1 d . . . . .
H68C H 0.285116 0.607247 0.194453 0.111 Uiso 1 1 calc R U . . .
C69C C 0.31556(18) 0.61382(16) 0.1896(2) 0.085(3) Uani 1 1 d . . . . .
H69C H 0.313739 0.626331 0.178493 0.102 Uiso 1 1 calc R U . . .
C70C C 0.33478(14) 0.60689(13) 0.19630(19) 0.069(2) Uani 1 1 d . . . . .
C71C C 0.33812(13) 0.58786(12) 0.21172(17) 0.062(2) Uani 1 1 d . . . . .
N1C N 0.38850(12) 0.50171(13) -0.06884(16) 0.0704(18) Uani 1 1 d . . . . .
N2C N 0.42894(9) 0.51445(9) -0.05288(13) 0.0550(15) Uani 1 1 d . . . . .
N3C N 0.44945(9) 0.49431(9) -0.00715(13) 0.0535(15) Uani 1 1 d . . . . .
H3CA H 0.436077 0.495541 -0.008850 0.064 Uiso 1 1 calc R U . . .
N4C N 0.42089(9) 0.47759(9) 0.03037(13) 0.0517(14) Uani 1 1 d . . . . .
N5C N 0.38350(8) 0.49414(9) 0.02811(13) 0.0536(15) Uani 1 1 d . . . . .
H5C H 0.394940 0.500656 0.023645 0.064 Uiso 1 1 calc R U . . .
N6C N 0.38568(10) 0.53190(10) 0.00090(14) 0.0628(17) Uani 1 1 d . . . . .
N7C N 0.42289(11) 0.55126(10) 0.00234(16) 0.0688(18) Uani 1 1 d . . . . .
H7CA H 0.419287 0.539993 0.012281 0.083 Uiso 1 1 calc R U . . .
N8C N 0.45390(12) 0.54432(11) 0.02352(16) 0.0696(18) Uani 1 1 d . . . . .
N9C N 0.48333(11) 0.53347(11) 0.04760(16) 0.0720(19) Uani 1 1 d . . . . .
H9C H 0.475970 0.522360 0.050641 0.086 Uiso 1 1 calc R U . . .
N10C N 0.48896(10) 0.50562(11) 0.09006(16) 0.0657(18) Uani 1 1 d . . . . .
N11C N 0.47415(10) 0.47965(12) 0.11923(16) 0.0655(18) Uani 1 1 d . . . . .
N12C N 0.45670(10) 0.45647(11) 0.14682(16) 0.0707(19) Uani 1 1 d . . . . .
H12D H 0.446653 0.461149 0.134999 0.085 Uiso 1 1 calc R U . . .
N13C N 0.41669(12) 0.45278(10) 0.15378(14) 0.0650(17) Uani 1 1 d . . . . .
N14C N 0.38562(11) 0.46507(10) 0.14008(14) 0.0590(16) Uani 1 1 d . . . . .
N15C N 0.35600(10) 0.47957(10) 0.12500(14) 0.0609(16) Uani 1 1 d . . . . .
H15C H 0.364166 0.486793 0.112793 0.073 Uiso 1 1 calc R U . . .
N16C N 0.34890(10) 0.51361(11) 0.09387(15) 0.0674(18) Uani 1 1 d . . . . .
N17C N 0.34692(12) 0.53072(11) 0.07674(16) 0.0700(18) Uani 1 1 d . . . . .
N18C N 0.34612(13) 0.56676(12) 0.04662(16) 0.080(2) Uani 1 1 d . . . . .
N19C N 0.38208(17) 0.58637(13) 0.0414(2) 0.093(3) Uani 1 1 d . . . . .
N21C N 0.4372(2) 0.61155(14) 0.0470(2) 0.104(3) Uani 1 1 d . . . . .
H21C H 0.430676 0.603090 0.059637 0.125 Uiso 1 1 calc R U . . .
N22C N 0.46451(18) 0.59901(13) 0.0718(2) 0.091(3) Uani 1 1 d . . . . .
N23C N 0.48977(15) 0.58316(13) 0.0987(2) 0.091(2) Uani 1 1 d . . . . .
N24C N 0.49747(12) 0.55396(12) 0.13783(18) 0.083(2) Uani 1 1 d . . . . .
H24E H 0.485993 0.558094 0.129014 0.099 Uiso 1 1 calc R U . . .
N25C N 0.47666(11) 0.53171(12) 0.16301(17) 0.0726(19) Uani 1 1 d . . . . .
N26C N 0.45299(10) 0.51070(11) 0.18566(16) 0.0657(17) Uani 1 1 d . . . . .
N27C N 0.41442(10) 0.50409(10) 0.19394(15) 0.0677(18) Uani 1 1 d . . . . .
H27E H 0.421001 0.513864 0.183862 0.081 Uiso 1 1 calc R U . . .
N28C N 0.38686(10) 0.52159(9) 0.17703(14) 0.0556(15) Uani 1 1 d . . . . .
N29C N 0.36220(10) 0.54288(10) 0.15814(14) 0.0587(16) Uani 1 1 d . . . . .
H29C H 0.372586 0.550237 0.151300 0.070 Uiso 1 1 calc R U . . .
N30C N 0.36094(12) 0.58018(10) 0.13069(15) 0.0699(18) Uani 1 1 d . . . . .
N31C N 0.39518(14) 0.60258(11) 0.12837(18) 0.079(2) Uani 1 1 d . . . . .
H31C H 0.393003 0.590976 0.138372 0.095 Uiso 1 1 calc R U . . .
N32C N 0.41628(11) 0.58719(11) 0.17557(18) 0.0712(19) Uani 1 1 d . . . . .
N33C N 0.39503(10) 0.56437(10) 0.21604(15) 0.0649(17) Uani 1 1 d . . . . .
H33D H 0.390220 0.573394 0.202509 0.078 Uiso 1 1 calc R U . . .
N34C N 0.35745(10) 0.58040(10) 0.21524(14) 0.0615(16) Uani 1 1 d . . . . .
N35C N 0.35193(16) 0.62058(11) 0.1902(2) 0.085(2) Uani 1 1 d . . . . .
O1C O 0.37017(10) 0.50164(10) -0.06073(15) 0.0873(18) Uani 1 1 d . . . . .
O2C O 0.39918(10) 0.48666(11) -0.06905(18) 0.096(2) Uani 1 1 d . . . . .
O3C O 0.47958(8) 0.50873(8) -0.02466(12) 0.0616(13) Uani 1 1 d . . . . .
O4C O 0.37117(8) 0.46790(8) 0.05733(12) 0.0616(13) Uani 1 1 d . . . . .
O5C O 0.40922(11) 0.57671(10) -0.02902(15) 0.0928(19) Uani 1 1 d . . . . .
O6C O 0.51538(10) 0.54716(11) 0.05569(14) 0.0935(19) Uani 1 1 d . . . . .
O7C O 0.46318(10) 0.43223(10) 0.18465(15) 0.0881(18) Uani 1 1 d . . . . .
O8C O 0.32199(9) 0.47641(9) 0.13745(14) 0.0764(16) Uani 1 1 d . . . . .
O9C O 0.42980(15) 0.63508(15) 0.0078(2) 0.155(4) Uani 1 1 d . . . . .
O10C O 0.53223(13) 0.56027(12) 0.13569(19) 0.106(2) Uani 1 1 d . . . . .
O11C O 0.42126(9) 0.47482(9) 0.22294(13) 0.0696(14) Uani 1 1 d . . . . .
O12C O 0.32733(9) 0.54128(9) 0.15700(13) 0.0751(15) Uani 1 1 d . . . . .
O13C O 0.42048(12) 0.62593(11) 0.11835(16) 0.111(2) Uani 1 1 d . . . . .
O14C O 0.38431(8) 0.53979(8) 0.25104(12) 0.0659(14) Uani 1 1 d . . . . .
O15C O 0.35167(12) 0.62975(10) 0.16527(17) 0.102(2) Uani 1 1 d . . . . .
O16C O 0.36546(12) 0.62247(10) 0.2097(2) 0.103(2) Uani 1 1 d . . . . .
C1D C 0.50510(15) 0.51651(13) 0.08382(19) 0.070(2) Uani 1 1 d . . . . .
C2D C 0.52497(13) 0.51362(15) 0.0985(2) 0.072(2) Uani 1 1 d . . . . .
H2D H 0.536326 0.521923 0.092775 0.086 Uiso 1 1 calc R U . . .
C3D C 0.52680(14) 0.49892(16) 0.1202(2) 0.076(2) Uani 1 1 d . . . . .
C4D C 0.51061(12) 0.48572(14) 0.1273(2) 0.065(2) Uani 1 1 d . . . . .
C5D C 0.51081(13) 0.46961(14) 0.1483(2) 0.070(2) Uani 1 1 d . . . . .
H5D H 0.523298 0.466054 0.158373 0.084 Uiso 1 1 calc R U . . .
C6D C 0.49340(14) 0.45848(14) 0.15500(19) 0.071(2) Uani 1 1 d . . . . .
H6D H 0.493711 0.447086 0.168924 0.086 Uiso 1 1 calc R U . . .
C7D C 0.47499(14) 0.46486(14) 0.1402(2) 0.069(2) Uani 1 1 d . . . . .
C8D C 0.49110(14) 0.49026(15) 0.11155(19) 0.070(2) Uani 1 1 d . . . . .
C9D C 0.42821(14) 0.43947(15) 0.1708(2) 0.075(3) Uani 1 1 d . . . . .
C10D C 0.42037(15) 0.42364(13) 0.18976(17) 0.068(2) Uani 1 1 d . . . . .
H10D H 0.429208 0.414812 0.201248 0.081 Uiso 1 1 calc R U . . .
C11D C 0.39975(15) 0.42141(14) 0.1911(2) 0.074(2) Uani 1 1 d . . . . .
C12D C 0.38711(14) 0.43595(13) 0.17554(17) 0.063(2) Uani 1 1 d . . . . .
C13D C 0.36550(15) 0.43559(14) 0.1761(2) 0.074(2) Uani 1 1 d . . . . .
H13D H 0.358563 0.425375 0.187991 0.088 Uiso 1 1 calc R U . . .
C14D C 0.35487(13) 0.44940(12) 0.16023(18) 0.061(2) Uani 1 1 d . . . . .
H14D H 0.340323 0.449383 0.160793 0.073 Uiso 1 1 calc R U . . .
C15D C 0.36575(13) 0.46436(13) 0.14219(16) 0.059(2) Uani 1 1 d . . . . .
C16D C 0.39648(13) 0.45090(13) 0.15673(19) 0.062(2) Uani 1 1 d . . . . .
C17D C 0.33242(13) 0.50386(12) 0.10465(18) 0.061(2) Uani 1 1 d . . . . .
C18D C 0.31254(14) 0.51086(14) 0.0985(2) 0.072(2) Uani 1 1 d . . . . .
H18D H 0.300746 0.503940 0.106103 0.087 Uiso 1 1 calc R U . . .
C19D C 0.31120(15) 0.52855(15) 0.0805(2) 0.077(2) Uani 1 1 d . . . . .
H19D H 0.298156 0.534275 0.075963 0.093 Uiso 1 1 calc R U . . .
C20D C 0.32846(15) 0.53781(13) 0.0693(2) 0.070(2) Uani 1 1 d . . . . .
C21D C 0.32842(17) 0.55655(14) 0.0493(2) 0.077(2) Uani 1 1 d . . . . .
C22D C 0.31097(18) 0.56246(15) 0.0350(2) 0.089(3) Uani 1 1 d . . . . .
H22D H 0.298676 0.554816 0.037135 0.107 Uiso 1 1 calc R U . . .
C23D C 0.3117(2) 0.58067(19) 0.0164(3) 0.110(4) Uani 1 1 d . . . . .
H23D H 0.299901 0.585131 0.005253 0.133 Uiso 1 1 calc R U . . .
C24D C 0.3295(2) 0.59171(18) 0.0146(3) 0.103(3) Uani 1 1 d . . . . .
H24F H 0.329939 0.604415 0.003663 0.123 Uiso 1 1 calc R U . . .
C25D C 0.34655(18) 0.58409(17) 0.0287(2) 0.088(3) Uani 1 1 d . . . . .
C26D C 0.3662(2) 0.59432(17) 0.0255(3) 0.095(3) Uani 1 1 d . . . . .
C27D C 0.3692(2) 0.61166(18) 0.0068(3) 0.105(3) Uani 1 1 d . . . . .
H27F H 0.358245 0.617133 -0.005238 0.126 Uiso 1 1 calc R U . . .
C28D C 0.3881(3) 0.6207(2) 0.0059(3) 0.118(4) Uani 1 1 d . . . . .
H28D H 0.390270 0.632515 -0.006760 0.141 Uiso 1 1 calc R U . . .
C29D C 0.4037(3) 0.61270(18) 0.0234(3) 0.111(4) Uani 1 1 d . . . . .
N20C N 0.40073(16) 0.59506(13) 0.0412(2) 0.099(3) Uani 1 1 d . . . . .
C31D C 0.4580(2) 0.61272(18) 0.0537(3) 0.097(3) Uani 1 1 d . . . . .
C32D C 0.4710(2) 0.62844(16) 0.0385(3) 0.109(4) Uani 1 1 d . . . . .
H32D H 0.465565 0.638544 0.024732 0.131 Uiso 1 1 calc R U . . .
C33D C 0.4911(2) 0.62741(18) 0.0457(3) 0.103(4) Uani 1 1 d . . . . .
H33E H 0.500224 0.636898 0.036284 0.124 Uiso 1 1 calc R U . . .
C34D C 0.4989(2) 0.61261(19) 0.0669(3) 0.108(4) Uani 1 1 d . . . . .
C35D C 0.5193(2) 0.61043(17) 0.0760(3) 0.093(3) Uani 1 1 d . . . . .
C36D C 0.5252(2) 0.59471(19) 0.0953(3) 0.112(4) Uani 1 1 d . . . . .
H36D H 0.539141 0.593007 0.101142 0.134 Uiso 1 1 calc R U . . .
C37D C 0.50987(19) 0.58100(16) 0.1063(2) 0.089(3) Uani 1 1 d . . . . .
C38D C 0.4845(2) 0.59831(17) 0.0791(3) 0.092(3) Uani 1 1 d . . . . .
C39D C 0.49553(18) 0.53825(15) 0.1595(2) 0.081(3) Uani 1 1 d . . . . .
C40D C 0.51237(14) 0.52937(16) 0.1756(2) 0.077(3) Uani 1 1 d . . . . .
H40D H 0.525837 0.534523 0.172630 0.092 Uiso 1 1 calc R U . . .
C41D C 0.50889(14) 0.51328(16) 0.1955(2) 0.079(3) Uani 1 1 d . . . . .
H41D H 0.519979 0.507374 0.206768 0.095 Uiso 1 1 calc R U . . .
C42D C 0.48921(12) 0.50545(14) 0.19928(19) 0.064(2) Uani 1 1 d . . . . .
C43D C 0.48420(14) 0.48861(14) 0.21743(19) 0.071(2) Uani 1 1 d . . . . .
C44D C 0.46360(12) 0.48288(14) 0.22007(19) 0.066(2) Uani 1 1 d . . . . .
H44D H 0.459624 0.471231 0.232018 0.079 Uiso 1 1 calc R U . . .
C45D C 0.44920(13) 0.49487(14) 0.20456(19) 0.065(2) Uani 1 1 d . . . . .
C46D C 0.47328(14) 0.51587(14) 0.1832(2) 0.071(2) Uani 1 1 d . . . . .
C47D C 0.39322(12) 0.50523(12) 0.19332(19) 0.060(2) Uani 1 1 d . . . . .
C48D C 0.38021(13) 0.49164(12) 0.20804(17) 0.060(2) Uani 1 1 d . . . . .
H48D H 0.385241 0.480180 0.219482 0.073 Uiso 1 1 calc R U . . .
C49D C 0.35990(13) 0.49545(13) 0.20539(18) 0.064(2) Uani 1 1 d . . . . .
H49D H 0.350501 0.486328 0.215163 0.077 Uiso 1 1 calc R U . . .
C50D C 0.35235(12) 0.51204(13) 0.18906(18) 0.062(2) Uani 1 1 d . . . . .
H50D H 0.338097 0.514712 0.187243 0.075 Uiso 1 1 calc R U . . .
C51D C 0.36733(13) 0.52479(12) 0.17519(18) 0.059(2) Uani 1 1 d . . . . .
C1A C 0.31986(17) 0.39048(15) 0.30133(19) 0.078(3) Uani 1 1 d . . . . .
C2A C 0.30023(18) 0.38585(17) 0.3055(2) 0.085(3) Uani 1 1 d . . . . .
H2A H 0.296512 0.373316 0.315289 0.102 Uiso 1 1 calc R U . . .
C3A C 0.28531(19) 0.39918(19) 0.2955(2) 0.096(3) Uani 1 1 d . . . . .
H3A H 0.271277 0.396083 0.299036 0.116 Uiso 1 1 calc R U . . .
C4A C 0.29074(15) 0.41718(16) 0.2803(2) 0.081(3) Uani 1 1 d . . . . .
H4A H 0.280419 0.426423 0.273426 0.097 Uiso 1 1 calc R U . . .
C5A C 0.31142(14) 0.42176(13) 0.27501(18) 0.066(2) Uani 1 1 d . . . . .
C6A C 0.31790(12) 0.43994(12) 0.25780(16) 0.0581(19) Uani 1 1 d . . . . .
C7A C 0.33811(13) 0.44367(12) 0.25501(17) 0.059(2) Uani 1 1 d . . . . .
H7A H 0.342833 0.455225 0.243505 0.071 Uiso 1 1 calc R U . . .
C8A C 0.35224(13) 0.43009(13) 0.26949(17) 0.060(2) Uani 1 1 d . . . . .
C9A C 0.32708(15) 0.40845(14) 0.28714(18) 0.071(2) Uani 1 1 d . . . . .
C10A C 0.37486(14) 0.43529(13) 0.26722(19) 0.065(2) Uani 1 1 d . . . . .
C11A C 0.40836(13) 0.42445(12) 0.28773(18) 0.061(2) Uani 1 1 d . . . . .
C12A C 0.42058(13) 0.43571(13) 0.26814(18) 0.066(2) Uani 1 1 d . . . . .
H12A H 0.414795 0.445158 0.253611 0.079 Uiso 1 1 calc R U . . .
C13A C 0.44227(15) 0.43297(15) 0.2700(2) 0.079(3) Uani 1 1 d . . . . .
H13A H 0.450936 0.441361 0.257453 0.095 Uiso 1 1 calc R U . . .
C14A C 0.45085(14) 0.41858(15) 0.2894(2) 0.079(3) Uani 1 1 d . . . . .
H14A H 0.465194 0.416167 0.288652 0.095 Uiso 1 1 calc R U . . .
C15A C 0.43854(14) 0.40735(14) 0.3103(2) 0.071(2) Uani 1 1 d . . . . .
C16A C 0.44604(14) 0.39216(15) 0.3312(2) 0.078(3) Uani 1 1 d . . . . .
C17A C 0.43323(17) 0.38244(17) 0.3517(3) 0.095(3) Uani 1 1 d . . . . .
H17A H 0.438102 0.372256 0.365892 0.114 Uiso 1 1 calc R U . . .
C18A C 0.41223(14) 0.38826(14) 0.3510(2) 0.075(2) Uani 1 1 d . . . . .
C19A C 0.41691(13) 0.41062(13) 0.3105(2) 0.067(2) Uani 1 1 d . . . . .
C20A C 0.39777(16) 0.37895(14) 0.3753(2) 0.080(3) Uani 1 1 d . . . . .
C21A C 0.36185(15) 0.38422(14) 0.3909(2) 0.077(2) Uani 1 1 d . . . . .
C22A C 0.35864(16) 0.36733(13) 0.4095(2) 0.082(3) Uani 1 1 d . . . . .
H22A H 0.369750 0.358543 0.414577 0.098 Uiso 1 1 calc R U . . .
C23A C 0.33909(19) 0.36304(16) 0.4208(3) 0.095(3) Uani 1 1 d . . . . .
H23A H 0.337111 0.351299 0.433712 0.114 Uiso 1 1 calc R U . . .
C24A C 0.32280(19) 0.37516(16) 0.4140(3) 0.095(3) Uani 1 1 d . . . . .
H24A H 0.309589 0.371766 0.421832 0.114 Uiso 1 1 calc R U . . .
C25A C 0.32558(15) 0.39289(15) 0.3952(2) 0.082(3) Uani 1 1 d . . . . .
C26A C 0.30966(15) 0.40620(15) 0.3858(3) 0.086(3) Uani 1 1 d . . . . .
C27A C 0.31354(14) 0.42357(15) 0.3693(2) 0.077(2) Uani 1 1 d . . . . .
H27A H 0.302673 0.432415 0.363210 0.093 Uiso 1 1 calc R U . . .
C28A C 0.33381(13) 0.42823(13) 0.36123(19) 0.065(2) Uani 1 1 d . . . . .
C29A C 0.34491(15) 0.39858(14) 0.3843(2) 0.073(2) Uani 1 1 d . . . . .
C30A C 0.33776(13) 0.44768(13) 0.34424(18) 0.062(2) Uani 1 1 d . . . . .
C31A C 0.36635(12) 0.46829(13) 0.32210(19) 0.064(2) Uani 1 1 d . . . . .
C32A C 0.35457(13) 0.48276(12) 0.30617(17) 0.059(2) Uani 1 1 d . . . . .
H32A H 0.340021 0.482553 0.306459 0.071 Uiso 1 1 calc R U . . .
C33A C 0.36564(14) 0.49755(13) 0.28983(19) 0.069(2) Uani 1 1 d . . . . .
H33A H 0.358181 0.507661 0.278516 0.082 Uiso 1 1 calc R U . . .
C34A C 0.38658(13) 0.49849(13) 0.28897(18) 0.065(2) Uani 1 1 d . . . . .
H34A H 0.393781 0.508676 0.277434 0.078 Uiso 1 1 calc R U . . .
C35A C 0.39654(13) 0.48328(13) 0.30640(18) 0.059(2) Uani 1 1 d . . . . .
C36A C 0.43240(15) 0.49437(15) 0.2976(2) 0.069(2) Uani 1 1 d . . . . .
C37A C 0.50612(16) 0.41617(18) 0.4013(2) 0.088(3) Uani 1 1 d . . . . .
C38A C 0.4028(2) 0.3700(2) 0.4858(3) 0.105(3) Uani 1 1 d . . . . .
C39A C 0.33447(13) 0.51229(13) 0.3706(2) 0.065(2) Uani 1 1 d . . . . .
C40A C 0.45591(15) 0.54319(16) 0.3441(2) 0.074(2) Uani 1 1 d . . . . .
C41A C 0.49204(16) 0.44869(16) 0.46070(19) 0.079(3) Uani 1 1 d . . . . .
C42A C 0.39198(14) 0.42951(16) 0.5205(2) 0.076(2) Uani 1 1 d . . . . .
C43A C 0.37391(14) 0.44239(13) 0.51729(18) 0.067(2) Uani 1 1 d . . . . .
C44A C 0.35558(15) 0.43574(14) 0.5321(2) 0.077(2) Uani 1 1 d . . . . .
H44A H 0.355467 0.423550 0.544385 0.093 Uiso 1 1 calc R U . . .
C45A C 0.33825(13) 0.44693(14) 0.5287(2) 0.071(2) Uani 1 1 d . . . . .
C46A C 0.33883(12) 0.46539(11) 0.51047(18) 0.0590(19) Uani 1 1 d . . . . .
C47A C 0.32101(12) 0.47708(13) 0.50498(19) 0.067(2) Uani 1 1 d . . . . .
H47A H 0.308129 0.472649 0.512840 0.080 Uiso 1 1 calc R U . . .
C48A C 0.32255(12) 0.49470(12) 0.48836(17) 0.059(2) Uani 1 1 d . . . . .
H48A H 0.310572 0.502568 0.484512 0.071 Uiso 1 1 calc R U . . .
C49A C 0.34149(11) 0.50167(12) 0.47660(17) 0.0557(19) Uani 1 1 d . . . . .
H49A H 0.342023 0.514202 0.465252 0.067 Uiso 1 1 calc R U . . .
C50A C 0.35901(11) 0.49085(12) 0.48114(16) 0.0529(18) Uani 1 1 d . . . . .
C51A C 0.35772(11) 0.47119(11) 0.49787(16) 0.0514(18) Uani 1 1 d . . . . .
C52A C 0.38213(11) 0.51361(12) 0.45263(17) 0.0521(18) Uani 1 1 d . . . . .
C53A C 0.40355(11) 0.52165(12) 0.45072(16) 0.0527(18) Uani 1 1 d . . . . .
C54A C 0.40678(12) 0.53898(12) 0.43169(16) 0.0576(19) Uani 1 1 d . . . . .
H54A H 0.395743 0.544990 0.420392 0.069 Uiso 1 1 calc R U . . .
C55A C 0.42640(12) 0.54719(12) 0.42967(16) 0.0559(19) Uani 1 1 d . . . . .
C56A C 0.44240(11) 0.53786(12) 0.44655(17) 0.0560(19) Uani 1 1 d . . . . .
C57A C 0.46303(13) 0.54456(13) 0.44576(18) 0.065(2) Uani 1 1 d . . . . .
H57A H 0.466540 0.556191 0.433435 0.078 Uiso 1 1 calc R U . . .
C58A C 0.47757(12) 0.53491(13) 0.46188(19) 0.065(2) Uani 1 1 d . . . . .
H58A H 0.491389 0.539324 0.460068 0.078 Uiso 1 1 calc R U . . .
C59A C 0.47280(12) 0.51830(14) 0.48156(18) 0.067(2) Uani 1 1 d . . . . .
H59A H 0.483423 0.511844 0.493203 0.080 Uiso 1 1 calc R U . . .
C60A C 0.45328(11) 0.51123(12) 0.48432(17) 0.0571(19) Uani 1 1 d . . . . .
C61A C 0.43715(11) 0.52080(12) 0.46575(16) 0.0561(19) Uani 1 1 d . . . . .
C62A C 0.45905(14) 0.48252(13) 0.52065(18) 0.066(2) Uani 1 1 d . . . . .
C63A C 0.44729(13) 0.46951(13) 0.54460(18) 0.065(2) Uani 1 1 d . . . . .
C64A C 0.45889(13) 0.45455(14) 0.56053(18) 0.068(2) Uani 1 1 d . . . . .
H64A H 0.472978 0.452428 0.555969 0.082 Uiso 1 1 calc R U . . .
C65A C 0.44924(14) 0.44360(14) 0.5821(2) 0.075(2) Uani 1 1 d . . . . .
C66A C 0.42770(13) 0.44688(15) 0.5887(2) 0.079(3) Uani 1 1 d . . . . .
C67A C 0.41716(15) 0.43542(17) 0.6109(2) 0.094(3) Uani 1 1 d . . . . .
H67A H 0.424082 0.425349 0.623118 0.113 Uiso 1 1 calc R U . . .
C68A C 0.39615(17) 0.4389(2) 0.6152(2) 0.114(4) Uani 1 1 d . . . . .
H68A H 0.388645 0.430400 0.629276 0.137 Uiso 1 1 calc R U . . .
C69A C 0.38625(15) 0.45435(18) 0.5994(2) 0.094(3) Uani 1 1 d . . . . .
H69A H 0.372041 0.456619 0.602771 0.113 Uiso 1 1 calc R U . . .
C70A C 0.39701(12) 0.46656(15) 0.57878(18) 0.074(2) Uani 1 1 d . . . . .
C71A C 0.41810(13) 0.46264(14) 0.57147(18) 0.067(2) Uani 1 1 d . . . . .
K1A K 0.37570(4) 0.44691(4) 0.42857(5) 0.1005(7) Uani 1 1 d . . . . .
N1A N 0.33542(15) 0.37416(12) 0.3092(2) 0.084(2) Uani 1 1 d . . . . .
N2A N 0.34747(11) 0.41324(10) 0.28432(15) 0.0656(17) Uani 1 1 d . . . . .
N3A N 0.38708(10) 0.42427(10) 0.28571(14) 0.0599(16) Uani 1 1 d . . . . .
H3AA H 0.380841 0.415649 0.298467 0.072 Uiso 1 1 calc R U . . .
N4A N 0.40436(11) 0.40112(11) 0.33071(15) 0.0677(18) Uani 1 1 d . . . . .
N5A N 0.38004(11) 0.38981(11) 0.37646(16) 0.0719(18) Uani 1 1 d . . . . .
H5A H 0.380118 0.401780 0.366926 0.086 Uiso 1 1 calc R U . . .
N6A N 0.34964(10) 0.41595(11) 0.36805(15) 0.0655(17) Uani 1 1 d . . . . .
N7A N 0.35776(11) 0.45171(9) 0.33907(14) 0.0605(16) Uani 1 1 d . . . . .
H7AA H 0.366525 0.442966 0.347252 0.073 Uiso 1 1 calc R U . . .
N8A N 0.38683(11) 0.46893(10) 0.32235(14) 0.0634(17) Uani 1 1 d . . . . .
N9A N 0.41812(10) 0.48197(10) 0.30885(14) 0.0620(16) Uani 1 1 d . . . . .
H9A H 0.422731 0.471337 0.319442 0.074 Uiso 1 1 calc R U . . .
N10A N 0.45522(11) 0.47205(12) 0.32582(15) 0.0692(18) Uani 1 1 d . . . . .
N11A N 0.47489(12) 0.45008(13) 0.35507(17) 0.078(2) Uani 1 1 d . . . . .
N12A N 0.49160(12) 0.42718(15) 0.38619(19) 0.091(2) Uani 1 1 d . . . . .
H12B H 0.478986 0.423235 0.390290 0.109 Uiso 1 1 calc R U . . .
N13A N 0.47716(14) 0.39861(15) 0.4223(2) 0.090(2) Uani 1 1 d . . . . .
N14A N 0.44752(15) 0.38553(15) 0.4434(2) 0.100(3) Uani 1 1 d . . . . .
N15A N 0.41679(17) 0.37670(15) 0.4645(2) 0.112(3) Uani 1 1 d . . . . .
H15A H 0.412043 0.384342 0.449082 0.135 Uiso 1 1 calc R U . . .
N16A N 0.38320(13) 0.39730(12) 0.46254(19) 0.090(2) Uani 1 1 d . . . . .
N17A N 0.36540(14) 0.40756(11) 0.45849(17) 0.081(2) Uani 1 1 d . . . . .
N18A N 0.33234(11) 0.43135(12) 0.45060(17) 0.0751(19) Uani 1 1 d . . . . .
N19A N 0.33817(11) 0.46606(11) 0.41779(16) 0.0705(19) Uani 1 1 d . . . . .
N20A N 0.34278(10) 0.48249(10) 0.40059(15) 0.0638(17) Uani 1 1 d . . . . .
N21A N 0.35484(11) 0.51474(10) 0.36984(15) 0.0634(17) Uani 1 1 d . . . . .
H21A H 0.361717 0.506138 0.381804 0.076 Uiso 1 1 calc R U . . .
N22A N 0.38681(11) 0.52561(10) 0.35822(14) 0.0617(16) Uani 1 1 d . . . . .
N23A N 0.41991(11) 0.53467(11) 0.34928(14) 0.0630(17) Uani 1 1 d . . . . .
N24A N 0.45799(10) 0.52795(11) 0.36520(15) 0.0697(18) Uani 1 1 d . . . . .
H24B H 0.446283 0.522868 0.371865 0.084 Uiso 1 1 calc R U . . .
N25A N 0.47157(11) 0.50272(13) 0.39611(15) 0.0712(19) Uani 1 1 d . . . . .
N26A N 0.48295(11) 0.47667(13) 0.42712(15) 0.073(2) Uani 1 1 d . . . . .
N27A N 0.47171(13) 0.44662(13) 0.46464(17) 0.085(2) Uani 1 1 d . . . . .
H27B H 0.464234 0.454767 0.452755 0.103 Uiso 1 1 calc R U . . .
N28A N 0.44062(11) 0.43933(11) 0.48571(16) 0.0705(19) Uani 1 1 d . . . . .
N29A N 0.40862(12) 0.43650(11) 0.50465(17) 0.077(2) Uani 1 1 d . . . . .
H29A H 0.406634 0.447506 0.493066 0.092 Uiso 1 1 calc R U . . .
N30A N 0.37527(10) 0.45978(10) 0.50120(14) 0.0600(16) Uani 1 1 d . . . . .
N31A N 0.37863(9) 0.49773(9) 0.47228(13) 0.0541(15) Uani 1 1 d . . . . .
H31A H 0.389303 0.491247 0.480077 0.065 Uiso 1 1 calc R U . . .
N32A N 0.41788(9) 0.51285(9) 0.46828(13) 0.0526(15) Uani 1 1 d . . . . .
N33A N 0.44692(10) 0.49556(11) 0.50414(14) 0.0669(18) Uani 1 1 d . . . . .
H33B H 0.433610 0.493900 0.506224 0.080 Uiso 1 1 calc R U . . .
N34A N 0.42825(10) 0.47349(10) 0.54851(14) 0.0609(16) Uani 1 1 d . . . . .
N35A N 0.38555(12) 0.48333(13) 0.56496(16) 0.0709(19) Uani 1 1 d . . . . .
O1A O 0.33248(12) 0.36473(10) 0.33338(16) 0.097(2) Uani 1 1 d . . . . .
O2A O 0.34890(12) 0.37083(10) 0.29029(18) 0.100(2) Uani 1 1 d . . . . .
O3A O 0.38054(8) 0.44909(8) 0.24936(12) 0.0641(13) Uani 1 1 d . . . . .
O4A O 0.40277(11) 0.36464(10) 0.39180(15) 0.097(2) Uani 1 1 d . . . . .
O5A O 0.32394(9) 0.45892(9) 0.33575(13) 0.0731(15) Uani 1 1 d . . . . .
O6A O 0.42982(9) 0.50977(10) 0.28182(14) 0.0769(16) Uani 1 1 d . . . . .
O7A O 0.52419(12) 0.41895(13) 0.39832(18) 0.114(2) Uani 1 1 d . . . . .
O8A O 0.40591(14) 0.35640(13) 0.50506(19) 0.130(3) Uani 1 1 d . . . . .
O9A O 0.32204(9) 0.52330(9) 0.35686(13) 0.0785(16) Uani 1 1 d . . . . .
O10A O 0.46969(11) 0.55328(11) 0.33209(15) 0.0889(18) Uani 1 1 d . . . . .
O11A O 0.50526(10) 0.43677(10) 0.47174(13) 0.0892(19) Uani 1 1 d . . . . .
O12A O 0.39169(10) 0.41367(10) 0.53651(15) 0.0901(18) Uani 1 1 d . . . . .
O13A O 0.36863(8) 0.52205(8) 0.43677(11) 0.0599(13) Uani 1 1 d . . . . .
O14A O 0.47761(8) 0.48088(9) 0.51799(12) 0.0728(15) Uani 1 1 d . . . . .
O15A O 0.39502(9) 0.49866(11) 0.55498(16) 0.0849(17) Uani 1 1 d . . . . .
O16A O 0.36670(9) 0.48242(10) 0.56424(12) 0.0762(16) Uani 1 1 d . . . . .
C1B C 0.45370(13) 0.48843(15) 0.30817(19) 0.068(2) Uani 1 1 d . . . . .
C2B C 0.47028(15) 0.50065(15) 0.29774(19) 0.076(2) Uani 1 1 d . . . . .
H2B H 0.468375 0.512260 0.284540 0.091 Uiso 1 1 calc R U . . .
C3B C 0.48957(15) 0.49452(19) 0.3081(2) 0.091(3) Uani 1 1 d . . . . .
C4B C 0.49182(17) 0.47732(17) 0.3273(2) 0.083(3) Uani 1 1 d . . . . .
C5B C 0.51112(14) 0.4692(2) 0.3390(3) 0.091(3) Uani 1 1 d . . . . .
H5B H 0.523642 0.475797 0.333821 0.109 Uiso 1 1 calc R U . . .
C6B C 0.51119(18) 0.4519(2) 0.3576(3) 0.103(4) Uani 1 1 d . . . . .
H6B H 0.523720 0.446112 0.364655 0.124 Uiso 1 1 calc R U . . .
C7B C 0.49286(14) 0.44332(17) 0.3657(2) 0.076(3) Uani 1 1 d . . . . .
C8B C 0.47411(14) 0.46628(17) 0.3360(2) 0.077(3) Uani 1 1 d . . . . .
C9B C 0.49703(19) 0.39994(18) 0.4217(2) 0.090(3) Uani 1 1 d . . . . .
C10B C 0.51082(19) 0.38691(19) 0.4394(3) 0.104(4) Uani 1 1 d . . . . .
H10B H 0.525302 0.387954 0.438007 0.124 Uiso 1 1 calc R U . . .
C11B C 0.5007(2) 0.3723(2) 0.4591(3) 0.114(4) Uani 1 1 d . . . . .
C12B C 0.47958(19) 0.37047(18) 0.4611(3) 0.094(3) Uani 1 1 d . . . . .
C13B C 0.4687(3) 0.35742(19) 0.4807(3) 0.114(4) Uani 1 1 d . . . . .
H13B H 0.475823 0.347733 0.493252 0.136 Uiso 1 1 calc R U . . .
C14B C 0.4480(2) 0.35825(18) 0.4823(3) 0.108(4) Uani 1 1 d . . . . .
H14B H 0.440633 0.349026 0.495357 0.130 Uiso 1 1 calc R U . . .
C15B C 0.4377(2) 0.37295(19) 0.4642(3) 0.104(3) Uani 1 1 d . . . . .
C16B C 0.4680(2) 0.38477(19) 0.4419(3) 0.105(4) Uani 1 1 d . . . . .
C17B C 0.38318(19) 0.38072(16) 0.4816(3) 0.092(3) Uani 1 1 d . . . . .
C18B C 0.3662(2) 0.37440(18) 0.4979(3) 0.106(3) Uani 1 1 d . . . . .
H18B H 0.366669 0.363103 0.511999 0.127 Uiso 1 1 calc R U . . .
C19B C 0.34848(19) 0.38503(16) 0.4930(3) 0.100(3) Uani 1 1 d . . . . .
H19B H 0.336205 0.380898 0.503219 0.119 Uiso 1 1 calc R U . . .
C20B C 0.34841(17) 0.40140(15) 0.4737(2) 0.081(3) Uani 1 1 d . . . . .
C21B C 0.33009(16) 0.41362(15) 0.4662(2) 0.079(2) Uani 1 1 d . . . . .
C22B C 0.31078(19) 0.40655(18) 0.4764(3) 0.107(3) Uani 1 1 d . . . . .
H22B H 0.309303 0.393932 0.487322 0.129 Uiso 1 1 calc R U . . .
C23B C 0.29397(19) 0.41892(18) 0.4696(3) 0.104(3) Uani 1 1 d . . . . .
H23B H 0.280705 0.414524 0.475830 0.125 Uiso 1 1 calc R U . . .
C24B C 0.29606(16) 0.43741(18) 0.4541(3) 0.099(3) Uani 1 1 d . . . . .
H24C H 0.284619 0.446131 0.450806 0.119 Uiso 1 1 calc R U . . .
C25B C 0.31552(15) 0.44283(13) 0.4435(2) 0.074(2) Uani 1 1 d . . . . .
C26B C 0.31865(14) 0.46153(13) 0.4247(2) 0.068(2) Uani 1 1 d . . . . .
C27B C 0.30284(15) 0.47353(15) 0.4137(2) 0.076(2) Uani 1 1 d . . . . .
H27C H 0.289038 0.470182 0.418618 0.092 Uiso 1 1 calc R U . . .
C28B C 0.30724(14) 0.49026(15) 0.3958(2) 0.075(2) Uani 1 1 d . . . . .
H28B H 0.296727 0.498750 0.387451 0.089 Uiso 1 1 calc R U . . .
C29B C 0.32784(14) 0.49434(13) 0.39012(19) 0.065(2) Uani 1 1 d . . . . .
C30B C 0.36676(13) 0.52848(12) 0.35351(17) 0.061(2) Uani 1 1 d . . . . .
C31B C 0.35884(14) 0.54367(13) 0.33476(19) 0.067(2) Uani 1 1 d . . . . .
H31B H 0.344450 0.544972 0.332106 0.080 Uiso 1 1 calc R U . . .
C32B C 0.37196(14) 0.55696(14) 0.31987(18) 0.067(2) Uani 1 1 d . . . . .
H32B H 0.366723 0.567832 0.307339 0.081 Uiso 1 1 calc R U . . .
C33B C 0.39336(13) 0.55434(12) 0.32333(18) 0.063(2) Uani 1 1 d . . . . .
C34B C 0.40832(15) 0.56709(12) 0.30956(18) 0.067(2) Uani 1 1 d . . . . .
C35B C 0.42917(14) 0.56366(13) 0.31566(18) 0.068(2) Uani 1 1 d . . . . .
H35B H 0.439685 0.571899 0.306772 0.081 Uiso 1 1 calc R U . . .
C36B C 0.43333(13) 0.54706(14) 0.33600(19) 0.066(2) Uani 1 1 d . . . . .
C37B C 0.39981(14) 0.53826(12) 0.34333(19) 0.062(2) Uani 1 1 d . . . . .
C38B C 0.47531(13) 0.51858(16) 0.3786(2) 0.071(2) Uani 1 1 d . . . . .
C39B C 0.49486(15) 0.52650(16) 0.3710(2) 0.082(3) Uani 1 1 d . . . . .
H39B H 0.496691 0.537995 0.357581 0.099 Uiso 1 1 calc R U . . .
C40B C 0.51150(14) 0.51596(16) 0.3850(3) 0.087(3) Uani 1 1 d . . . . .
H40B H 0.525097 0.520559 0.381403 0.105 Uiso 1 1 calc R U . . .
C41B C 0.50819(15) 0.49928(15) 0.4037(2) 0.076(3) Uani 1 1 d . . . . .
C42B C 0.52345(13) 0.48647(19) 0.4188(3) 0.088(3) Uani 1 1 d . . . . .
C43B C 0.51867(15) 0.47012(16) 0.4359(2) 0.077(2) Uani 1 1 d . . . . .
H43B H 0.528957 0.461581 0.444753 0.092 Uiso 1 1 calc R U . . .
C44B C 0.49836(14) 0.46609(16) 0.4402(2) 0.077(3) Uani 1 1 d . . . . .
C45B C 0.48759(13) 0.49252(16) 0.41025(19) 0.068(2) Uani 1 1 d . . . . .
C46B C 0.46060(15) 0.43389(16) 0.4841(2) 0.081(3) Uani 1 1 d . . . . .
C47B C 0.46864(18) 0.41736(16) 0.5016(2) 0.091(3) Uani 1 1 d . . . . .
H47B H 0.482751 0.413866 0.500787 0.109 Uiso 1 1 calc R U . . .
C48B C 0.45515(17) 0.40674(16) 0.5194(2) 0.090(3) Uani 1 1 d . . . . .
H48B H 0.459989 0.395423 0.531403 0.108 Uiso 1 1 calc R U . . .
C49B C 0.43535(16) 0.41155(14) 0.5209(2) 0.081(3) Uani 1 1 d . . . . .
H49B H 0.426076 0.403563 0.533006 0.097 Uiso 1 1 calc R U . . .
C50B C 0.42868(14) 0.42850(13) 0.5042(2) 0.070(2) Uani 1 1 d . . . . .
C1T C 0.42516(17) 0.42703(14) 0.3994(4) 0.061(5) Uiso 0.531(17) 1 d D . P A 1
H1TA H 0.415094 0.423944 0.416186 0.073 Uiso 0.531(17) 1 calc R U P A 1
H1TB H 0.423689 0.416734 0.382379 0.073 Uiso 0.531(17) 1 calc R U P A 1
C2T C 0.42188(16) 0.44807(13) 0.3867(2) 0.092(3) Uani 1 1 d D . . . .
H2T H 0.430307 0.449929 0.367241 0.110 Uiso 0.531(17) 1 calc R U P A 1
H2TA H 0.428352 0.452832 0.366647 0.110 Uiso 0.469(17) 1 calc R U P A 2
C3T C 0.42547(15) 0.46601(16) 0.4087(2) 0.087(3) Uani 1 1 d . . . . .
H3T H 0.440508 0.466228 0.413150 0.104 Uiso 1 1 calc R U . . .
C4T C 0.42016(13) 0.48691(15) 0.3965(2) 0.074(2) Uani 1 1 d . . . . .
H4TA H 0.425656 0.497398 0.411095 0.089 Uiso 1 1 calc R U . . .
H4TB H 0.426700 0.488945 0.375660 0.089 Uiso 1 1 calc R U . . .
O1T O 0.44581(14) 0.42681(17) 0.4120(2) 0.075(5) Uiso 0.531(17) 1 d D . P A 1
H1T H 0.449814 0.414644 0.413810 0.113 Uiso 0.531(17) 1 calc R U P A 1
O2T O 0.40025(9) 0.44596(9) 0.37789(14) 0.0798(16) Uani 1 1 d . . . . .
H2TB H 0.397329 0.454676 0.364036 0.06(2) Uiso 1 1 calc R . . . .
O3T O 0.41542(9) 0.46272(9) 0.43903(13) 0.0805(17) Uani 1 1 d . . . . .
H3TA H 0.424145 0.459076 0.452464 0.7(4) Uiso 1 1 calc R . . . .
O4T O 0.39898(9) 0.48953(9) 0.39354(13) 0.0770(16) Uani 1 1 d . . . . .
H4T H 0.396549 0.498146 0.379305 0.115 Uiso 1 1 calc R U . . .
C5T C 0.42412(14) 0.50052(13) 0.1074(2) 0.072(2) Uani 1 1 d . . . . .
H5TA H 0.428751 0.489915 0.092318 0.086 Uiso 1 1 calc R U . . .
H5TB H 0.430134 0.497334 0.128280 0.086 Uiso 1 1 calc R U . . .
C6T C 0.43164(15) 0.52127(15) 0.0966(2) 0.080(3) Uani 1 1 d . . . . .
H6T H 0.446765 0.519965 0.093461 0.096 Uiso 1 1 calc R U . . .
C7T C 0.42851(15) 0.53846(12) 0.1188(3) 0.090(3) Uani 1 1 d D . . . .
H7T H 0.436016 0.535361 0.138793 0.108 Uiso 0.547(18) 1 calc R U P B 1
H7TA H 0.434180 0.533121 0.139103 0.108 Uiso 0.453(18) 1 calc R U P B 2
C8T C 0.43549(19) 0.55876(14) 0.1068(5) 0.074(6) Uiso 0.547(18) 1 d D . P B 1
H8TA H 0.427064 0.563044 0.088583 0.089 Uiso 0.547(18) 1 calc R U P B 1
H8TB H 0.434209 0.569258 0.123594 0.089 Uiso 0.547(18) 1 calc R U P B 1
O5T O 0.40270(9) 0.50000(8) 0.10962(13) 0.0736(15) Uani 1 1 d . . . . .
H5T H 0.398725 0.487771 0.110256 0.110 Uiso 1 1 calc R U . . .
O6T O 0.42297(11) 0.52576(9) 0.06579(15) 0.0862(18) Uani 1 1 d . . . . .
H6TA H 0.432312 0.529629 0.053534 0.37(16) Uiso 1 1 calc R . . . .
O7T O 0.40734(9) 0.54317(9) 0.12651(14) 0.0808(16) Uani 1 1 d . . . . .
H7TB H 0.403004 0.534707 0.139854 0.6(3) Uiso 1 1 calc R . . . .
O8T O 0.45673(16) 0.55653(19) 0.0975(3) 0.093(5) Uiso 0.547(18) 1 d D . P B 1
H8T H 0.461661 0.568107 0.093337 0.140 Uiso 0.547(18) 1 calc R U P B 1
O8T' O 0.4326(3) 0.5667(3) 0.0853(3) 0.117(7) Uiso 0.453(18) 1 d D . P B 2
H8T' H 0.440174 0.576374 0.079356 0.175 Uiso 0.453(18) 1 calc R U P B 2
C1T' C 0.4354(2) 0.4308(3) 0.3964(4) 0.100(8) Uiso 0.469(17) 1 d D . P A 2
H1TC H 0.438116 0.421235 0.378705 0.120 Uiso 0.469(17) 1 calc R U P A 2
H1TD H 0.448525 0.435625 0.405381 0.120 Uiso 0.469(17) 1 calc R U P A 2
O1T' O 0.4222(2) 0.4218(2) 0.4201(3) 0.105(6) Uiso 0.469(17) 1 d D . P A 2
H1T' H 0.428020 0.411597 0.428184 0.158 Uiso 0.469(17) 1 calc R U P A 2
C8T' C 0.4426(3) 0.5557(2) 0.1108(4) 0.072(7) Uiso 0.453(18) 1 d D . P B 2
H8TC H 0.444616 0.564710 0.129245 0.087 Uiso 0.453(18) 1 calc R U P B 2
H8TD H 0.456036 0.550394 0.103823 0.087 Uiso 0.453(18) 1 calc R U P B 2
O1K N 0.5594(2) 0.4343(2) 0.3218(4) 0.176(5) Uiso 1 1 d . . . . .
C1K C 0.5612(2) 0.4211(2) 0.3427(4) 0.138(5) Uiso 1 1 d . . . . .
C2K C 0.5667(2) 0.4059(2) 0.3665(4) 0.149(5) Uiso 1 1 d . . . . .
C1X C 0.33807(11) 0.69642(10) 0.24648(17) 0.097(3) Uiso 1 1 d G . . . .
C6X C 0.32086(11) 0.69841(9) 0.22742(17) 0.092(3) Uiso 1 1 d G . . . .
C5X C 0.30945(10) 0.68121(13) 0.21937(18) 0.121(4) Uiso 1 1 d G . . . .
C4X C 0.31526(12) 0.66202(10) 0.2304(2) 0.137(4) Uiso 1 1 d G . . . .
C3X C 0.33247(13) 0.66002(9) 0.24943(19) 0.115(4) Uiso 1 1 d G . . . .
C2X C 0.34388(10) 0.67722(12) 0.25748(16) 0.104(3) Uiso 1 1 d G . . . .
CL1X Cl 0.35141(5) 0.71799(5) 0.25774(8) 0.1274(10) Uiso 1 1 d . . . . .
O1W O 0.5579(3) 0.4220(3) 0.4516(5) 0.318(9) Uiso 1 1 d . . . . .
O2W O 0.2662(7) 0.4640(7) 0.3514(10) 0.57(3) Uiso 1 1 d . . . . .
CL1_21 Cl 0.33950(4) 0.61536(3) 0.34812(4) 0.0922(7) Uani 1 1 d D . . . .
CL2_21 Cl 0.31655(3) 0.58034(3) 0.32896(7) 0.1164(10) Uani 1 1 d D . . . .
CL3_21 Cl 0.33881(5) 0.60355(4) 0.28344(4) 0.1143(10) Uani 1 1 d D . . . .
C1R_21 C 0.32432(4) 0.60498(3) 0.31810(5) 0.070(2) Uani 1 1 d D . . . .
CL1_23 Cl 0.35898(3) 0.58089(3) 0.39874(4) 0.0841(6) Uani 1 1 d D . . . .
CL2_23 Cl 0.36195(4) 0.57734(5) 0.46563(4) 0.1124(10) Uani 1 1 d D . . . .
CL3_23 Cl 0.32926(3) 0.55773(3) 0.43279(5) 0.0868(7) Uani 1 1 d D . . . .
C1R_23 C 0.35514(3) 0.56454(4) 0.43091(4) 0.076(2) Uani 1 1 d D . . . .
CL1_24 Cl 0.28068(4) 0.54565(4) 0.15643(6) 0.1113(9) Uiso 1 1 d D . . . .
CL2_24 Cl 0.24904(6) 0.55004(7) 0.11059(7) 0.1876(17) Uiso 1 1 d D . . . .
CL3_24 Cl 0.24937(4) 0.57557(4) 0.16514(7) 0.1214(10) Uiso 1 1 d D . . . .
C1R_24 C 0.25465(4) 0.55096(4) 0.15095(7) 0.122(4) Uiso 1 1 d D . . . .
CL1_25 Cl 0.42236(4) 0.32821(6) 0.32214(9) 0.1643(14) Uiso 1 1 d D . . . .
CL2_25 Cl 0.38030(5) 0.33797(5) 0.33206(9) 0.1501(13) Uiso 1 1 d D . . . .
CL3_25 Cl 0.39725(6) 0.30178(5) 0.35914(10) 0.1801(16) Uiso 1 1 d D . . . .
C1R_25 C 0.40220(5) 0.32733(5) 0.34930(7) 0.126(4) Uiso 1 1 d D . . . .
O1_1 O 0.30269(8) 0.45186(7) 0.24630(11) 0.0654(13) Uiso 1 1 d D . . . .
C1_1 C 0.30799(9) 0.46889(9) 0.22766(16) 0.064(2) Uiso 1 1 d D . . . .
C2_1 C 0.28883(9) 0.47855(9) 0.21481(16) 0.070(2) Uiso 1 1 d D . . . .
C3_1 C 0.29366(14) 0.49882(10) 0.19937(19) 0.077(2) Uiso 1 1 d D . . . .
C4_1 C 0.27820(13) 0.46508(13) 0.19090(19) 0.083(3) Uiso 1 1 d D . . . .
O1_2 O 0.46646(10) 0.38845(9) 0.32868(15) 0.0938(19) Uiso 1 1 d D . . . .
C1_2 C 0.47447(13) 0.37176(12) 0.3457(2) 0.096(3) Uiso 1 1 d D . . . .
C2_2 C 0.49516(12) 0.36614(15) 0.3328(3) 0.111(3) Uiso 1 1 d D . . . .
C3_2 C 0.51026(19) 0.38322(18) 0.3388(3) 0.140(5) Uiso 1 1 d D . . . .
C4_2 C 0.5043(2) 0.34730(19) 0.3480(4) 0.162(6) Uiso 1 1 d D . . . .
O1_3 O 0.29045(11) 0.40011(11) 0.39603(17) 0.109(2) Uiso 1 1 d D . . . .
C1_3 C 0.27309(12) 0.41108(15) 0.3860(3) 0.113(4) Uiso 1 1 d D . . . .
C2_3 C 0.25463(16) 0.40057(16) 0.3997(3) 0.127(4) Uiso 1 1 d D . . . .
C3_3 C 0.2493(4) 0.4021(4) 0.4343(3) 0.267(12) Uiso 1 1 d D . . . .
C4_3 C 0.2535(3) 0.37835(17) 0.3899(4) 0.161(6) Uiso 1 1 d D . . . .
O1_4 O 0.50726(10) 0.50526(9) 0.30056(15) 0.0937(19) Uiso 1 1 d D . . . .
C1_4 C 0.50569(13) 0.52350(11) 0.2830(2) 0.095(3) Uiso 1 1 d D . . . .
C2_4 C 0.52635(13) 0.53325(15) 0.2786(2) 0.115(4) Uiso 1 1 d D . . . .
C3_4 C 0.5366(2) 0.5373(2) 0.3100(3) 0.156(5) Uiso 1 1 d D . . . .
C4_4 C 0.5242(2) 0.55310(16) 0.2606(3) 0.137(4) Uiso 1 1 d D . . . .
O1_5 O 0.51179(12) 0.35970(12) 0.47741(18) 0.117(2) Uiso 1 1 d D . . . .
C1_5 C 0.53313(12) 0.3617(2) 0.4809(3) 0.133(4) Uiso 1 1 d D . . . .
C2_5 C 0.5379(3) 0.3463(3) 0.5063(4) 0.210(8) Uiso 1 1 d D . . . .
C3_5 C 0.5603(3) 0.3481(4) 0.5147(6) 0.255(11) Uiso 1 1 d D . . . .
C4_5 C 0.5308(5) 0.3569(5) 0.5361(5) 0.315(15) Uiso 1 1 d D . . . .
O1_6 O 0.40125(8) 0.58264(8) 0.29117(12) 0.0703(14) Uiso 1 1 d D . . . .
C1_6 C 0.41523(10) 0.59672(10) 0.27821(18) 0.076(2) Uiso 1 1 d D . . . .
C2_6 C 0.40360(11) 0.61320(11) 0.26109(17) 0.081(3) Uiso 1 1 d D . . . .
C3_6 C 0.39084(15) 0.62661(15) 0.2825(2) 0.103(3) Uiso 1 1 d D . . . .
C4_6 C 0.41831(14) 0.62591(15) 0.2418(2) 0.099(3) Uiso 1 1 d D . . . .
O1_7 O 0.54270(12) 0.49411(12) 0.41088(17) 0.113(2) Uiso 1 1 d D . . . .
C1_7 C 0.55947(15) 0.48124(17) 0.4174(2) 0.124(4) Uiso 1 1 d D . . . .
C2_7 C 0.56752(19) 0.47289(19) 0.3867(2) 0.148(5) Uiso 1 1 d D . . . .
C3_7 C 0.5705(3) 0.4866(2) 0.3584(3) 0.167(6) Uiso 1 1 d D . . . .
C4_7 C 0.58721(19) 0.4610(2) 0.3906(3) 0.147(5) Uiso 1 1 d D . . . .
O1_8 O 0.31983(10) 0.44183(9) 0.54043(13) 0.0832(16) Uiso 1 1 d D . . . .
C1_8 C 0.31828(12) 0.42423(11) 0.5594(2) 0.092(3) Uiso 1 1 d D . . . .
C2_8 C 0.29705(12) 0.42394(15) 0.5732(2) 0.105(3) Uiso 1 1 d D . . . .
C3_8 C 0.2946(2) 0.40526(17) 0.5938(3) 0.136(4) Uiso 1 1 d D . . . .
C4_8 C 0.28053(17) 0.4242(2) 0.5482(3) 0.125(4) Uiso 1 1 d D . . . .
O1_9 O 0.43137(7) 0.56398(7) 0.41256(11) 0.0572(12) Uiso 1 1 d D . . . .
C1_9 C 0.41572(8) 0.57678(8) 0.40103(17) 0.064(2) Uiso 1 1 d D . . . .
C2_9 C 0.42507(9) 0.59539(8) 0.38592(15) 0.063(2) Uiso 1 1 d D . . . .
C3_9 C 0.40831(11) 0.60807(12) 0.37104(19) 0.073(2) Uiso 1 1 d D . . . .
C4_9 C 0.43697(12) 0.60753(12) 0.41008(17) 0.075(2) Uiso 1 1 d D . . . .
O1_10 O 0.45801(8) 0.42799(9) 0.59950(14) 0.0819(16) Uiso 1 1 d D . . . .
C1_10 C 0.47896(9) 0.42438(13) 0.59395(19) 0.081(3) Uiso 1 1 d D . . . .
C2_10 C 0.48620(13) 0.40746(13) 0.6153(2) 0.100(3) Uiso 1 1 d D . . . .
C3_10 C 0.50878(13) 0.4042(2) 0.6094(3) 0.123(4) Uiso 1 1 d D . . . .
C4_10 C 0.4838(3) 0.4143(3) 0.6491(3) 0.197(7) Uiso 1 1 d D . . . .
O1_11 O 0.45430(8) 0.56574(9) -0.09680(13) 0.0785(16) Uiso 1 1 d D . . . .
C1_11 C 0.47503(8) 0.57086(11) -0.09227(18) 0.072(2) Uiso 1 1 d D . . . .
C2_11 C 0.47977(12) 0.59004(11) -0.1105(2) 0.090(3) Uiso 1 1 d D . . . .
C3_11 C 0.50209(12) 0.59542(17) -0.1061(3) 0.103(3) Uiso 1 1 d D . . . .
C4_11 C 0.4662(3) 0.6068(3) -0.0977(5) 0.231(9) Uiso 1 1 d D . . . .
O1_12 O 0.43497(7) 0.42760(7) 0.08730(11) 0.0579(12) Uiso 1 1 d D . . . .
C1_12 C 0.41944(8) 0.41431(8) 0.09786(15) 0.0538(18) Uiso 1 1 d D . . . .
C2_12 C 0.42884(9) 0.39604(8) 0.11386(15) 0.065(2) Uiso 1 1 d D . . . .
C3_12 C 0.44201(13) 0.38406(13) 0.09110(19) 0.085(3) Uiso 1 1 d D . . . .
C4_12 C 0.41191(11) 0.38284(12) 0.12713(19) 0.075(2) Uiso 1 1 d D . . . .
O1_13 O 0.33469(10) 0.55617(10) -0.04378(15) 0.0940(19) Uiso 1 1 d D . . . .
C1_13 C 0.33709(14) 0.57355(12) -0.0631(2) 0.098(3) Uiso 1 1 d D . . . .
C2_13 C 0.31591(15) 0.57857(19) -0.0746(3) 0.142(5) Uiso 1 1 d D . . . .
C3_13 C 0.3063(3) 0.5606(2) -0.0915(4) 0.182(6) Uiso 1 1 d D . . . .
C4_13 C 0.3175(3) 0.5966(2) -0.0968(4) 0.204(8) Uiso 1 1 d D . . . .
O1_14 O 0.54415(9) 0.49511(9) 0.13717(14) 0.0808(16) Uiso 1 1 d D . . . .
C1_14 C 0.56039(11) 0.50926(12) 0.13603(19) 0.090(3) Uiso 1 1 d D . . . .
C2_14 C 0.57484(13) 0.50522(12) 0.16294(17) 0.091(3) Uiso 1 1 d D . . . .
C3_14 C 0.58311(17) 0.48363(12) 0.1631(3) 0.105(3) Uiso 1 1 d D . . . .
C4_14 C 0.56482(18) 0.5093(2) 0.1945(2) 0.123(4) Uiso 1 1 d D . . . .
O1_15 O 0.39012(9) 0.40644(9) 0.20809(13) 0.0793(16) Uiso 1 1 d D . . . .
C1_15 C 0.40241(10) 0.39164(10) 0.22309(19) 0.081(3) Uiso 1 1 d D . . . .
C2_15 C 0.38840(12) 0.37545(11) 0.23614(18) 0.088(3) Uiso 1 1 d D . . . .
C3_15 C 0.37751(16) 0.36333(16) 0.2109(2) 0.106(3) Uiso 1 1 d D . . . .
C4_15 C 0.40015(17) 0.36163(17) 0.2582(2) 0.118(4) Uiso 1 1 d D . . . .
O1_16 O 0.53260(10) 0.62553(11) 0.06587(17) 0.106(2) Uiso 1 1 d D . . . .
C1_16 C 0.55289(11) 0.62512(14) 0.0771(2) 0.107(3) Uiso 1 1 d D . . . .
C2_16 C 0.56377(13) 0.64453(14) 0.0679(2) 0.103(3) Uiso 1 1 d D . . . .
C3_16 C 0.5649(2) 0.6464(2) 0.0324(2) 0.150(5) Uiso 1 1 d D . . . .
C4_16 C 0.58484(14) 0.6446(2) 0.0826(3) 0.119(4) Uiso 1 1 d D . . . .
O1_17 O 0.50005(9) 0.47798(8) 0.23086(13) 0.0754(15) Uiso 1 1 d D . . . .
C1_17 C 0.49570(10) 0.45911(9) 0.24544(19) 0.080(2) Uiso 1 1 d D . . . .
C2_17 C 0.51513(11) 0.44911(11) 0.25660(18) 0.089(3) Uiso 1 1 d D . . . .
C3_17 C 0.52903(16) 0.44491(18) 0.2289(2) 0.120(4) Uiso 1 1 d D . . . .
C4_17 C 0.51059(16) 0.42985(13) 0.2750(2) 0.100(3) Uiso 1 1 d D . . . .
O1_18 O 0.30503(12) 0.60247(12) 0.09389(18) 0.117(2) Uiso 1 1 d D . . . .
C1_18 C 0.28682(12) 0.59132(16) 0.0983(3) 0.116(4) Uiso 1 1 d D . . . .
C2_18 C 0.26761(19) 0.6026(2) 0.0894(3) 0.165(6) Uiso 1 1 d D . . . .
C3_18 C 0.2692(3) 0.6101(3) 0.0558(3) 0.189(7) Uiso 1 1 d D . . . .
C4_18 C 0.2661(3) 0.6219(2) 0.1089(4) 0.174(6) Uiso 1 1 d D . . . .
O1_19 O 0.47927(12) 0.59404(11) 0.18444(17) 0.115(2) Uiso 1 1 d D . . . .
C1_19 C 0.48859(15) 0.61148(14) 0.1712(3) 0.117(4) Uiso 1 1 d D . . . .
C2_19 C 0.51113(16) 0.6113(2) 0.1785(3) 0.174(6) Uiso 1 1 d D . . . .
C3_19 C 0.5150(4) 0.6112(4) 0.2136(3) 0.227(9) Uiso 1 1 d D . . . .
C4_19 C 0.5209(3) 0.6302(2) 0.1644(5) 0.197(7) Uiso 1 1 d D . . . .
O1_20 O 0.30719(9) 0.54917(8) 0.25093(12) 0.0726(15) Uiso 1 1 d D . . . .
C1_20 C 0.30977(10) 0.53198(9) 0.27057(17) 0.069(2) Uiso 1 1 d D . . . .
C2_20 C 0.28926(10) 0.52464(10) 0.28207(18) 0.079(2) Uiso 1 1 d D . . . .
C3_20 C 0.29079(16) 0.50395(11) 0.2978(2) 0.095(3) Uiso 1 1 d D . . . .
C4_20 C 0.27951(16) 0.53999(14) 0.3041(2) 0.098(3) Uiso 1 1 d D . . . .

loop_
_atom_site_aniso_label
_atom_site_aniso_U_11
_atom_site_aniso_U_22
_atom_site_aniso_U_33
_atom_site_aniso_U_23
_atom_site_aniso_U_13
_atom_site_aniso_U_12
K2 0.0975(18) 0.167(3) 0.0929(16) 0.0246(16) 0.0164(14) 0.0042(17)
C1C 0.056(5) 0.062(5) 0.076(5) 0.001(4) 0.001(4) -0.002(4)
C2C 0.069(6) 0.088(7) 0.098(7) -0.015(6) -0.010(5) -0.008(5)
C3C 0.084(7) 0.084(7) 0.116(8) 0.017(6) -0.018(6) -0.004(6)
C4C 0.086(7) 0.081(7) 0.101(7) 0.017(6) -0.008(6) -0.005(5)
C5C 0.058(5) 0.065(5) 0.073(5) 0.010(4) -0.015(4) -0.003(4)
C6C 0.089(6) 0.051(5) 0.057(5) 0.007(4) 0.007(4) -0.021(4)
C7C 0.052(5) 0.056(5) 0.062(5) -0.002(4) 0.008(4) -0.005(4)
C8C 0.052(5) 0.060(5) 0.049(4) -0.007(4) 0.013(4) -0.003(4)
C9C 0.062(5) 0.069(6) 0.064(5) -0.007(4) -0.002(4) 0.001(4)
C10C 0.053(5) 0.053(5) 0.059(4) -0.007(4) 0.005(4) -0.003(4)
C11C 0.056(5) 0.055(5) 0.050(4) 0.000(4) 0.002(4) -0.001(4)
C12C 0.045(5) 0.072(5) 0.066(5) -0.002(4) 0.006(4) 0.006(4)
C13C 0.045(4) 0.064(5) 0.073(5) -0.002(4) 0.001(4) -0.002(4)
C14C 0.051(5) 0.059(5) 0.065(5) -0.011(4) 0.002(4) 0.003(4)
C15C 0.053(5) 0.050(4) 0.049(4) -0.008(4) -0.004(4) 0.000(3)
C16C 0.056(5) 0.053(5) 0.051(4) -0.003(4) -0.003(4) -0.002(4)
C17C 0.064(5) 0.050(4) 0.048(4) -0.002(4) 0.003(4) -0.007(4)
C18C 0.043(4) 0.050(4) 0.049(4) -0.007(4) 0.003(3) -0.007(3)
C19C 0.041(4) 0.059(5) 0.051(4) -0.005(4) 0.003(3) -0.009(3)
C20C 0.053(5) 0.054(5) 0.060(5) -0.003(4) 0.012(4) -0.008(4)
C21C 0.061(5) 0.065(5) 0.049(4) -0.006(4) 0.003(4) 0.009(4)
C22C 0.048(5) 0.062(5) 0.062(5) -0.003(4) 0.000(4) -0.003(4)
C23C 0.055(5) 0.069(6) 0.092(6) -0.008(5) -0.002(5) 0.015(4)
C24C 0.065(6) 0.075(6) 0.070(5) -0.004(5) -0.005(4) 0.017(5)
C25C 0.075(6) 0.056(5) 0.061(5) 0.003(4) 0.003(4) 0.002(4)
C26C 0.073(6) 0.092(7) 0.068(5) 0.002(5) -0.013(5) 0.031(5)
C27C 0.103(8) 0.066(6) 0.068(5) 0.008(5) 0.012(5) 0.002(5)
C28C 0.078(6) 0.064(6) 0.061(5) 0.005(4) 0.010(4) 0.010(5)
C29C 0.050(5) 0.064(5) 0.058(4) 0.004(4) 0.003(4) 0.001(4)
C30C 0.107(8) 0.060(6) 0.064(5) 0.002(5) 0.024(5) -0.013(5)
C31C 0.084(6) 0.058(5) 0.058(5) -0.009(4) 0.025(5) -0.026(5)
C32C 0.132(9) 0.054(5) 0.066(5) -0.014(4) 0.023(6) -0.011(5)
C33C 0.074(6) 0.070(6) 0.071(5) -0.008(5) 0.023(5) -0.028(5)
C34C 0.082(6) 0.073(6) 0.074(6) -0.005(5) 0.017(5) -0.017(5)
C35C 0.054(5) 0.074(6) 0.062(5) -0.027(5) 0.024(4) -0.032(4)
C36C 0.048(5) 0.108(8) 0.070(5) -0.034(6) 0.012(4) -0.023(5)
C37C 0.093(7) 0.053(5) 0.070(6) -0.012(5) -0.001(5) -0.007(5)
C38C 0.074(6) 0.066(6) 0.063(5) -0.012(4) 0.014(5) -0.002(5)
C39C 0.139(12) 0.075(8) 0.117(9) -0.004(7) 0.057(9) -0.034(8)
C40C 0.105(9) 0.076(7) 0.107(8) -0.041(7) 0.035(8) -0.015(7)
C41C 0.060(5) 0.060(5) 0.060(5) 0.002(4) 0.010(4) 0.011(4)
C42C 0.060(6) 0.064(5) 0.056(5) -0.012(4) 0.009(4) 0.003(4)
C43C 0.069(6) 0.077(6) 0.061(5) -0.010(5) 0.002(4) 0.010(5)
C44C 0.086(7) 0.086(7) 0.066(5) -0.007(5) 0.003(5) 0.022(5)
C45C 0.076(7) 0.108(9) 0.085(7) 0.003(6) -0.005(6) 0.029(6)
C46C 0.135(10) 0.070(7) 0.070(6) -0.004(5) -0.003(6) 0.040(7)
C47C 0.126(10) 0.084(8) 0.110(9) 0.010(7) 0.018(8) 0.002(7)
C48C 0.238(19) 0.070(8) 0.085(8) 0.018(6) 0.032(10) 0.057(11)
C49C 0.198(14) 0.066(7) 0.091(7) -0.004(6) 0.026(9) 0.023(8)
C50C 0.144(10) 0.049(6) 0.074(6) -0.003(5) 0.022(7) -0.001(6)
C51C 0.118(9) 0.075(7) 0.063(5) 0.006(5) 0.024(6) 0.032(6)
C52C 0.122(9) 0.061(6) 0.078(6) -0.011(5) 0.028(6) -0.021(6)
C53C 0.094(8) 0.072(6) 0.100(8) -0.034(6) 0.024(7) -0.016(6)
C54C 0.108(10) 0.089(8) 0.105(8) -0.034(7) 0.031(7) -0.026(7)
C55C 0.058(6) 0.116(9) 0.117(9) -0.058(8) 0.022(6) -0.029(6)
C56C 0.064(7) 0.102(8) 0.099(7) -0.032(6) 0.024(6) -0.011(6)
C57C 0.067(7) 0.123(10) 0.115(9) -0.048(8) 0.006(7) 0.009(7)
C58C 0.064(7) 0.104(8) 0.102(7) -0.030(6) -0.006(6) 0.009(6)
C59C 0.067(6) 0.072(6) 0.092(6) -0.030(5) -0.005(5) 0.011(5)
C60C 0.074(6) 0.069(6) 0.073(5) -0.019(5) 0.009(5) -0.008(5)
C61C 0.079(7) 0.072(6) 0.071(6) -0.031(5) 0.015(5) -0.011(5)
C62C 0.066(5) 0.053(5) 0.067(5) -0.015(4) 0.011(4) 0.000(4)
C63C 0.065(5) 0.054(5) 0.051(4) -0.008(4) 0.006(4) 0.008(4)
C64C 0.076(6) 0.048(5) 0.064(5) -0.013(4) 0.009(4) 0.009(4)
C65C 0.067(6) 0.064(5) 0.062(5) -0.013(4) 0.007(4) -0.001(4)
C66C 0.061(5) 0.068(5) 0.059(5) -0.018(4) 0.000(4) 0.012(4)
C67C 0.075(6) 0.084(7) 0.080(6) -0.008(5) -0.008(5) 0.018(5)
C68C 0.093(8) 0.090(8) 0.094(7) -0.014(6) -0.006(6) 0.038(6)
C69C 0.097(8) 0.084(7) 0.073(6) -0.005(5) 0.005(6) 0.022(6)
C70C 0.079(6) 0.063(6) 0.066(5) -0.005(4) 0.013(5) 0.007(5)
C71C 0.074(6) 0.060(5) 0.053(4) -0.003(4) 0.005(4) 0.009(4)
N1C 0.058(5) 0.077(5) 0.076(5) -0.009(4) -0.003(4) -0.010(4)
N2C 0.050(4) 0.063(4) 0.052(3) -0.004(3) 0.003(3) 0.000(3)
N3C 0.040(3) 0.060(4) 0.060(4) -0.001(3) 0.006(3) -0.002(3)
N4C 0.047(4) 0.059(4) 0.049(3) -0.005(3) 0.006(3) 0.000(3)
N5C 0.039(3) 0.060(4) 0.061(4) 0.013(3) 0.009(3) 0.000(3)
N6C 0.067(5) 0.060(4) 0.061(4) 0.003(3) 0.008(3) 0.011(3)
N7C 0.073(5) 0.054(4) 0.080(5) 0.006(4) 0.001(4) -0.002(4)
N8C 0.084(5) 0.062(4) 0.063(4) -0.003(4) 0.018(4) 0.000(4)
N9C 0.069(5) 0.072(5) 0.075(5) 0.004(4) 0.012(4) -0.008(4)
N10C 0.053(4) 0.074(5) 0.070(4) -0.018(4) 0.013(3) -0.012(4)
N11C 0.053(4) 0.085(5) 0.058(4) -0.020(4) -0.001(3) -0.012(4)
N12C 0.053(4) 0.088(5) 0.071(4) -0.016(4) -0.006(4) 0.000(4)
N13C 0.086(5) 0.057(4) 0.052(4) -0.006(3) -0.003(4) 0.004(4)
N14C 0.066(5) 0.059(4) 0.053(4) -0.003(3) 0.009(3) -0.005(3)
N15C 0.066(5) 0.064(4) 0.052(4) -0.003(3) 0.008(3) -0.002(3)
N16C 0.069(5) 0.073(5) 0.061(4) -0.016(4) 0.007(4) 0.004(4)
N17C 0.083(5) 0.061(4) 0.066(4) 0.008(4) 0.010(4) 0.001(4)
N18C 0.098(6) 0.074(5) 0.068(4) 0.003(4) 0.017(4) 0.009(4)
N19C 0.117(8) 0.074(5) 0.088(6) -0.006(5) 0.038(6) -0.009(5)
N21C 0.138(10) 0.080(6) 0.094(7) -0.004(5) 0.032(7) -0.015(6)
N22C 0.124(8) 0.060(5) 0.087(6) -0.007(5) 0.040(6) -0.013(5)
N23C 0.107(7) 0.073(6) 0.091(6) -0.022(5) 0.032(5) -0.014(5)
N24C 0.080(5) 0.080(5) 0.088(5) -0.010(4) 0.030(4) -0.013(4)
N25C 0.058(5) 0.083(5) 0.077(5) -0.010(4) 0.018(4) 0.000(4)
N26C 0.052(4) 0.074(5) 0.071(4) -0.011(4) 0.016(3) -0.003(3)
N27C 0.060(4) 0.069(4) 0.074(4) 0.003(4) 0.013(3) -0.003(3)
N28C 0.050(4) 0.057(4) 0.060(4) -0.007(3) 0.006(3) -0.001(3)
N29C 0.061(4) 0.059(4) 0.056(4) -0.009(3) 0.013(3) 0.002(3)
N30C 0.091(6) 0.058(4) 0.061(4) -0.005(3) 0.009(4) 0.012(4)
N31C 0.100(6) 0.057(5) 0.080(5) -0.001(4) 0.012(5) -0.005(5)
N32C 0.070(5) 0.068(5) 0.075(5) -0.015(4) 0.023(4) -0.014(4)
N33C 0.059(4) 0.069(4) 0.067(4) -0.004(3) -0.004(3) 0.002(3)
N34C 0.066(4) 0.056(4) 0.062(4) -0.003(3) 0.007(3) 0.010(3)
N35C 0.129(8) 0.053(5) 0.073(5) 0.012(4) 0.016(5) 0.012(5)
O1C 0.063(4) 0.103(5) 0.096(4) -0.009(4) 0.016(3) -0.009(3)
O2C 0.069(4) 0.075(4) 0.144(6) 0.012(4) -0.010(4) -0.009(4)
O3C 0.047(3) 0.065(3) 0.073(3) 0.009(3) 0.010(3) -0.007(2)
O4C 0.051(3) 0.064(3) 0.070(3) 0.009(3) 0.009(3) -0.006(3)
O5C 0.117(5) 0.074(4) 0.088(4) 0.016(4) 0.027(4) -0.002(4)
O6C 0.091(5) 0.104(5) 0.085(4) -0.012(4) 0.015(4) -0.029(4)
O7C 0.093(5) 0.078(4) 0.093(4) 0.003(4) -0.017(4) 0.007(4)
O8C 0.071(4) 0.073(4) 0.085(4) -0.003(3) 0.015(3) -0.011(3)
O9C 0.159(8) 0.131(7) 0.176(8) 0.054(7) 0.042(7) -0.023(6)
O10C 0.084(5) 0.106(6) 0.128(6) -0.008(4) 0.020(5) -0.015(4)
O11C 0.076(4) 0.066(4) 0.066(3) 0.007(3) 0.001(3) -0.003(3)
O12C 0.056(4) 0.085(4) 0.084(4) -0.009(3) 0.009(3) 0.002(3)
O13C 0.146(6) 0.090(5) 0.098(5) -0.010(4) 0.047(5) -0.039(5)
O14C 0.073(4) 0.058(3) 0.067(3) 0.005(3) 0.002(3) 0.009(3)
O15C 0.146(6) 0.072(4) 0.089(5) -0.001(4) 0.010(4) 0.002(4)
O16C 0.108(6) 0.075(5) 0.126(6) 0.016(4) -0.016(5) -0.013(4)
C1D 0.090(7) 0.064(5) 0.056(5) -0.009(4) 0.019(5) -0.011(5)
C2D 0.054(5) 0.092(7) 0.069(5) -0.025(5) 0.008(4) -0.012(5)
C3D 0.076(6) 0.089(7) 0.064(5) -0.017(5) 0.002(5) 0.015(5)
C4D 0.049(5) 0.073(6) 0.073(5) -0.026(5) 0.009(4) -0.009(4)
C5D 0.063(6) 0.078(6) 0.070(5) -0.012(5) -0.007(4) 0.002(5)
C6D 0.070(6) 0.087(6) 0.057(5) -0.006(4) -0.001(4) -0.005(5)
C7D 0.074(7) 0.076(6) 0.058(5) -0.015(5) 0.014(5) -0.010(5)
C8D 0.080(7) 0.082(6) 0.048(5) -0.018(5) 0.002(4) -0.002(5)
C9D 0.073(6) 0.079(6) 0.072(6) -0.035(5) 0.002(5) -0.012(5)
C10D 0.100(7) 0.059(5) 0.044(4) -0.002(4) 0.005(4) -0.006(5)
C11D 0.078(7) 0.070(6) 0.074(6) -0.023(5) 0.019(5) -0.019(5)
C12D 0.075(6) 0.068(5) 0.046(4) 0.001(4) 0.002(4) 0.003(5)
C13D 0.087(7) 0.066(6) 0.068(5) -0.010(5) 0.020(5) -0.014(5)
C14D 0.073(5) 0.051(5) 0.059(5) 0.000(4) 0.011(4) 0.002(4)
C15D 0.068(6) 0.068(5) 0.042(4) -0.014(4) 0.008(4) -0.003(4)
C16D 0.059(6) 0.065(5) 0.061(5) -0.016(4) 0.010(4) -0.001(4)
C17D 0.064(6) 0.058(5) 0.060(5) -0.007(4) 0.015(4) 0.001(4)
C18D 0.064(6) 0.071(6) 0.083(6) -0.015(5) 0.002(5) -0.005(4)
C19D 0.078(7) 0.078(7) 0.076(6) -0.010(5) -0.005(5) 0.010(5)
C20D 0.073(6) 0.062(5) 0.076(6) -0.006(5) 0.000(5) 0.007(5)
C21D 0.090(7) 0.070(6) 0.071(6) -0.007(5) 0.011(5) 0.007(6)
C22D 0.099(8) 0.074(7) 0.094(7) -0.002(6) 0.006(6) 0.026(5)
C23D 0.131(11) 0.101(9) 0.099(8) 0.016(7) -0.015(7) 0.032(8)
C24D 0.133(11) 0.079(7) 0.096(8) 0.019(6) 0.029(8) 0.008(8)
C25D 0.099(8) 0.079(7) 0.086(7) -0.004(6) 0.016(6) 0.020(6)
C26D 0.128(10) 0.073(7) 0.083(7) 0.005(6) 0.025(7) 0.008(7)
C27D 0.142(11) 0.083(8) 0.090(7) -0.010(6) 0.020(7) 0.003(7)
C28D 0.144(12) 0.090(9) 0.119(10) 0.027(7) 0.027(9) 0.008(9)
C29D 0.161(13) 0.073(7) 0.098(8) 0.000(7) 0.040(9) -0.011(8)
N20C 0.123(8) 0.072(5) 0.102(6) 0.007(5) 0.042(5) -0.003(5)
C31D 0.127(11) 0.066(7) 0.099(8) -0.026(6) 0.049(8) -0.015(7)
C32D 0.161(13) 0.072(7) 0.094(7) -0.017(6) 0.052(8) -0.027(8)
C33D 0.116(10) 0.084(8) 0.110(9) 0.004(7) 0.042(8) -0.016(7)
C34D 0.141(12) 0.093(9) 0.090(8) -0.019(7) 0.037(8) -0.028(8)
C35D 0.116(10) 0.081(7) 0.080(7) -0.009(6) 0.046(7) -0.033(7)
C36D 0.124(9) 0.101(9) 0.110(8) -0.019(8) 0.058(7) -0.027(7)
C37D 0.095(8) 0.075(7) 0.097(7) -0.006(6) 0.034(6) -0.026(6)
C38D 0.116(10) 0.076(7) 0.084(7) -0.015(6) 0.049(7) -0.037(7)
C39D 0.100(8) 0.067(6) 0.076(6) -0.013(5) 0.027(6) -0.006(6)
C40D 0.058(6) 0.095(7) 0.077(6) -0.026(6) 0.016(5) -0.005(5)
C41D 0.067(6) 0.096(7) 0.074(6) -0.017(6) 0.007(5) -0.008(5)
C42D 0.053(5) 0.078(6) 0.059(5) -0.016(5) 0.007(4) -0.005(4)
C43D 0.081(7) 0.073(6) 0.057(5) -0.018(5) 0.001(4) 0.008(5)
C44D 0.051(5) 0.081(6) 0.065(5) -0.006(4) 0.002(4) -0.001(4)
C45D 0.061(5) 0.074(6) 0.060(5) -0.004(4) 0.014(4) -0.002(4)
C46D 0.077(7) 0.067(6) 0.070(5) -0.014(5) 0.019(5) -0.004(5)
C47D 0.052(5) 0.061(5) 0.067(5) -0.007(4) 0.004(4) 0.011(4)
C48D 0.069(6) 0.061(5) 0.051(4) -0.006(4) 0.009(4) 0.008(4)
C49D 0.067(6) 0.062(5) 0.064(5) -0.007(4) 0.019(4) -0.010(4)
C50D 0.054(5) 0.073(6) 0.060(5) -0.022(4) 0.006(4) -0.005(4)
C51D 0.063(6) 0.055(5) 0.058(5) -0.009(4) 0.008(4) 0.001(4)
C1A 0.108(8) 0.073(6) 0.053(5) -0.001(5) -0.003(5) -0.020(6)
C2A 0.097(8) 0.090(7) 0.067(6) 0.003(5) -0.009(6) -0.037(6)
C3A 0.102(8) 0.116(9) 0.071(6) 0.007(6) -0.010(6) -0.037(7)
C4A 0.074(6) 0.097(7) 0.072(6) 0.002(5) -0.016(5) -0.026(5)
C5A 0.071(6) 0.070(6) 0.058(5) -0.004(4) 0.004(4) -0.012(5)
C6A 0.060(5) 0.065(5) 0.050(4) -0.011(4) -0.005(4) -0.010(4)
C7A 0.073(6) 0.054(5) 0.050(4) -0.004(4) 0.001(4) -0.004(4)
C8A 0.069(6) 0.062(5) 0.050(4) -0.012(4) -0.007(4) -0.007(4)
C9A 0.091(7) 0.070(6) 0.052(5) -0.012(4) -0.002(5) -0.019(5)
C10A 0.084(6) 0.058(5) 0.052(5) -0.009(4) -0.003(5) -0.004(5)
C11A 0.072(6) 0.061(5) 0.051(4) -0.009(4) 0.002(4) -0.005(4)
C12A 0.066(6) 0.075(6) 0.056(5) -0.011(4) -0.004(4) 0.003(4)
C13A 0.082(7) 0.093(7) 0.063(5) -0.010(5) 0.009(5) -0.021(5)
C14A 0.065(6) 0.094(7) 0.079(6) -0.006(6) -0.010(5) 0.017(5)
C15A 0.071(6) 0.080(6) 0.061(5) -0.001(5) -0.001(5) 0.014(5)
C16A 0.064(6) 0.089(7) 0.081(6) -0.007(5) 0.002(5) 0.020(5)
C17A 0.089(8) 0.098(8) 0.097(7) 0.006(6) 0.002(6) 0.032(6)
C18A 0.074(6) 0.078(6) 0.073(6) -0.001(5) -0.009(5) 0.022(5)
C19A 0.070(6) 0.061(5) 0.070(5) -0.006(4) -0.005(5) 0.013(4)
C20A 0.101(8) 0.061(6) 0.078(6) 0.005(5) 0.006(6) 0.004(5)
C21A 0.079(6) 0.076(6) 0.077(6) -0.016(5) 0.014(5) -0.002(5)
C22A 0.100(8) 0.053(5) 0.092(6) 0.018(5) 0.002(6) -0.002(5)
C23A 0.111(9) 0.069(7) 0.106(8) 0.000(6) 0.013(7) -0.021(7)
C24A 0.108(9) 0.064(6) 0.114(8) -0.004(6) 0.003(7) -0.028(6)
C25A 0.075(7) 0.076(7) 0.095(7) -0.024(6) -0.001(5) -0.009(5)
C26A 0.067(6) 0.067(6) 0.125(8) -0.023(6) 0.019(6) -0.018(5)
C27A 0.062(6) 0.084(7) 0.087(6) -0.020(5) -0.005(5) -0.006(5)
C28A 0.070(6) 0.058(5) 0.067(5) -0.012(4) -0.011(4) 0.002(4)
C29A 0.080(7) 0.060(6) 0.080(6) -0.018(5) 0.004(5) -0.007(5)
C30A 0.055(5) 0.072(6) 0.058(5) -0.027(4) -0.006(4) 0.006(4)
C31A 0.051(5) 0.070(6) 0.072(5) -0.021(5) -0.015(4) 0.017(4)
C32A 0.063(5) 0.056(5) 0.059(5) -0.011(4) -0.008(4) -0.002(4)
C33A 0.080(6) 0.057(5) 0.069(5) -0.009(4) -0.021(5) 0.024(5)
C34A 0.072(6) 0.064(5) 0.058(5) -0.012(4) -0.018(4) 0.009(4)
C35A 0.066(5) 0.059(5) 0.053(4) -0.019(4) -0.005(4) -0.003(4)
C36A 0.082(7) 0.069(6) 0.056(5) -0.003(5) -0.004(5) 0.007(5)
C37A 0.055(6) 0.117(9) 0.092(7) -0.026(6) -0.018(6) 0.037(6)
C38A 0.117(10) 0.108(9) 0.090(8) -0.004(7) -0.005(8) 0.004(8)
C39A 0.058(6) 0.066(6) 0.070(5) -0.018(4) -0.013(4) 0.011(4)
C40A 0.075(7) 0.084(7) 0.062(5) -0.009(5) -0.008(5) 0.012(5)
C41A 0.085(7) 0.103(7) 0.049(5) 0.000(5) -0.012(5) 0.029(6)
C42A 0.071(6) 0.086(7) 0.070(6) 0.009(5) 0.011(5) 0.011(5)
C43A 0.080(6) 0.064(6) 0.058(5) 0.005(4) -0.004(4) 0.014(5)
C44A 0.091(7) 0.068(6) 0.072(5) 0.022(5) 0.012(5) -0.006(5)
C45A 0.060(5) 0.080(6) 0.074(5) 0.006(5) 0.005(4) 0.012(5)
C46A 0.059(5) 0.050(5) 0.068(5) 0.005(4) 0.001(4) 0.002(4)
C47A 0.056(5) 0.072(6) 0.074(5) 0.009(5) 0.004(4) -0.006(4)
C48A 0.052(5) 0.069(5) 0.057(4) 0.012(4) -0.006(4) 0.000(4)
C49A 0.051(5) 0.054(5) 0.062(4) -0.001(4) -0.009(4) 0.005(4)
C50A 0.049(5) 0.065(5) 0.044(4) 0.001(4) 0.000(3) 0.003(4)
C51A 0.048(4) 0.053(5) 0.053(4) -0.006(4) -0.003(4) 0.007(3)
C52A 0.049(5) 0.057(5) 0.050(4) -0.008(4) -0.005(4) 0.003(4)
C53A 0.049(4) 0.067(5) 0.042(4) -0.002(4) 0.002(3) 0.000(4)
C54A 0.056(5) 0.070(5) 0.047(4) 0.004(4) -0.006(4) 0.008(4)
C55A 0.062(5) 0.062(5) 0.043(4) 0.000(4) -0.003(4) 0.009(4)
C56A 0.053(5) 0.065(5) 0.050(4) 0.007(4) -0.004(4) 0.001(4)
C57A 0.063(5) 0.075(6) 0.056(5) 0.000(4) 0.001(4) -0.012(4)
C58A 0.046(5) 0.081(6) 0.068(5) 0.018(5) -0.004(4) -0.006(4)
C59A 0.051(5) 0.093(6) 0.056(5) 0.005(5) -0.009(4) 0.002(4)
C60A 0.045(5) 0.067(5) 0.059(4) 0.013(4) -0.007(4) 0.003(4)
C61A 0.049(5) 0.069(5) 0.050(4) -0.006(4) 0.003(4) 0.000(4)
C62A 0.066(6) 0.077(6) 0.054(5) 0.014(4) -0.005(4) 0.002(4)
C63A 0.055(5) 0.083(6) 0.057(5) 0.010(4) -0.001(4) -0.003(4)
C64A 0.057(5) 0.090(6) 0.058(5) 0.019(5) 0.001(4) 0.009(4)
C65A 0.073(6) 0.084(6) 0.069(5) 0.035(5) -0.013(5) 0.014(5)
C66A 0.060(6) 0.112(7) 0.065(5) 0.032(5) 0.016(4) 0.011(5)
C67A 0.070(6) 0.122(8) 0.091(7) 0.044(6) 0.020(5) 0.021(6)
C68A 0.089(8) 0.163(11) 0.090(7) 0.059(7) 0.033(6) 0.023(7)
C69A 0.060(6) 0.137(9) 0.087(6) 0.036(7) 0.011(5) 0.024(6)
C70A 0.051(5) 0.116(8) 0.053(5) 0.014(5) 0.002(4) 0.015(5)
C71A 0.059(5) 0.087(6) 0.055(5) 0.007(4) -0.009(4) 0.013(4)
K1A 0.0871(15) 0.1264(19) 0.0881(14) 0.0162(14) -0.0012(12) 0.0068(13)
N1A 0.112(7) 0.066(5) 0.073(5) 0.007(5) -0.001(5) -0.031(5)
N2A 0.081(5) 0.054(4) 0.062(4) -0.001(3) 0.000(4) -0.007(4)
N3A 0.064(4) 0.061(4) 0.055(4) -0.001(3) -0.004(3) 0.003(3)
N4A 0.081(5) 0.066(4) 0.056(4) -0.007(4) 0.010(4) 0.014(4)
N5A 0.077(5) 0.058(4) 0.080(5) 0.010(4) 0.003(4) 0.005(4)
N6A 0.071(5) 0.063(4) 0.062(4) -0.010(3) -0.003(3) -0.002(4)
N7A 0.070(5) 0.047(4) 0.065(4) -0.003(3) -0.010(3) 0.003(3)
N8A 0.074(5) 0.060(4) 0.056(4) -0.009(3) -0.011(3) 0.004(4)
N9A 0.060(4) 0.068(4) 0.058(4) -0.006(3) -0.006(3) -0.003(3)
N10A 0.062(5) 0.089(5) 0.057(4) -0.014(4) -0.008(3) 0.003(4)
N11A 0.074(5) 0.097(6) 0.062(4) -0.009(4) -0.006(4) -0.001(4)
N12A 0.072(5) 0.120(7) 0.080(5) -0.015(5) 0.002(4) 0.019(5)
N13A 0.077(6) 0.115(7) 0.076(5) -0.010(5) -0.016(5) 0.033(5)
N14A 0.082(6) 0.109(7) 0.109(7) -0.012(6) -0.034(5) 0.034(5)
N15A 0.110(8) 0.119(8) 0.109(7) 0.031(6) -0.015(6) 0.040(6)
N16A 0.100(6) 0.079(5) 0.090(5) 0.002(5) -0.027(5) 0.016(5)
N17A 0.103(6) 0.069(5) 0.072(5) -0.009(4) -0.016(5) 0.015(5)
N18A 0.068(5) 0.079(5) 0.078(5) -0.012(4) -0.004(4) 0.002(4)
N19A 0.073(5) 0.063(5) 0.076(4) -0.018(4) -0.016(4) -0.001(4)
N20A 0.068(4) 0.056(4) 0.068(4) -0.005(4) -0.016(3) 0.001(3)
N21A 0.070(5) 0.058(4) 0.062(4) 0.007(3) -0.014(3) 0.009(3)
N22A 0.066(5) 0.060(4) 0.060(4) -0.010(3) -0.006(3) 0.009(3)
N23A 0.062(5) 0.075(5) 0.052(4) -0.006(3) -0.006(3) 0.010(4)
N24A 0.061(4) 0.088(5) 0.060(4) 0.002(4) -0.007(3) 0.016(4)
N25A 0.069(5) 0.097(6) 0.048(4) -0.002(4) -0.007(3) 0.026(4)
N26A 0.069(5) 0.100(6) 0.050(4) -0.002(4) -0.003(4) 0.030(4)
N27A 0.072(5) 0.115(6) 0.069(5) 0.003(5) 0.003(4) 0.043(5)
N28A 0.069(5) 0.082(5) 0.060(4) -0.008(4) -0.005(4) 0.031(4)
N29A 0.089(6) 0.066(5) 0.077(5) 0.004(4) -0.010(4) 0.028(4)
N30A 0.063(4) 0.060(4) 0.057(4) 0.003(3) 0.001(3) 0.012(3)
N31A 0.052(4) 0.056(4) 0.054(3) 0.000(3) 0.000(3) 0.005(3)
N32A 0.049(4) 0.060(4) 0.048(3) 0.001(3) 0.000(3) 0.003(3)
N33A 0.050(4) 0.088(5) 0.062(4) 0.021(4) -0.013(3) 0.003(3)
N34A 0.053(4) 0.079(5) 0.051(4) 0.016(3) 0.001(3) 0.007(3)
N35A 0.065(5) 0.083(5) 0.066(4) -0.009(4) 0.001(4) 0.007(4)
O1A 0.142(6) 0.069(4) 0.081(4) 0.009(4) -0.011(4) -0.023(4)
O2A 0.121(6) 0.077(5) 0.100(5) 0.002(4) 0.025(5) -0.002(4)
O3A 0.066(3) 0.066(4) 0.060(3) -0.005(3) -0.003(3) -0.003(3)
O4A 0.115(5) 0.083(5) 0.092(4) 0.028(4) 0.000(4) 0.030(4)
O5A 0.065(4) 0.075(4) 0.080(4) -0.016(3) -0.014(3) 0.016(3)
O6A 0.079(4) 0.077(4) 0.076(4) -0.012(3) 0.000(3) -0.009(3)
O7A 0.079(5) 0.148(7) 0.117(5) -0.024(5) -0.016(4) 0.037(5)
O8A 0.164(8) 0.118(6) 0.108(5) 0.051(5) -0.021(5) 0.025(5)
O9A 0.071(4) 0.083(4) 0.082(4) 0.000(3) -0.018(3) 0.015(3)
O10A 0.080(5) 0.104(5) 0.083(4) 0.015(4) -0.007(4) 0.008(4)
O11A 0.089(4) 0.108(5) 0.071(4) -0.004(3) -0.009(3) 0.044(4)
O12A 0.107(5) 0.077(4) 0.085(4) 0.026(4) 0.007(4) 0.017(4)
O13A 0.053(3) 0.069(3) 0.058(3) 0.008(3) -0.003(3) 0.001(3)
O14A 0.043(3) 0.099(4) 0.076(4) 0.022(3) -0.005(3) 0.005(3)
O15A 0.062(4) 0.085(5) 0.107(5) 0.002(4) -0.019(3) 0.013(3)
O16A 0.053(4) 0.109(5) 0.067(3) -0.009(3) 0.001(3) 0.019(3)
C1B 0.065(6) 0.080(6) 0.057(5) -0.017(5) 0.009(4) -0.012(5)
C2B 0.078(7) 0.092(7) 0.058(5) -0.025(5) 0.001(5) -0.006(5)
C3B 0.062(6) 0.127(9) 0.084(7) -0.048(7) 0.012(5) -0.032(6)
C4B 0.102(9) 0.082(7) 0.065(6) -0.022(5) 0.001(5) -0.009(6)
C5B 0.048(6) 0.139(10) 0.086(7) -0.058(7) -0.010(5) 0.005(6)
C6B 0.087(9) 0.123(10) 0.098(8) -0.046(8) -0.020(7) 0.020(7)
C7B 0.045(6) 0.100(7) 0.082(6) -0.025(6) -0.007(5) 0.009(5)
C8B 0.054(6) 0.108(8) 0.068(6) -0.040(6) 0.005(5) -0.007(5)
C9B 0.095(8) 0.107(8) 0.067(6) -0.009(6) -0.009(6) 0.031(7)
C10B 0.108(8) 0.111(9) 0.092(7) -0.038(7) -0.032(7) 0.046(7)
C11B 0.144(12) 0.109(9) 0.087(7) -0.012(7) -0.056(8) 0.059(8)
C12B 0.090(8) 0.098(8) 0.093(7) -0.009(6) -0.028(6) 0.047(7)
C13B 0.150(13) 0.086(8) 0.105(9) -0.004(7) -0.014(9) 0.041(8)
C14B 0.116(10) 0.102(8) 0.107(8) 0.017(6) -0.028(7) 0.037(7)
C15B 0.123(10) 0.101(9) 0.088(7) 0.003(7) -0.008(7) 0.026(8)
C16B 0.140(12) 0.100(9) 0.075(7) -0.024(6) -0.035(7) 0.028(8)
C17B 0.109(9) 0.076(7) 0.090(7) 0.011(6) -0.017(7) 0.014(6)
C18B 0.123(10) 0.086(8) 0.107(8) 0.010(6) 0.001(8) 0.004(7)
C19B 0.101(8) 0.074(7) 0.124(9) 0.017(7) 0.009(7) 0.000(6)
C20B 0.088(7) 0.074(7) 0.081(6) -0.009(5) 0.004(6) -0.001(6)
C21B 0.091(7) 0.066(6) 0.079(6) 0.004(5) 0.003(5) -0.003(5)
C22B 0.102(9) 0.091(8) 0.129(9) 0.003(7) 0.010(7) -0.008(7)
C23B 0.106(9) 0.088(8) 0.120(9) 0.012(7) 0.022(7) -0.014(7)
C24B 0.071(7) 0.105(9) 0.122(8) -0.009(7) 0.008(6) 0.006(6)
C25B 0.079(7) 0.056(5) 0.087(6) -0.011(5) -0.004(5) -0.005(5)
C26B 0.062(6) 0.070(6) 0.073(5) -0.018(5) -0.003(4) 0.003(5)
C27B 0.071(6) 0.077(6) 0.081(6) -0.008(5) -0.002(5) 0.013(5)
C28B 0.068(6) 0.085(7) 0.070(5) -0.020(5) -0.004(5) 0.012(5)
C29B 0.071(6) 0.063(5) 0.062(5) -0.021(4) -0.020(4) 0.010(4)
C30B 0.072(6) 0.061(5) 0.048(4) -0.008(4) -0.010(4) 0.016(4)
C31B 0.069(6) 0.065(5) 0.066(5) -0.006(4) -0.013(4) 0.009(5)
C32B 0.073(6) 0.072(6) 0.057(5) -0.017(4) -0.022(4) 0.020(5)
C33B 0.073(6) 0.059(5) 0.057(5) -0.011(4) -0.019(4) 0.006(4)
C34B 0.089(7) 0.054(5) 0.057(5) -0.010(4) -0.014(5) 0.020(5)
C35B 0.074(6) 0.069(6) 0.060(5) -0.006(4) 0.001(4) 0.012(4)
C36B 0.065(6) 0.077(6) 0.055(5) -0.014(5) -0.012(4) 0.021(5)
C37B 0.070(6) 0.054(5) 0.063(5) -0.015(4) -0.020(4) 0.020(4)
C38B 0.049(5) 0.104(7) 0.060(5) -0.017(5) -0.007(4) 0.017(5)
C39B 0.077(7) 0.104(7) 0.066(5) -0.017(5) -0.016(5) 0.011(5)
C40B 0.060(6) 0.088(7) 0.113(8) -0.025(7) -0.022(5) 0.007(5)
C41B 0.084(7) 0.079(6) 0.065(5) -0.019(5) -0.032(5) 0.032(5)
C42B 0.041(5) 0.119(9) 0.105(7) -0.035(7) -0.013(5) 0.003(5)
C43B 0.069(7) 0.083(7) 0.079(6) 0.007(5) -0.014(5) 0.007(5)
C44B 0.060(6) 0.107(7) 0.065(5) -0.030(5) -0.013(5) 0.033(5)
C45B 0.052(5) 0.101(7) 0.052(5) -0.015(5) -0.003(4) 0.015(5)
C46B 0.077(7) 0.112(8) 0.052(5) -0.003(5) 0.007(5) 0.020(6)
C47B 0.108(8) 0.096(7) 0.070(6) 0.000(6) -0.010(6) 0.062(6)
C48B 0.102(8) 0.098(8) 0.070(6) 0.015(5) 0.011(6) 0.043(6)
C49B 0.088(7) 0.075(6) 0.080(6) 0.004(5) -0.006(5) 0.033(5)
C50B 0.078(6) 0.066(6) 0.067(5) 0.002(5) 0.001(5) 0.021(5)
C2T 0.103(8) 0.108(8) 0.065(6) -0.005(6) -0.008(5) 0.022(6)
C3T 0.078(6) 0.111(8) 0.071(6) -0.003(6) -0.004(5) 0.023(6)
C4T 0.066(6) 0.096(7) 0.062(5) -0.004(5) -0.002(4) 0.008(5)
O2T 0.086(5) 0.081(4) 0.072(4) 0.002(3) -0.013(3) 0.012(3)
O3T 0.088(4) 0.089(4) 0.065(3) -0.003(3) -0.002(3) 0.017(3)
O4T 0.073(4) 0.083(4) 0.075(4) -0.003(3) -0.012(3) 0.023(3)
C5T 0.075(6) 0.068(6) 0.073(5) -0.006(4) 0.004(5) -0.002(4)
C6T 0.076(6) 0.087(7) 0.077(6) -0.010(5) 0.026(5) -0.002(5)
C7T 0.084(7) 0.074(6) 0.113(8) -0.017(6) 0.012(6) -0.005(5)
O5T 0.072(4) 0.066(4) 0.083(4) -0.001(3) 0.015(3) -0.009(3)
O6T 0.111(5) 0.079(4) 0.069(4) -0.009(3) 0.016(4) -0.008(4)
O7T 0.074(4) 0.078(4) 0.090(4) -0.007(3) 0.021(3) -0.003(3)
CL1_21 0.132(2) 0.0799(15) 0.0644(12) -0.0010(11) -0.0163(13) 0.0095(14)
CL2_21 0.0792(17) 0.0630(15) 0.207(3) 0.0022(17) 0.0037(18) 0.0110(12)
CL3_21 0.170(3) 0.106(2) 0.0663(14) -0.0091(14) -0.0008(16) 0.0307(19)
C1R_21 0.063(5) 0.063(5) 0.083(6) -0.003(4) -0.004(4) 0.006(4)
CL1_23 0.0911(16) 0.0962(17) 0.0650(12) 0.0103(12) 0.0017(12) 0.0137(13)
CL2_23 0.112(2) 0.160(3) 0.0647(14) 0.0008(15) 0.0008(14) -0.0394(19)
CL3_23 0.0650(14) 0.0872(16) 0.1081(17) -0.0009(13) 0.0051(12) 0.0095(11)
C1R_23 0.065(5) 0.089(6) 0.075(5) 0.012(5) 0.001(4) 0.003(5)

loop_
_atom_type_symbol
_atom_type_description
_atom_type_scat_dispersion_real
_atom_type_scat_dispersion_imag
_atom_type_scat_source
C C 0.0181 0.0091 'International Tables Vol C Tables 4.2.6.8 and 6.1.1.4'
H H 0.0000 0.0000 'International Tables Vol C Tables 4.2.6.8 and 6.1.1.4'
N N 0.0311 0.0180 'International Tables Vol C Tables 4.2.6.8 and 6.1.1.4'
O O 0.0492 0.0322 'International Tables Vol C Tables 4.2.6.8 and 6.1.1.4'
K K 0.3868 1.0657 'International Tables Vol C Tables 4.2.6.8 and 6.1.1.4'
Cl Cl 0.3639 0.7018 'International Tables Vol C Tables 4.2.6.8 and 6.1.1.4'
S S 0.3331 0.5567 'International Tables Vol C Tables 4.2.6.8 and 6.1.1.4'
F F 0.0727 0.0534 'International Tables Vol C Tables 4.2.6.8 and 6.1.1.4'

loop_
_geom_angle_atom_site_label_1
_geom_angle_atom_site_label_2
_geom_angle_atom_site_label_3
_geom_angle
O2E S1E O1E 115.3
O2E S1E O3E 115.2
O1E S1E O3E 114.6
O2E S1E C1E 103.8
O1E S1E C1E 102.3
O3E S1E C1E 103.1
F2E C1E F1E 107.8
F2E C1E F3E 107.8
F1E C1E F3E 107.2
F2E C1E S1E 112.3
F1E C1E S1E 110.8
F3E C1E S1E 110.7
O5E S2E O4E 115.3
O5E S2E O6E 115.2
O4E S2E O6E 114.6
O5E S2E C2E 103.8
O4E S2E C2E 102.3
O6E S2E C2E 103.1
F5E C2E F4E 107.8
F5E C2E F6E 107.9
F4E C2E F6E 107.2
F5E C2E S2E 112.2
F4E C2E S2E 110.8
F6E C2E S2E 110.7
O7T K2 N17C 111.6(2)
O7T K2 O6T 65.78(18)
N17C K2 O6T 126.6(2)
O7T K2 N19C 121.7(3)
N17C K2 N19C 107.1(3)
O6T K2 N19C 118.9(3)
O7T K2 N18C 140.4(2)
N17C K2 N18C 53.8(2)
O6T K2 N18C 153.8(2)
N19C K2 N18C 53.3(3)
O7T K2 N6C 141.3(2)
N17C K2 N6C 86.2(2)
O6T K2 N6C 75.96(18)
N19C K2 N6C 81.5(2)
N18C K2 N6C 77.99(18)
O7T K2 O8T' 55.2(3)
N17C K2 O8T' 166.2(3)
O6T K2 O8T' 55.0(3)
N19C K2 O8T' 79.9(4)
N18C K2 O8T' 132.3(3)
N6C K2 O8T' 106.8(3)
O7T K2 N16C 93.85(18)
N17C K2 N16C 22.16(18)
O6T K2 N16C 108.1(2)
N19C K2 N16C 129.1(3)
N18C K2 N16C 75.9(2)
N6C K2 N16C 92.50(18)
O8T' K2 N16C 147.9(3)
C2C C1C C9C 120.7(8)
C2C C1C N1C 119.4(8)
C9C C1C N1C 119.7(8)
C1C C2C C3C 122.3(9)
C1C C2C H2C 118.8
C3C C2C H2C 118.8
C2C C3C C4C 118.0(10)
C2C C3C H3C 121.0
C4C C3C H3C 121.0
C5C C4C C3C 123.1(9)
C5C C4C H4C 118.4
C3C C4C H4C 118.4
C4C C5C C6C 124.6(8)
C4C C5C C9C 119.7(8)
C6C C5C C9C 115.6(7)
C7C C6C O1_11 124.8(8)
C7C C6C C5C 120.2(7)
O1_11 C6C C5C 115.1(7)
C6C C7C C8C 118.0(7)
C6C C7C H7C 121.0
C8C C7C H7C 121.0
N2C C8C C7C 125.6(7)
N2C C8C C10C 117.2(7)
C7C C8C C10C 117.2(7)
N2C C9C C5C 123.9(7)
N2C C9C C1C 120.2(8)
C5C C9C C1C 115.8(8)
O3C C10C N3C 123.7(7)
O3C C10C C8C 121.5(7)
N3C C10C C8C 114.8(7)
N3C C11C C12C 124.2(7)
N3C C11C C19C 116.9(6)
C12C C11C C19C 118.9(7)
C11C C12C C13C 119.7(7)
C11C C12C H12C 120.2
C13C C12C H12C 120.2
C12C C13C C14C 121.1(7)
C12C C13C H13C 119.5
C14C C13C H13C 119.5
C15C C14C C13C 120.3(7)
C15C C14C H14C 119.9
C13C C14C H14C 119.9
C14C C15C C19C 120.1(7)
C14C C15C C16C 123.3(7)
C19C C15C C16C 116.6(6)
O1_12 C16C C17C 124.1(7)
O1_12 C16C C15C 116.7(6)
C17C C16C C15C 119.2(7)
C18C C17C C16C 118.5(7)
C18C C17C H17C 120.8
C16C C17C H17C 120.8
N4C C18C C17C 126.1(7)
N4C C18C C20C 116.1(6)
C17C C18C C20C 117.7(6)
N4C C19C C15C 123.8(6)
N4C C19C C11C 116.5(6)
C15C C19C C11C 119.6(6)
O4C C20C N5C 124.2(7)
O4C C20C C18C 120.8(7)
N5C C20C C18C 115.0(6)
C22C C21C N5C 123.0(7)
C22C C21C C29C 120.4(7)
N5C C21C C29C 116.6(7)
C23C C22C C21C 118.9(8)
C23C C22C H22C 120.5
C21C C22C H22C 120.5
C24C C23C C22C 122.8(8)
C24C C23C H23C 118.6
C22C C23C H23C 118.6
C23C C24C C25C 119.0(8)
C23C C24C H24D 120.5
C25C C24C H24D 120.5
C24C C25C C29C 121.4(8)
C24C C25C C26C 122.5(8)
C29C C25C C26C 116.1(8)
O1_13 C26C C27C 125.7(9)
O1_13 C26C C25C 114.3(9)
C27C C26C C25C 120.0(8)
C26C C27C C28C 117.9(8)
C26C C27C H27D 121.1
C28C C27C H27D 121.1
N6C C28C C27C 124.9(9)
N6C C28C C30C 117.9(8)
C27C C28C C30C 117.1(9)
N6C C29C C25C 123.1(7)
N6C C29C C21C 119.4(7)
C25C C29C C21C 117.5(7)
O5C C30C N7C 125.8(9)
O5C C30C C28C 118.4(10)
N7C C30C C28C 115.9(8)
N8C C31C N7C 114.4(7)
N8C C31C C32C 123.2(9)
N7C C31C C32C 122.3(10)
C33C C32C C31C 113.4(9)
C33C C32C H32C 123.3
C31C C32C H32C 123.3
C34C C33C C32C 123.2(8)
C34C C33C H33C 118.4
C32C C33C H33C 118.4
C33C C34C C35C 119.6(9)
C33C C34C H34C 120.2
C35C C34C H34C 120.2
N8C C35C C34C 120.1(9)
N8C C35C N9C 112.9(7)
C34C C35C N9C 126.9(8)
O6C C36C N9C 121.2(10)
O6C C36C C1D 124.4(8)
N9C C36C C1D 114.3(8)
O7C C37C N12C 121.8(9)
O7C C37C C9D 123.9(9)
N12C C37C C9D 114.3(9)
O8C C38C N15C 125.3(8)
O8C C38C C17D 120.8(8)
N15C C38C C17D 113.9(8)
O9C C39C N21C 124.9(13)
O9C C39C C29D 118.0(16)
N21C C39C C29D 117.1(12)
O10C C40C N24C 126.7(12)
O10C C40C C37D 122.6(11)
N24C C40C C37D 110.8(12)
O11C C41C N27C 127.4(8)
O11C C41C C45D 123.4(8)
N27C C41C C45D 109.1(7)
O12C C42C N29C 124.6(8)
O12C C42C C43C 120.2(8)
N29C C42C C43C 115.2(8)
N30C C43C C44C 124.4(9)
N30C C43C C42C 118.6(8)
C44C C43C C42C 117.0(9)
C45C C44C C43C 117.4(10)
C45C C44C H44C 121.3
C43C C44C H44C 121.3
C44C C45C C46C 120.3(9)
C44C C45C O1_18 121.6(11)
C46C C45C O1_18 118.1(10)
C45C C46C C51C 119.8(10)
C45C C46C C47C 120.8(11)
C51C C46C C47C 119.4(12)
C48C C47C C46C 116.5(13)
C48C C47C H47C 121.8
C46C C47C H47C 121.8
C47C C48C C49C 126.5(12)
C47C C48C H48C 116.7
C49C C48C H48C 116.7
C50C C49C C48C 116.8(14)
C50C C49C H49C 121.6
C48C C49C H49C 121.6
N31C C50C C49C 124.8(12)
N31C C50C C51C 116.4(9)
C49C C50C C51C 118.6(13)
N30C C51C C46C 121.5(11)
N30C C51C C50C 116.6(10)
C46C C51C C50C 122.0(10)
O13C C52C N31C 124.3(11)
O13C C52C C53C 122.2(11)
N31C C52C C53C 113.3(9)
N32C C53C C54C 124.6(12)
N32C C53C C52C 116.8(10)
C54C C53C C52C 118.6(11)
C55C C54C C53C 117.3(11)
C55C C54C H54C 121.3
C53C C54C H54C 121.3
C54C C55C O1_19 124.6(12)
C54C C55C C56C 123.1(10)
O1_19 C55C C56C 112.2(12)
C61C C56C C57C 119.6(10)
C61C C56C C55C 112.6(11)
C57C C56C C55C 127.8(11)
C58C C57C C56C 120.1(10)
C58C C57C H57C 120.0
C56C C57C H57C 120.0
C57C C58C C59C 120.9(11)
C57C C58C H58C 119.5
C59C C58C H58C 119.5
C60C C59C C58C 120.4(10)
C60C C59C H59C 119.8
C58C C59C H59C 119.8
C59C C60C N33C 124.8(8)
C59C C60C C61C 120.7(9)
N33C C60C C61C 114.3(9)
N32C C61C C60C 117.8(9)
N32C C61C C56C 124.1(9)
C60C C61C C56C 118.0(10)
O14C C62C N33C 125.8(8)
O14C C62C C63C 121.5(7)
N33C C62C C63C 112.7(8)
N34C C63C C64C 125.9(7)
N34C C63C C62C 118.0(7)
C64C C63C C62C 116.1(7)
C65C C64C C63C 117.6(8)
C65C C64C H64C 121.2
C63C C64C H64C 121.2
O1_20 C65C C64C 124.3(8)
O1_20 C65C C66C 116.7(7)
C64C C65C C66C 119.0(8)
C71C C66C C65C 117.8(7)
C71C C66C C67C 120.9(8)
C65C C66C C67C 121.2(8)
C68C C67C C66C 118.0(10)
C68C C67C H67C 121.0
C66C C67C H67C 121.0
C67C C68C C69C 122.0(10)
C67C C68C H68C 119.0
C69C C68C H68C 119.0
C70C C69C C68C 119.5(10)
C70C C69C H69C 120.2
C68C C69C H69C 120.2
C69C C70C C71C 121.8(9)
C69C C70C N35C 117.9(9)
C71C C70C N35C 120.0(8)
N34C C71C C66C 122.0(7)
N34C C71C C70C 120.4(8)
C66C C71C C70C 117.6(8)
O2C N1C O1C 123.8(8)
O2C N1C C1C 119.2(7)
O1C N1C C1C 117.1(8)
C8C N2C C9C 116.3(7)
C10C N3C C11C 129.3(6)
C10C N3C H3CA 115.3
C11C N3C H3CA 115.3
C18C N4C C19C 115.7(6)
C20C N5C C21C 127.0(6)
C20C N5C H5C 116.5
C21C N5C H5C 116.5
C28C N6C C29C 117.9(7)
C28C N6C K2 100.6(5)
C29C N6C K2 97.6(4)
C30C N7C C31C 130.1(8)
C30C N7C H7CA 115.0
C31C N7C H7CA 115.0
C31C N8C C35C 120.2(8)
C36C N9C C35C 130.1(8)
C36C N9C H9C 115.0
C35C N9C H9C 115.0
C1D N10C C8D 117.2(8)
C7D N11C C8D 120.6(8)
C7D N12C C37C 132.7(8)
C7D N12C H12D 113.7
C37C N12C H12D 113.7
C16D N13C C9D 116.1(7)
C15D N14C C16D 117.3(7)
C38C N15C C15D 131.1(7)
C38C N15C H15C 114.5
C15D N15C H15C 114.5
C17D N16C N17C 120.5(7)
C17D N16C K2 168.1(5)
N17C N16C K2 51.8(4)
C20D N17C N16C 120.5(7)
C20D N17C K2 132.8(6)
N16C N17C K2 106.0(5)
C21D N18C C25D 118.6(9)
C21D N18C K2 119.7(6)
C25D N18C K2 121.0(7)
C26D N19C N20C 122.3(10)
C26D N19C K2 130.0(8)
N20C N19C K2 107.1(7)
C39C N21C C31D 134.5(11)
C39C N21C H21C 112.8
C31D N21C H21C 112.8
C31D N22C C38D 119.7(11)
C38D N23C C37D 118.3(10)
C39D N24C C40C 128.9(10)
C39D N24C H24E 115.6
C40C N24C H24E 115.6
C39D N25C C46D 118.1(8)
C45D N26C C46D 114.7(8)
C47D N27C C41C 127.9(7)
C47D N27C H27E 116.0
C41C N27C H27E 116.0
C51D N28C C47D 117.7(7)
C42C N29C C51D 128.0(7)
C42C N29C H29C 116.0
C51D N29C H29C 116.0
C43C N30C C51C 116.5(8)
C52C N31C C50C 130.4(9)
C52C N31C H31C 114.8
C50C N31C H31C 114.8
C53C N32C C61C 117.7(9)
C62C N33C C60C 127.6(7)
C62C N33C H33D 116.2
C60C N33C H33D 116.2
C63C N34C C71C 117.2(7)
O15C N35C O16C 123.5(10)
O15C N35C C70C 116.4(10)
O16C N35C C70C 120.1(8)
N10C C1D C2D 124.6(9)
N10C C1D C36C 115.5(9)
C2D C1D C36C 119.8(8)
C3D C2D C1D 118.0(8)
C3D C2D H2D 121.0
C1D C2D H2D 121.0
C2D C3D O1_14 124.7(9)
C2D C3D C4D 121.5(9)
O1_14 C3D C4D 113.8(9)
C5D C4D C3D 127.0(8)
C5D C4D C8D 117.1(8)
C3D C4D C8D 115.8(9)
C4D C5D C6D 121.9(8)
C4D C5D H5D 119.1
C6D C5D H5D 119.1
C5D C6D C7D 116.9(9)
C5D C6D H6D 121.6
C7D C6D H6D 121.6
N11C C7D N12C 113.9(9)
N11C C7D C6D 123.4(8)
N12C C7D C6D 122.7(9)
N11C C8D N10C 117.2(8)
N11C C8D C4D 120.0(8)
N10C C8D C4D 122.8(8)
N13C C9D C10D 125.0(9)
N13C C9D C37C 116.1(9)
C10D C9D C37C 118.9(9)
C11D C10D C9D 117.7(9)
C11D C10D H10D 121.2
C9D C10D H10D 121.2
C10D C11D O1_15 123.7(9)
C10D C11D C12D 119.1(8)
O1_15 C11D C12D 117.1(8)
C16D C12D C13D 117.3(8)
C16D C12D C11D 118.4(8)
C13D C12D C11D 124.2(8)
C14D C13D C12D 120.3(8)
C14D C13D H13D 119.9
C12D C13D H13D 119.9
C13D C14D C15D 118.5(8)
C13D C14D H14D 120.7
C15D C14D H14D 120.7
N14C C15D N15C 113.3(7)
N14C C15D C14D 123.8(8)
N15C C15D C14D 122.8(8)
N13C C16D N14C 113.9(7)
N13C C16D C12D 123.4(8)
N14C C16D C12D 122.7(8)
N16C C17D C18D 121.9(8)
N16C C17D C38C 116.4(8)
C18D C17D C38C 121.6(8)
C19D C18D C17D 115.7(8)
C19D C18D H18D 122.2
C17D C18D H18D 122.2
C20D C19D C18D 120.6(9)
C20D C19D H19D 119.7
C18D C19D H19D 119.7
N17C C20D C19D 120.7(8)
N17C C20D C21D 115.0(9)
C19D C20D C21D 124.2(9)
N18C C21D C22D 123.2(10)
N18C C21D C20D 117.2(9)
C22D C21D C20D 119.6(10)
C21D C22D C23D 117.3(11)
C21D C22D H22D 121.4
C23D C22D H22D 121.4
C24D C23D C22D 119.9(11)
C24D C23D H23D 120.1
C22D C23D H23D 120.1
C25D C24D C23D 118.5(11)
C25D C24D H24F 120.7
C23D C24D H24F 120.7
C24D C25D N18C 122.2(11)
C24D C25D C26D 120.8(12)
N18C C25D C26D 116.9(11)
N19C C26D C27D 119.3(12)
N19C C26D C25D 117.2(10)
C27D C26D C25D 123.5(13)
C28D C27D C26D 119.7(13)
C28D C27D H27F 120.2
C26D C27D H27F 120.2
C27D C28D C29D 119.6(13)
C27D C28D H28D 120.2
C29D C28D H28D 120.2
C28D C29D N20C 120.4(13)
C28D C29D C39C 127.0(13)
N20C C29D C39C 112.6(14)
N19C N20C C29D 118.7(11)
N22C C31D N21C 114.6(11)
N22C C31D C32D 124.7(14)
N21C C31D C32D 120.6(14)
C33D C32D C31D 115.1(13)
C33D C32D H32D 122.5
C31D C32D H32D 122.5
C32D C33D C34D 121.9(12)
C32D C33D H33E 119.0
C34D C33D H33E 119.0
C35D C34D C33D 126.1(12)
C35D C34D C38D 117.6(13)
C33D C34D C38D 116.2(14)
C36D C35D O1_16 122.8(13)
C36D C35D C34D 120.7(10)
O1_16 C35D C34D 116.3(12)
C35D C36D C37D 118.0(13)
C35D C36D H36D 121.0
C37D C36D H36D 121.0
N23C C37D C36D 122.4(12)
N23C C37D C40C 116.5(10)
C36D C37D C40C 121.0(12)
N23C C38D N22C 114.8(9)
N23C C38D C34D 122.9(14)
N22C C38D C34D 122.3(14)
N25C C39D N24C 113.7(10)
N25C C39D C40D 122.8(9)
N24C C39D C40D 123.5(10)
C41D C40D C39D 118.8(9)
C41D C40D H40D 120.6
C39D C40D H40D 120.6
C40D C41D C42D 120.5(9)
C40D C41D H41D 119.7
C42D C41D H41D 119.7
C43D C42D C41D 125.1(9)
C43D C42D C46D 118.5(8)
C41D C42D C46D 116.4(9)
O1_17 C43D C42D 117.1(8)
O1_17 C43D C44D 123.8(8)
C42D C43D C44D 119.0(8)
C45D C44D C43D 117.5(8)
C45D C44D H44D 121.3
C43D C44D H44D 121.3
N26C C45D C44D 126.6(8)
N26C C45D C41C 116.0(8)
C44D C45D C41C 117.3(8)
N25C C46D N26C 113.1(8)
N25C C46D C42D 123.3(8)
N26C C46D C42D 123.6(8)
N28C C47D C48D 123.8(7)
N28C C47D N27C 111.3(7)
C48D C47D N27C 124.9(8)
C49D C48D C47D 116.6(8)
C49D C48D H48D 121.7
C47D C48D H48D 121.7
C48D C49D C50D 122.5(8)
C48D C49D H49D 118.8
C50D C49D H49D 118.8
C49D C50D C51D 115.2(7)
C49D C50D H50D 122.4
C51D C50D H50D 122.4
N28C C51D C50D 124.2(8)
N28C C51D N29C 113.3(7)
C50D C51D N29C 122.5(7)
C2A C1A C9A 124.9(10)
C2A C1A N1A 117.4(9)
C9A C1A N1A 117.4(9)
C1A C2A C3A 120.0(10)
C1A C2A H2A 120.0
C3A C2A H2A 120.0
C2A C3A C4A 119.9(10)
C2A C3A H3A 120.0
C4A C3A H3A 120.0
C3A C4A C5A 120.1(10)
C3A C4A H4A 120.0
C5A C4A H4A 120.0
C4A C5A C9A 120.0(8)
C4A C5A C6A 122.3(9)
C9A C5A C6A 117.7(8)
C7A C6A O1_1 125.7(7)
C7A C6A C5A 118.4(8)
O1_1 C6A C5A 115.9(7)
C6A C7A C8A 119.1(7)
C6A C7A H7A 120.4
C8A C7A H7A 120.4
N2A C8A C7A 125.4(8)
N2A C8A C10A 116.8(8)
C7A C8A C10A 117.8(8)
N2A C9A C1A 123.7(9)
N2A C9A C5A 121.4(8)
C1A C9A C5A 114.9(9)
O3A C10A N3A 125.2(8)
O3A C10A C8A 119.6(8)
N3A C10A C8A 115.2(8)
C12A C11A N3A 123.4(7)
C12A C11A C19A 121.4(8)
N3A C11A C19A 115.1(7)
C11A C12A C13A 118.6(8)
C11A C12A H12A 120.7
C13A C12A H12A 120.7
C14A C13A C12A 121.6(9)
C14A C13A H13A 119.2
C12A C13A H13A 119.2
C13A C14A C15A 120.2(9)
C13A C14A H14A 119.9
C15A C14A H14A 119.9
C14A C15A C16A 124.2(8)
C14A C15A C19A 119.5(8)
C16A C15A C19A 116.2(8)
O1_2 C16A C17A 124.7(9)
O1_2 C16A C15A 114.5(9)
C17A C16A C15A 120.8(9)
C16A C17A C18A 116.9(9)
C16A C17A H17A 121.5
C18A C17A H17A 121.5
N4A C18A C17A 124.4(9)
N4A C18A C20A 117.2(8)
C17A C18A C20A 118.4(9)
N4A C19A C15A 122.8(8)
N4A C19A C11A 118.9(8)
C15A C19A C11A 118.3(8)
O4A C20A N5A 127.7(9)
O4A C20A C18A 122.1(9)
N5A C20A C18A 110.1(8)
C22A C21A N5A 126.6(9)
C22A C21A C29A 120.3(9)
N5A C21A C29A 113.1(8)
C21A C22A C23A 120.0(10)
C21A C22A H22A 120.0
C23A C22A H22A 120.0
C24A C23A C22A 121.9(10)
C24A C23A H23A 119.1
C22A C23A H23A 119.1
C23A C24A C25A 119.7(10)
C23A C24A H24A 120.1
C25A C24A H24A 120.1
C29A C25A C26A 114.1(9)
C29A C25A C24A 121.3(10)
C26A C25A C24A 124.6(10)
C27A C26A O1_3 124.8(10)
C27A C26A C25A 121.5(9)
O1_3 C26A C25A 113.7(9)
C26A C27A C28A 118.9(9)
C26A C27A H27A 120.5
C28A C27A H27A 120.5
N6A C28A C27A 123.2(8)
N6A C28A C30A 118.9(8)
C27A C28A C30A 118.0(8)
N6A C29A C25A 126.5(9)
N6A C29A C21A 117.0(8)
C25A C29A C21A 116.6(9)
O5A C30A N7A 123.5(8)
O5A C30A C28A 122.0(8)
N7A C30A C28A 114.5(8)
N8A C31A C32A 122.3(8)
N8A C31A N7A 114.6(7)
C32A C31A N7A 123.1(8)
C33A C32A C31A 115.2(8)
C33A C32A H32A 122.4
C31A C32A H32A 122.4
C34A C33A C32A 124.3(8)
C34A C33A H33A 117.9
C32A C33A H33A 117.9
C33A C34A C35A 114.8(8)
C33A C34A H34A 122.6
C35A C34A H34A 122.6
N8A C35A C34A 123.5(8)
N8A C35A N9A 113.5(7)
C34A C35A N9A 123.0(8)
O6A C36A N9A 127.2(9)
O6A C36A C1B 120.0(9)
N9A C36A C1B 112.6(8)
O7A C37A N12A 124.1(12)
O7A C37A C9B 124.0(10)
N12A C37A C9B 111.9(10)
O8A C38A N15A 124.4(12)
O8A C38A C17B 124.9(13)
N15A C38A C17B 110.7(11)
O9A C39A N21A 125.1(9)
O9A C39A C29B 121.8(8)
N21A C39A C29B 113.1(7)
O10A C40A N24A 126.9(9)
O10A C40A C36B 121.6(9)
N24A C40A C36B 111.6(9)
O11A C41A N27A 124.8(10)
O11A C41A C44B 120.1(9)
N27A C41A C44B 115.0(8)
O12A C42A N29A 124.4(8)
O12A C42A C43A 121.5(9)
N29A C42A C43A 114.2(8)
N30A C43A C44A 123.1(8)
N30A C43A C42A 119.2(8)
C44A C43A C42A 117.7(8)
C45A C44A C43A 119.4(8)
C45A C44A H44A 120.3
C43A C44A H44A 120.3
O1_8 C45A C44A 125.0(8)
O1_8 C45A C46A 115.6(7)
C44A C45A C46A 119.3(8)
C51A C46A C47A 121.2(7)
C51A C46A C45A 117.3(7)
C47A C46A C45A 121.5(7)
C48A C47A C46A 119.0(7)
C48A C47A H47A 120.5
C46A C47A H47A 120.5
C47A C48A C49A 121.6(7)
C47A C48A H48A 119.2
C49A C48A H48A 119.2
C50A C49A C48A 121.4(7)
C50A C49A H49A 119.3
C48A C49A H49A 119.3
C49A C50A N31A 124.2(7)
C49A C50A C51A 118.3(7)
N31A C50A C51A 117.3(6)
N30A C51A C46A 123.4(7)
N30A C51A C50A 118.4(6)
C46A C51A C50A 118.2(6)
N30A C51A K1A 64.3(4)
C46A C51A K1A 119.3(5)
C50A C51A K1A 88.4(4)
O13A C52A N31A 123.8(7)
O13A C52A C53A 118.7(7)
N31A C52A C53A 117.5(7)
N32A C53A C54A 124.4(7)
N32A C53A C52A 118.5(7)
C54A C53A C52A 117.0(7)
C55A C54A C53A 118.9(7)
C55A C54A H54A 120.5
C53A C54A H54A 120.5
O1_9 C55A C54A 124.5(7)
O1_9 C55A C56A 116.4(7)
C54A C55A C56A 119.1(7)
C55A C56A C57A 124.1(7)
C55A C56A C61A 116.8(7)
C57A C56A C61A 119.0(7)
C58A C57A C56A 121.4(8)
C58A C57A H57A 119.3
C56A C57A H57A 119.3
C57A C58A C59A 120.9(8)
C57A C58A H58A 119.6
C59A C58A H58A 119.6
C60A C59A C58A 121.4(7)
C60A C59A H59A 119.3
C58A C59A H59A 119.3
C59A C60A N33A 125.6(7)
C59A C60A C61A 119.1(7)
N33A C60A C61A 115.3(7)
N32A C61A C56A 124.4(7)
N32A C61A C60A 117.5(7)
C56A C61A C60A 118.1(7)
O14A C62A N33A 125.9(7)
O14A C62A C63A 120.7(7)
N33A C62A C63A 113.4(8)
N34A C63A C64A 126.9(7)
N34A C63A C62A 117.4(7)
C64A C63A C62A 115.6(7)
C65A C64A C63A 116.8(8)
C65A C64A H64A 121.6
C63A C64A H64A 121.6
C64A C65A O1_10 124.8(8)
C64A C65A C66A 121.1(7)
O1_10 C65A C66A 114.1(7)
C67A C66A C71A 121.7(8)
C67A C66A C65A 122.2(8)
C71A C66A C65A 116.1(7)
C66A C67A C68A 119.1(9)
C66A C67A H67A 120.5
C68A C67A H67A 120.5
C69A C68A C67A 121.1(9)
C69A C68A H68A 119.4
C67A C68A H68A 119.4
C68A C69A C70A 119.7(9)
C68A C69A H69A 120.2
C70A C69A H69A 120.2
C69A C70A C71A 121.6(8)
C69A C70A N35A 115.5(8)
C71A C70A N35A 122.9(8)
N34A C71A C66A 121.9(7)
N34A C71A C70A 121.6(7)
C66A C71A C70A 116.4(8)
O2T K1A N19A 113.9(2)
O2T K1A O3T 65.51(18)
N19A K1A O3T 131.9(2)
O2T K1A N17A 117.5(2)
N19A K1A N17A 105.1(3)
O3T K1A N17A 117.5(2)
O2T K1A N18A 140.1(2)
N19A K1A N18A 53.4(2)
O3T K1A N18A 153.66(19)
N17A K1A N18A 52.1(2)
O2T K1A N30A 141.7(2)
N19A K1A N30A 91.84(19)
O3T K1A N30A 76.15(17)
N17A K1A N30A 79.18(19)
N18A K1A N30A 77.94(18)
O2T K1A N20A 96.63(19)
N19A K1A N20A 22.41(18)
O3T K1A N20A 112.81(18)
N17A K1A N20A 127.3(2)
N18A K1A N20A 75.8(2)
N30A K1A N20A 98.72(17)
O2T K1A C51A 150.9(2)
N19A K1A C51A 69.11(18)
O3T K1A C51A 90.62(18)
N17A K1A C51A 87.6(2)
N18A K1A C51A 66.43(18)
N30A K1A C51A 22.82(15)
N20A K1A C51A 76.82(16)
O2A N1A O1A 125.8(10)
O2A N1A C1A 118.0(8)
O1A N1A C1A 116.0(9)
C8A N2A C9A 117.7(7)
C10A N3A C11A 129.1(7)
C10A N3A H3AA 115.5
C11A N3A H3AA 115.5
C18A N4A C19A 118.5(8)
C20A N5A C21A 127.6(8)
C20A N5A H5A 116.2
C21A N5A H5A 116.2
C28A N6A C29A 115.6(7)
C30A N7A C31A 128.0(7)
C30A N7A H7AA 116.0
C31A N7A H7AA 116.0
C35A N8A C31A 119.9(7)
C36A N9A C35A 129.6(8)
C36A N9A H9A 115.2
C35A N9A H9A 115.2
C1B N10A C8B 118.4(8)
C7B N11A C8B 120.2(9)
C37A N12A C7B 131.9(10)
C37A N12A H12B 114.1
C7B N12A H12B 114.1
C9B N13A C16B 119.4(10)
C16B N14A C15B 118.6(11)
C38A N15A C15B 127.8(10)
C38A N15A H15A 116.1
C15B N15A H15A 116.1
C17B N16A N17A 118.2(9)
C20B N17A N16A 120.1(8)
C20B N17A K1A 131.0(6)
N16A N17A K1A 106.9(6)
C21B N18A C25B 119.7(8)
C21B N18A K1A 121.5(6)
C25B N18A K1A 118.8(6)
N20A N19A C26B 120.8(7)
N20A N19A K1A 104.6(5)
C26B N19A K1A 134.5(6)
C29B N20A N19A 119.3(7)
C29B N20A K1A 171.7(6)
N19A N20A K1A 53.0(4)
C39A N21A C30B 130.6(7)
C39A N21A H21A 114.7
C30B N21A H21A 114.7
C30B N22A C37B 117.6(7)
C36B N23A C37B 117.2(7)
C40A N24A C38B 132.2(8)
C40A N24A H24B 113.9
C38B N24A H24B 113.9
C38B N25A C45B 119.4(8)
C45B N26A C44B 117.7(8)
C41A N27A C46B 130.9(8)
C41A N27A H27B 114.6
C46B N27A H27B 114.6
C50B N28A C46B 117.4(8)
C42A N29A C50B 128.7(8)
C42A N29A H29A 115.6
C50B N29A H29A 115.6
C43A N30A C51A 117.4(7)
C43A N30A K1A 105.7(5)
C51A N30A K1A 92.9(4)
C52A N31A C50A 124.3(6)
C52A N31A H31A 117.8
C50A N31A H31A 117.8
C53A N32A C61A 116.2(6)
C62A N33A C60A 126.8(7)
C62A N33A H33B 116.6
C60A N33A H33B 116.6
C63A N34A C71A 117.1(7)
O16A N35A O15A 121.6(7)
O16A N35A C70A 119.3(8)
O15A N35A C70A 119.1(8)
N10A C1B C2B 125.5(9)
N10A C1B C36A 116.6(8)
C2B C1B C36A 117.8(9)
C3B C2B C1B 115.5(9)
C3B C2B H2B 122.2
C1B C2B H2B 122.2
O1_4 C3B C2B 122.3(11)
O1_4 C3B C4B 117.0(10)
C2B C3B C4B 120.7(9)
C3B C4B C8B 118.5(10)
C3B C4B C5B 125.7(11)
C8B C4B C5B 115.8(11)
C6B C5B C4B 119.8(11)
C6B C5B H5B 120.1
C4B C5B H5B 120.1
C7B C6B C5B 118.6(11)
C7B C6B H6B 120.7
C5B C6B H6B 120.7
N11A C7B C6B 123.3(12)
N11A C7B N12A 114.7(9)
C6B C7B N12A 122.0(10)
N11A C8B N10A 116.5(9)
N11A C8B C4B 122.1(9)
N10A C8B C4B 121.3(11)
N13A C9B C10B 124.8(12)
N13A C9B C37A 117.1(10)
C10B C9B C37A 118.1(11)
C11B C10B C9B 114.0(11)
C11B C10B H10B 123.0
C9B C10B H10B 123.0
O1_5 C11B C12B 116.6(14)
O1_5 C11B C10B 119.7(13)
C12B C11B C10B 123.7(10)
C11B C12B C13B 126.9(11)
C11B C12B C16B 115.3(13)
C13B C12B C16B 117.6(13)
C14B C13B C12B 121.2(12)
C14B C13B H13B 119.4
C12B C13B H13B 119.4
C13B C14B C15B 118.8(13)
C13B C14B H14B 120.6
C15B C14B H14B 120.6
N14A C15B N15A 111.3(10)
N14A C15B C14B 122.5(13)
N15A C15B C14B 126.2(13)
N14A C16B N13A 116.1(11)
N14A C16B C12B 121.1(14)
N13A C16B C12B 122.7(13)
N16A C17B C18B 122.8(10)
N16A C17B C38A 116.9(12)
C18B C17B C38A 120.1(11)
C19B C18B C17B 117.2(11)
C19B C18B H18B 121.4
C17B C18B H18B 121.4
C20B C19B C18B 120.0(11)
C20B C19B H19B 120.0
C18B C19B H19B 120.0
N17A C20B C19B 121.7(10)
N17A C20B C21B 114.0(9)
C19B C20B C21B 124.3(10)
N18A C21B C22B 122.1(10)
N18A C21B C20B 119.0(9)
C22B C21B C20B 118.9(10)
C23B C22B C21B 116.8(11)
C23B C22B H22B 121.6
C21B C22B H22B 121.6
C24B C23B C22B 121.8(11)
C24B C23B H23B 119.1
C22B C23B H23B 119.1
C23B C24B C25B 117.8(10)
C23B C24B H24C 121.1
C25B C24B H24C 121.1
N18A C25B C24B 121.5(9)
N18A C25B C26B 117.6(8)
C24B C25B C26B 120.8(9)
N19A C26B C27B 120.9(9)
N19A C26B C25B 115.7(8)
C27B C26B C25B 123.4(9)
C28B C27B C26B 119.1(9)
C28B C27B H27C 120.4
C26B C27B H27C 120.4
C27B C28B C29B 117.0(9)
C27B C28B H28B 121.5
C29B C28B H28B 121.5
N20A C29B C28B 122.9(9)
N20A C29B C39A 115.5(8)
C28B C29B C39A 121.6(8)
N22A C30B C31B 123.8(9)
N22A C30B N21A 112.8(7)
C31B C30B N21A 123.4(8)
C30B C31B C32B 119.2(8)
C30B C31B H31B 120.4
C32B C31B H31B 120.4
C31B C32B C33B 119.5(8)
C31B C32B H32B 120.3
C33B C32B H32B 120.3
C34B C33B C37B 118.7(8)
C34B C33B C32B 124.7(8)
C37B C33B C32B 116.5(8)
O1_6 C34B C35B 123.6(8)
O1_6 C34B C33B 116.3(7)
C35B C34B C33B 120.1(7)
C34B C35B C36B 114.9(8)
C34B C35B H35B 122.5
C36B C35B H35B 122.5
N23A C36B C35B 127.2(8)
N23A C36B C40A 116.2(8)
C35B C36B C40A 116.6(9)
N22A C37B N23A 114.7(7)
N22A C37B C33B 123.4(8)
N23A C37B C33B 121.9(9)
N25A C38B N24A 115.3(8)
N25A C38B C39B 126.3(8)
N24A C38B C39B 118.3(9)
C38B C39B C40B 114.8(10)
C38B C39B H39B 122.6
C40B C39B H39B 122.6
C41B C40B C39B 120.7(9)
C41B C40B H40B 119.7
C39B C40B H40B 119.7
C40B C41B C45B 120.3(8)
C40B C41B C42B 127.5(10)
C45B C41B C42B 112.2(10)
C43B C42B O1_7 129.2(10)
C43B C42B C41B 122.9(9)
O1_7 C42B C41B 107.8(11)
C42B C43B C44B 117.2(9)
C42B C43B H43B 121.4
C44B C43B H43B 121.4
N26A C44B C43B 125.1(10)
N26A C44B C41A 115.3(9)
C43B C44B C41A 119.7(9)
N26A C45B N25A 116.7(8)
N26A C45B C41B 124.7(8)
N25A C45B C41B 118.4(9)
N28A C46B N27A 112.2(8)
N28A C46B C47B 122.3(10)
N27A C46B C47B 125.5(9)
C48B C47B C46B 116.3(10)
C48B C47B H47B 121.8
C46B C47B H47B 121.8
C49B C48B C47B 122.4(9)
C49B C48B H48B 118.8
C47B C48B H48B 118.8
C48B C49B C50B 118.1(10)
C48B C49B H49B 120.9
C50B C49B H49B 120.9
N28A C50B C49B 123.3(9)
N28A C50B N29A 111.0(7)
C49B C50B N29A 125.7(9)
O1T C1T C2T 106.0(8)
O1T C1T H1TA 110.5
C2T C1T H1TA 110.5
O1T C1T H1TB 110.5
C2T C1T H1TB 110.5
H1TA C1T H1TB 108.7
O2T C2T C1T' 124.6(11)
O2T C2T C1T 98.2(7)
O2T C2T C3T 112.3(7)
C1T' C2T C3T 109.0(12)
C1T C2T C3T 118.0(9)
O2T C2T H2T 109.2
C1T C2T H2T 109.2
C3T C2T H2T 109.2
O2T C2T H2TA 102.6
C1T' C2T H2TA 102.6
C3T C2T H2TA 102.6
O3T C3T C4T 109.5(7)
O3T C3T C2T 111.0(8)
C4T C3T C2T 117.1(7)
O3T C3T H3T 106.2
C4T C3T H3T 106.2
C2T C3T H3T 106.2
O4T C4T C3T 111.7(8)
O4T C4T H4TA 109.3
C3T C4T H4TA 109.3
O4T C4T H4TB 109.3
C3T C4T H4TB 109.3
H4TA C4T H4TB 107.9
C1T O1T H1T 109.5
C2T O2T K1A 111.6(5)
C2T O2T H2TB 109.5
K1A O2T H2TB 114.1
C3T O3T K1A 109.2(5)
C3T O3T H3TA 109.5
K1A O3T H3TA 128.7
C4T O4T H4T 109.5
O5T C5T C6T 111.5(7)
O5T C5T H5TA 109.3
C6T C5T H5TA 109.3
O5T C5T H5TB 109.3
C6T C5T H5TB 109.3
H5TA C5T H5TB 108.0
O6T C6T C7T 111.4(8)
O6T C6T C5T 109.1(7)
C7T C6T C5T 116.2(7)
O6T C6T H6T 106.5
C7T C6T H6T 106.5
C5T C6T H6T 106.5
O7T C7T C6T 115.8(7)
O7T C7T C8T' 118.5(11)
C6T C7T C8T' 110.0(11)
O7T C7T C8T 100.3(7)
C6T C7T C8T 114.6(10)
O7T C7T H7T 108.5
C6T C7T H7T 108.5
C8T C7T H7T 108.5
O7T C7T H7TA 103.4
C6T C7T H7TA 103.4
C8T' C7T H7TA 103.4
O8T C8T C7T 107.2(9)
O8T C8T H8TA 110.3
C7T C8T H8TA 110.3
O8T C8T H8TB 110.3
C7T C8T H8TB 110.3
H8TA C8T H8TB 108.5
C5T O5T H5T 109.5
C6T O6T K2 110.6(5)
C6T O6T H6TA 109.5
K2 O6T H6TA 122.0
C7T O7T K2 108.4(5)
C7T O7T H7TB 109.5
K2 O7T H7TB 118.0
C8T O8T H8T 109.5
C8T' O8T' K2 110.2(10)
C8T' O8T' H8T' 109.5
K2 O8T' H8T' 140.2
O1T' C1T' C2T 98.3(10)
O1T' C1T' H1TC 112.1
C2T C1T' H1TC 112.1
O1T' C1T' H1TD 112.1
C2T C1T' H1TD 112.1
H1TC C1T' H1TD 109.8
C1T' O1T' H1T' 109.5
O8T' C8T' C7T 105.6(12)
O8T' C8T' H8TC 110.6
C7T C8T' H8TC 110.6
O8T' C8T' H8TD 110.6
C7T C8T' H8TD 110.6
H8TC C8T' H8TD 108.7
O1K C1K C2K 171.1(16)
C6X C1X C2X 120.0
C6X C1X CL1X 119.5(5)
C2X C1X CL1X 120.4(5)
C1X C6X C5X 120.0
C6X C5X C4X 120.0
C3X C4X C5X 120.0
C4X C3X C2X 120.0
C3X C2X C1X 120.0
CL2_21 C1R_21 CL1_21 109.23(9)
CL2_21 C1R_21 CL3_21 109.20(9)
CL1_21 C1R_21 CL3_21 108.95(9)
CL3_23 C1R_23 CL2_23 109.18(9)
CL3_23 C1R_23 CL1_23 109.22(9)
CL2_23 C1R_23 CL1_23 109.09(9)
CL1_24 C1R_24 CL2_24 109.04(9)
CL1_24 C1R_24 CL3_24 109.12(9)
CL2_24 C1R_24 CL3_24 109.02(9)
CL2_25 C1R_25 CL1_25 109.10(9)
CL2_25 C1R_25 CL3_25 109.09(9)
CL1_25 C1R_25 CL3_25 109.09(9)
C6A O1_1 C1_1 118.5(5)
O1_1 C1_1 C2_1 109.3(5)
C1_1 C2_1 C3_1 110.5(5)
C1_1 C2_1 C4_1 112.4(6)
C3_1 C2_1 C4_1 108.4(6)
C16A O1_2 C1_2 117.5(7)
O1_2 C1_2 C2_2 109.7(7)
C1_2 C2_2 C3_2 110.2(9)
C1_2 C2_2 C4_2 113.5(9)
C3_2 C2_2 C4_2 105.9(10)
C26A O1_3 C1_3 119.2(8)
O1_3 C1_3 C2_3 107.2(8)
C1_3 C2_3 C3_3 122.0(14)
C1_3 C2_3 C4_3 111.9(10)
C3_3 C2_3 C4_3 108.4(14)
C3B O1_4 C1_4 119.2(8)
O1_4 C1_4 C2_4 111.0(7)
C1_4 C2_4 C4_4 110.0(8)
C1_4 C2_4 C3_4 111.2(10)
C4_4 C2_4 C3_4 109.7(10)
C11B O1_5 C1_5 122.6(11)
O1_5 C1_5 C2_5 102.7(10)
C1_5 C2_5 C3_5 108.6(15)
C1_5 C2_5 C4_5 103.2(16)
C3_5 C2_5 C4_5 94.0(19)
C34B O1_6 C1_6 119.4(6)
O1_6 C1_6 C2_6 109.2(5)
C1_6 C2_6 C4_6 109.5(6)
C1_6 C2_6 C3_6 113.8(7)
C4_6 C2_6 C3_6 110.9(7)
C42B O1_7 C1_7 116.1(9)
O1_7 C1_7 C2_7 108.7(8)
C1_7 C2_7 C3_7 121.1(11)
C1_7 C2_7 C4_7 113.1(10)
C3_7 C2_7 C4_7 106.3(11)
C45A O1_8 C1_8 118.6(7)
O1_8 C1_8 C2_8 107.4(6)
C1_8 C2_8 C4_8 112.8(8)
C1_8 C2_8 C3_8 109.5(8)
C4_8 C2_8 C3_8 109.8(9)
C55A O1_9 C1_9 119.5(5)
O1_9 C1_9 C2_9 109.4(5)
C1_9 C2_9 C4_9 110.2(6)
C1_9 C2_9 C3_9 109.1(5)
C4_9 C2_9 C3_9 111.6(6)
C65A O1_10 C1_10 115.9(6)
O1_10 C1_10 C2_10 109.2(6)
C1_10 C2_10 C4_10 108.7(10)
C1_10 C2_10 C3_10 108.3(7)
C4_10 C2_10 C3_10 107.4(11)
C6C O1_11 C1_11 117.9(6)
O1_11 C1_11 C2_11 109.0(6)
C1_11 C2_11 C4_11 107.5(11)
C1_11 C2_11 C3_11 109.2(7)
C4_11 C2_11 C3_11 110.7(11)
C16C O1_12 C1_12 119.6(5)
O1_12 C1_12 C2_12 109.8(5)
C1_12 C2_12 C4_12 108.8(5)
C1_12 C2_12 C3_12 110.8(6)
C4_12 C2_12 C3_12 111.1(6)
C26C O1_13 C1_13 116.0(8)
O1_13 C1_13 C2_13 105.3(8)
C1_13 C2_13 C3_13 111.6(11)
C1_13 C2_13 C4_13 108.0(11)
C3_13 C2_13 C4_13 109.9(13)
C3D O1_14 C1_14 119.2(7)
O1_14 C1_14 C2_14 109.4(7)
C1_14 C2_14 C3_14 113.1(8)
C1_14 C2_14 C4_14 111.6(8)
C3_14 C2_14 C4_14 108.3(8)
C11D O1_15 C1_15 117.8(7)
O1_15 C1_15 C2_15 107.6(6)
C1_15 C2_15 C3_15 113.2(7)
C1_15 C2_15 C4_15 109.8(7)
C3_15 C2_15 C4_15 111.5(8)
C35D O1_16 C1_16 118.3(9)
O1_16 C1_16 C2_16 110.0(7)
C1_16 C2_16 C3_16 110.4(9)
C1_16 C2_16 C4_16 109.1(7)
C3_16 C2_16 C4_16 111.4(9)
C43D O1_17 C1_17 118.3(6)
O1_17 C1_17 C2_17 110.4(6)
C1_17 C2_17 C4_17 111.0(6)
C1_17 C2_17 C3_17 110.0(7)
C4_17 C2_17 C3_17 111.7(7)
C1_18 O1_18 C45C 118.3(9)
O1_18 C1_18 C2_18 114.7(10)
C1_18 C2_18 C4_18 109.0(12)
C1_18 C2_18 C3_18 109.9(12)
C4_18 C2_18 C3_18 104.3(13)
C55C O1_19 C1_19 116.2(9)
O1_19 C1_19 C2_19 109.7(9)
C1_19 C2_19 C3_19 111.5(14)
C1_19 C2_19 C4_19 109.1(12)
C3_19 C2_19 C4_19 108.8(15)
C65C O1_20 C1_20 118.6(6)
O1_20 C1_20 C2_20 109.9(5)
C1_20 C2_20 C3_20 111.7(6)
C1_20 C2_20 C4_20 111.3(7)
C3_20 C2_20 C4_20 110.4(7)

loop_
_geom_bond_atom_site_label_1
_geom_bond_atom_site_label_2
_geom_bond_distance
S1E O2E 1.405(6)
S1E O1E 1.410(6)
S1E O3E 1.414(6)
S1E C1E 1.773(8)
C1E F2E 1.297(6)
C1E F1E 1.305(6)
C1E F3E 1.309(6)
S2E O5E 1.540(7)
S2E O4E 1.545(7)
S2E O6E 1.547(7)
S2E C2E 1.942(9)
C2E F5E 1.420(6)
C2E F4E 1.427(6)
C2E F6E 1.432(6)
K2 O7T 2.705(7)
K2 N17C 2.791(8)
K2 O6T 2.803(7)
K2 N19C 2.868(10)
K2 N18C 3.096(8)
K2 N6C 3.181(7)
K2 O8T' 3.333(17)
K2 N16C 3.412(8)
C1C C2C 1.361(12)
C1C C9C 1.444(11)
C1C N1C 1.456(11)
C2C C3C 1.368(13)
C2C H2C 0.9500
C3C C4C 1.375(13)
C3C H3C 0.9500
C4C C5C 1.368(12)
C4C H4C 0.9500
C5C C6C 1.429(11)
C5C C9C 1.431(11)
C6C C7C 1.353(11)
C6C O1_11 1.372(9)
C7C C8C 1.392(10)
C7C H7C 0.9500
C8C N2C 1.327(9)
C8C C10C 1.497(11)
C9C N2C 1.337(10)
C10C O3C 1.237(8)
C10C N3C 1.375(9)
C11C N3C 1.382(9)
C11C C12C 1.394(10)
C11C C19C 1.438(10)
C12C C13C 1.395(11)
C12C H12C 0.9500
C13C C14C 1.401(10)
C13C H13C 0.9500
C14C C15C 1.369(10)
C14C H14C 0.9500
C15C C19C 1.409(10)
C15C C16C 1.409(10)
C16C O1_12 1.351(8)
C16C C17C 1.398(10)
C17C C18C 1.368(10)
C17C H17C 0.9500
C18C N4C 1.311(8)
C18C C20C 1.517(10)
C19C N4C 1.385(9)
C20C O4C 1.209(8)
C20C N5C 1.350(9)
C21C C22C 1.401(11)
C21C N5C 1.411(9)
C21C C29C 1.418(11)
C22C C23C 1.381(11)
C22C H22C 0.9500
C23C C24C 1.356(12)
C23C H23C 0.9500
C24C C25C 1.395(12)
C24C H24D 0.9500
C25C C29C 1.412(11)
C25C C26C 1.428(12)
C26C O1_13 1.357(10)
C26C C27C 1.387(13)
C27C C28C 1.390(12)
C27C H27D 0.9500
C28C N6C 1.308(10)
C28C C30C 1.536(13)
C29C N6C 1.368(10)
C30C O5C 1.238(10)
C30C N7C 1.353(12)
C31C N8C 1.307(11)
C31C N7C 1.381(11)
C31C C32C 1.438(12)
C32C C33C 1.404(13)
C32C H32C 0.9500
C33C C34C 1.336(12)
C33C H33C 0.9500
C34C C35C 1.372(12)
C34C H34C 0.9500
C35C N8C 1.370(10)
C35C N9C 1.375(11)
C36C O6C 1.282(10)
C36C N9C 1.359(11)
C36C C1D 1.457(13)
C37C O7C 1.249(10)
C37C N12C 1.373(11)
C37C C9D 1.474(13)
C38C O8C 1.235(9)
C38C N15C 1.344(10)
C38C C17D 1.485(12)
C39C O9C 1.258(13)
C39C N21C 1.353(16)
C39C C29D 1.468(18)
C40C O10C 1.195(13)
C40C N24C 1.386(13)
C40C C37D 1.477(16)
C41C O11C 1.169(9)
C41C N27C 1.411(10)
C41C C45D 1.524(11)
C42C O12C 1.220(9)
C42C N29C 1.355(10)
C42C C43C 1.465(12)
C43C N30C 1.364(11)
C43C C44C 1.406(12)
C44C C45C 1.353(14)
C44C H44C 0.9500
C45C C46C 1.391(15)
C45C O1_18 1.431(12)
C46C C51C 1.393(14)
C46C C47C 1.443(15)
C47C C48C 1.344(19)
C47C H47C 0.9500
C48C C49C 1.45(2)
C48C H48C 0.9500
C49C C50C 1.380(15)
C49C H49C 0.9500
C50C N31C 1.361(13)
C50C C51C 1.453(15)
C51C N30C 1.364(11)
C52C O13C 1.243(11)
C52C N31C 1.344(13)
C52C C53C 1.499(15)
C53C N32C 1.302(12)
C53C C54C 1.389(15)
C54C C55C 1.357(16)
C54C H54C 0.9500
C55C O1_19 1.399(12)
C55C C56C 1.436(16)
C56C C61C 1.427(13)
C56C C57C 1.430(15)
C57C C58C 1.344(15)
C57C H57C 0.9500
C58C C59C 1.425(13)
C58C H58C 0.9500
C59C C60C 1.359(12)
C59C H59C 0.9500
C60C N33C 1.419(11)
C60C C61C 1.427(12)
C61C N32C 1.373(12)
C62C O14C 1.217(9)
C62C N33C 1.360(10)
C62C C63C 1.521(11)
C63C N34C 1.302(9)
C63C C64C 1.394(11)
C64C C65C 1.368(11)
C64C H64C 0.9500
C65C O1_20 1.354(9)
C65C C66C 1.421(11)
C66C C71C 1.406(11)
C66C C67C 1.442(12)
C67C C68C 1.369(13)
C67C H67C 0.9500
C68C C69C 1.407(14)
C68C H68C 0.9500
C69C C70C 1.364(13)
C69C H69C 0.9500
C70C C71C 1.421(11)
C70C N35C 1.455(12)
C71C N34C 1.361(10)
N1C O2C 1.205(9)
N1C O1C 1.245(8)
N3C H3CA 0.8800
N5C H5C 0.8800
N7C H7CA 0.8800
N9C H9C 0.8800
N10C C1D 1.299(10)
N10C C8D 1.362(11)
N11C C7D 1.313(11)
N11C C8D 1.345(11)
N12C C7D 1.344(11)
N12C H12D 0.8800
N13C C16D 1.332(10)
N13C C9D 1.357(11)
N14C C15D 1.302(10)
N14C C16D 1.362(10)
N15C C15D 1.387(10)
N15C H15C 0.8800
N16C C17D 1.331(10)
N16C N17C 1.339(9)
N17C C20D 1.329(11)
N18C C21D 1.339(12)
N18C C25D 1.363(12)
N19C C26D 1.343(14)
N19C N20C 1.344(12)
N21C C31D 1.389(15)
N21C H21C 0.8800
N22C C31D 1.253(14)
N22C C38D 1.342(14)
N23C C38D 1.334(14)
N23C C37D 1.360(13)
N24C C39D 1.383(12)
N24C H24E 0.8800
N25C C39D 1.312(12)
N25C C46D 1.359(11)
N26C C45D 1.331(10)
N26C C46D 1.372(11)
N27C C47D 1.387(10)
N27C H27E 0.8800
N28C C51D 1.295(9)
N28C C47D 1.338(10)
N29C C51D 1.425(10)
N29C H29C 0.8800
N31C H31C 0.8800
N33C H33D 0.8800
N35C O15C 1.216(9)
N35C O16C 1.216(10)
C1D C2D 1.451(12)
C2D C3D 1.337(12)
C2D H2D 0.9500
C3D O1_14 1.364(10)
C3D C4D 1.397(12)
C4D C5D 1.377(12)
C4D C8D 1.468(12)
C5D C6D 1.379(12)
C5D H5D 0.9500
C6D C7D 1.419(12)
C6D H6D 0.9500
C9D C10D 1.406(12)
C10D C11D 1.355(12)
C10D H10D 0.9500
C11D O1_15 1.368(10)
C11D C12D 1.419(12)
C12D C16D 1.401(11)
C12D C13D 1.412(12)
C13D C14D 1.323(12)
C13D H13D 0.9500
C14D C15D 1.429(11)
C14D H14D 0.9500
C17D C18D 1.401(11)
C18D C19D 1.386(12)
C18D H18D 0.9500
C19D C20D 1.365(12)
C19D H19D 0.9500
C20D C21D 1.487(13)
C21D C22D 1.348(13)
C22D C23D 1.428(15)
C22D H22D 0.9500
C23D C24D 1.369(16)
C23D H23D 0.9500
C24D C25D 1.358(15)
C24D H24F 0.9500
C25D C26D 1.452(16)
C26D C27D 1.395(15)
C27D C28D 1.365(17)
C27D H27F 0.9500
C28D C29D 1.367(17)
C28D H28D 0.9500
C29D N20C 1.392(14)
C31D C32D 1.477(15)
C32D C33D 1.347(16)
C32D H32D 0.9500
C33D C34D 1.414(17)
C33D H33E 0.9500
C34D C35D 1.395(17)
C34D C38D 1.422(15)
C35D C36D 1.369(16)
C35D O1_16 1.382(12)
C36D C37D 1.422(14)
C36D H36D 0.9500
C39D C40D 1.418(14)
C40D C41D 1.365(13)
C40D H40D 0.9500
C41D C42D 1.392(12)
C41D H41D 0.9500
C42D C43D 1.381(12)
C42D C46D 1.418(12)
C43D O1_17 1.370(10)
C43D C44D 1.401(12)
C44D C45D 1.389(11)
C44D H44D 0.9500
C47D C48D 1.378(11)
C48D C49D 1.354(11)
C48D H48D 0.9500
C49D C50D 1.377(11)
C49D H49D 0.9500
C50D C51D 1.413(11)
C50D H50D 0.9500
C1A C2A 1.329(13)
C1A C9A 1.400(12)
C1A N1A 1.510(13)
C2A C3A 1.373(14)
C2A H2A 0.9500
C3A C4A 1.386(13)
C3A H3A 0.9500
C4A C5A 1.401(12)
C4A H4A 0.9500
C5A C9A 1.437(12)
C5A C6A 1.456(11)
C6A C7A 1.347(11)
C6A O1_1 1.352(9)
C7A C8A 1.419(11)
C7A H7A 0.9500
C8A N2A 1.305(10)
C8A C10A 1.518(12)
C9A N2A 1.373(11)
C10A O3A 1.234(9)
C10A N3A 1.330(10)
C11A C12A 1.366(11)
C11A N3A 1.392(10)
C11A C19A 1.436(11)
C12A C13A 1.429(12)
C12A H12A 0.9500
C13A C14A 1.368(13)
C13A H13A 0.9500
C14A C15A 1.404(13)
C14A H14A 0.9500
C15A C16A 1.417(12)
C15A C19A 1.428(12)
C16A O1_2 1.359(10)
C16A C17A 1.364(13)
C17A C18A 1.424(13)
C17A H17A 0.9500
C18A N4A 1.307(10)
C18A C20A 1.523(13)
C19A N4A 1.336(10)
C20A O4A 1.212(10)
C20A N5A 1.359(12)
C21A C22A 1.372(12)
C21A N5A 1.384(11)
C21A C29A 1.476(13)
C22A C23A 1.393(14)
C22A H22A 0.9500
C23A C24A 1.357(15)
C23A H23A 0.9500
C24A C25A 1.417(14)
C24A H24A 0.9500
C25A C29A 1.395(13)
C25A C26A 1.413(14)
C26A C27A 1.358(13)
C26A O1_3 1.385(11)
C27A C28A 1.400(12)
C27A H27A 0.9500
C28A N6A 1.340(10)
C28A C30A 1.483(12)
C29A N6A 1.363(11)
C30A O5A 1.218(9)
C30A N7A 1.350(10)
C31A N8A 1.338(10)
C31A C32A 1.393(11)
C31A N7A 1.415(11)
C32A C33A 1.391(11)
C32A H32A 0.9500
C33A C34A 1.370(11)
C33A H33A 0.9500
C34A C35A 1.398(11)
C34A H34A 0.9500
C35A N8A 1.318(10)
C35A N9A 1.415(10)
C36A O6A 1.220(10)
C36A N9A 1.323(11)
C36A C1B 1.512(12)
C37A O7A 1.200(12)
C37A N12A 1.351(12)
C37A C9B 1.491(15)
C38A O8A 1.223(13)
C38A N15A 1.356(15)
C38A C17B 1.469(16)
C39A O9A 1.230(9)
C39A N21A 1.340(10)
C39A C29B 1.499(12)
C40A O10A 1.225(11)
C40A N24A 1.345(11)
C40A C36B 1.535(12)
C41A O11A 1.253(10)
C41A N27A 1.345(12)
C41A C44B 1.488(14)
C42A O12A 1.238(10)
C42A N29A 1.356(11)
C42A C43A 1.455(12)
C43A N30A 1.328(10)
C43A C44A 1.420(12)
C44A C45A 1.355(12)
C44A H44A 0.9500
C45A O1_8 1.343(10)
C45A C46A 1.432(11)
C46A C51A 1.397(10)
C46A C47A 1.411(11)
C47A C48A 1.353(10)
C47A H47A 0.9500
C48A C49A 1.409(10)
C48A H48A 0.9500
C49A C50A 1.358(10)
C49A H49A 0.9500
C50A N31A 1.409(9)
C50A C51A 1.469(10)
C51A N30A 1.374(9)
C51A K1A 3.538(7)
C52A O13A 1.238(8)
C52A N31A 1.349(9)
C52A C53A 1.496(10)
C53A N32A 1.326(9)
C53A C54A 1.405(10)
C54A C55A 1.391(11)
C54A H54A 0.9500
C55A O1_9 1.354(8)
C55A C56A 1.406(10)
C56A C57A 1.416(11)
C56A C61A 1.422(10)
C57A C58A 1.329(11)
C57A H57A 0.9500
C58A C59A 1.404(11)
C58A H58A 0.9500
C59A C60A 1.361(11)
C59A H59A 0.9500
C60A N33A 1.387(9)
C60A C61A 1.456(10)
C61A N32A 1.365(9)
C62A O14A 1.222(9)
C62A N33A 1.357(10)
C62A C63A 1.531(11)
C63A N34A 1.281(9)
C63A C64A 1.409(11)
C64A C65A 1.321(11)
C64A H64A 0.9500
C65A O1_10 1.382(9)
C65A C66A 1.450(12)
C66A C67A 1.386(12)
C66A C71A 1.409(11)
C67A C68A 1.402(13)
C67A H67A 0.9500
C68A C69A 1.373(13)
C68A H68A 0.9500
C69A C70A 1.377(12)
C69A H69A 0.9500
C70A C71A 1.434(11)
C70A N35A 1.450(11)
C71A N34A 1.374(10)
K1A O2T 2.680(6)
K1A N19A 2.789(7)
K1A O3T 2.826(7)
K1A N17A 2.943(8)
K1A N18A 3.150(8)
K1A N30A 3.191(6)
K1A N20A 3.380(7)
N1A O2A 1.210(10)
N1A O1A 1.211(9)
N3A H3AA 0.8800
N5A H5A 0.8800
N7A H7AA 0.8800
N9A H9A 0.8800
N10A C1B 1.309(11)
N10A C8B 1.359(11)
N11A C7B 1.333(11)
N11A C8B 1.333(12)
N12A C7B 1.367(12)
N12A H12B 0.8800
N13A C9B 1.301(13)
N13A C16B 1.366(15)
N14A C16B 1.342(15)
N14A C15B 1.367(14)
N15A C15B 1.385(15)
N15A H15A 0.8800
N16A C17B 1.351(12)
N16A N17A 1.352(10)
N17A C20B 1.344(12)
N18A C21B 1.341(11)
N18A C25B 1.363(11)
N19A N20A 1.332(9)
N19A C26B 1.341(10)
N20A C29B 1.321(10)
N21A C30B 1.375(10)
N21A H21A 0.8800
N22A C30B 1.338(10)
N22A C37B 1.342(10)
N23A C36B 1.319(11)
N23A C37B 1.357(10)
N24A C38B 1.406(10)
N24A H24B 0.8800
N25A C38B 1.297(11)
N25A C45B 1.377(10)
N26A C45B 1.294(11)
N26A C44B 1.341(10)
N27A C46B 1.379(12)
N27A H27B 0.8800
N28A C50B 1.313(11)
N28A C46B 1.354(11)
N29A C50B 1.410(11)
N29A H29A 0.8800
N31A H31A 0.8800
N33A H33B 0.8800
N35A O16A 1.233(8)
N35A O15A 1.250(9)
C1B C2B 1.416(12)
C2B C3B 1.393(14)
C2B H2B 0.9500
C3B O1_4 1.389(11)
C3B C4B 1.394(14)
C4B C8B 1.411(13)
C4B C5B 1.455(14)
C5B C6B 1.376(15)
C5B H5B 0.9500
C6B C7B 1.366(15)
C6B H6B 0.9500
C9B C10B 1.448(14)
C10B C11B 1.429(18)
C10B H10B 0.9500
C11B O1_5 1.345(12)
C11B C12B 1.386(18)
C12B C13B 1.388(16)
C12B C16B 1.449(15)
C13B C14B 1.351(17)
C13B H13B 0.9500
C14B C15B 1.400(15)
C14B H14B 0.9500
C17B C18B 1.372(15)
C18B C19B 1.363(15)
C18B H18B 0.9500
C19B C20B 1.347(14)
C19B H19B 0.9500
C20B C21B 1.472(14)
C21B C22B 1.410(14)
C22B C23B 1.393(15)
C22B H22B 0.9500
C23B C24B 1.381(15)
C23B H23B 0.9500
C24B C25B 1.394(13)
C24B H24C 0.9500
C25B C26B 1.471(12)
C26B C27B 1.378(12)
C27B C28B 1.362(12)
C27B H27C 0.9500
C28B C29B 1.392(12)
C28B H28B 0.9500
C30B C31B 1.372(11)
C31B C32B 1.373(12)
C31B H31B 0.9500
C32B C33B 1.415(11)
C32B H32B 0.9500
C33B C34B 1.410(12)
C33B C37B 1.413(11)
C34B O1_6 1.361(9)
C34B C35B 1.403(12)
C35B C36B 1.411(12)
C35B H35B 0.9500
C38B C39B 1.414(13)
C39B C40B 1.417(13)
C39B H39B 0.9500
C40B C41B 1.362(13)
C40B H40B 0.9500
C41B C45B 1.443(13)
C41B C42B 1.451(13)
C42B C43B 1.327(13)
C42B O1_7 1.393(12)
C43B C44B 1.364(13)
C43B H43B 0.9500
C46B C47B 1.409(13)
C47B C48B 1.353(14)
C47B H47B 0.9500
C48B C49B 1.332(13)
C48B H48B 0.9500
C49B C50B 1.383(12)
C49B H49B 0.9500
C1T O1T 1.4498(10)
C1T C2T 1.4901(10)
C1T H1TA 0.9900
C1T H1TB 0.9900
C2T O2T 1.468(11)
C2T C1T' 1.4900(10)
C2T C3T 1.514(13)
C2T H2T 1.0000
C2T H2TA 1.0000
C3T O3T 1.458(11)
C3T C4T 1.500(13)
C3T H3T 1.0000
C4T O4T 1.399(10)
C4T H4TA 0.9900
C4T H4TB 0.9900
O1T H1T 0.8400
O2T H2TB 0.8400
O3T H3TA 0.8400
O4T H4T 0.8400
C5T O5T 1.402(10)
C5T C6T 1.512(12)
C5T H5TA 0.9900
C5T H5TB 0.9900
C6T O6T 1.451(11)
C6T C7T 1.480(12)
C6T H6T 1.0000
C7T O7T 1.453(11)
C7T C8T' 1.4900(10)
C7T C8T 1.4901(10)
C7T H7T 1.0000
C7T H7TA 1.0000
C8T O8T 1.4499(10)
C8T H8TA 0.9900
C8T H8TB 0.9900
O5T H5T 0.8400
O6T H6TA 0.8400
O7T H7TB 0.8400
O8T H8T 0.8400
O8T' C8T' 1.4500(10)
O8T' H8T' 0.8400
C1T' O1T' 1.4500(10)
C1T' H1TC 0.9900
C1T' H1TD 0.9900
O1T' H1T' 0.8400
C8T' H8TC 0.9900
C8T' H8TD 0.9900
O1K C1K 1.241(17)
C1K C2K 1.46(2)
C1X C6X 1.3900
C1X C2X 1.3900
C1X CL1X 1.724(6)
C6X C5X 1.3900
C5X C4X 1.3900
C4X C3X 1.3900
C3X C2X 1.3900
CL1_21 C1R_21 1.7494(10)
CL2_21 C1R_21 1.7489(10)
CL3_21 C1R_21 1.7496(10)
CL1_23 C1R_23 1.7497(10)
CL2_23 C1R_23 1.7495(10)
CL3_23 C1R_23 1.7495(10)
CL1_24 C1R_24 1.7500(10)
CL2_24 C1R_24 1.7501(10)
CL3_24 C1R_24 1.7501(10)
CL1_25 C1R_25 1.7497(10)
CL2_25 C1R_25 1.7496(10)
CL3_25 C1R_25 1.7500(10)
O1_1 C1_1 1.4074(10)
C1_1 C2_1 1.5032(10)
C2_1 C3_1 1.5101(10)
C2_1 C4_1 1.5104(10)
O1_2 C1_2 1.4074(10)
C1_2 C2_2 1.5029(10)
C2_2 C3_2 1.5096(10)
C2_2 C4_2 1.5102(10)
O1_3 C1_3 1.4073(10)
C1_3 C2_3 1.5036(10)
C2_3 C3_3 1.5098(11)
C2_3 C4_3 1.5101(10)
O1_4 C1_4 1.4070(10)
C1_4 C2_4 1.5032(10)
C2_4 C4_4 1.5101(10)
C2_4 C3_4 1.5101(10)
O1_5 C1_5 1.4071(10)
C1_5 C2_5 1.5032(10)
C2_5 C3_5 1.5099(11)
C2_5 C4_5 1.5101(11)
O1_6 C1_6 1.4072(10)
C1_6 C2_6 1.5033(10)
C2_6 C4_6 1.5103(10)
C2_6 C3_6 1.5105(10)
O1_7 C1_7 1.4076(10)
C1_7 C2_7 1.5027(10)
C2_7 C3_7 1.5101(10)
C2_7 C4_7 1.5105(10)
O1_8 C1_8 1.4077(10)
C1_8 C2_8 1.5033(10)
C2_8 C4_8 1.5102(10)
C2_8 C3_8 1.5105(10)
O1_9 C1_9 1.4075(10)
C1_9 C2_9 1.5034(10)
C2_9 C4_9 1.5104(10)
C2_9 C3_9 1.5105(10)
O1_10 C1_10 1.4077(10)
C1_10 C2_10 1.5032(10)
C2_10 C4_10 1.5102(10)
C2_10 C3_10 1.5103(10)
O1_11 C1_11 1.4077(10)
C1_11 C2_11 1.5031(10)
C2_11 C4_11 1.5097(10)
C2_11 C3_11 1.5101(10)
O1_12 C1_12 1.4075(10)
C1_12 C2_12 1.5033(10)
C2_12 C4_12 1.5102(10)
C2_12 C3_12 1.5106(10)
O1_13 C1_13 1.4075(10)
C1_13 C2_13 1.5031(10)
C2_13 C3_13 1.5099(10)
C2_13 C4_13 1.5102(10)
O1_14 C1_14 1.4075(10)
C1_14 C2_14 1.5033(10)
C2_14 C3_14 1.5101(10)
C2_14 C4_14 1.5103(10)
O1_15 C1_15 1.4077(10)
C1_15 C2_15 1.5031(10)
C2_15 C3_15 1.5101(10)
C2_15 C4_15 1.5102(10)
O1_16 C1_16 1.4073(10)
C1_16 C2_16 1.5034(10)
C2_16 C3_16 1.5102(10)
C2_16 C4_16 1.5103(10)
O1_17 C1_17 1.4072(10)
C1_17 C2_17 1.5035(10)
C2_17 C4_17 1.5101(10)
C2_17 C3_17 1.5103(10)
O1_18 C1_18 1.4074(10)
C1_18 C2_18 1.5033(10)
C2_18 C4_18 1.5099(10)
C2_18 C3_18 1.5101(10)
O1_19 C1_19 1.4074(10)
C1_19 C2_19 1.5031(10)
C2_19 C3_19 1.5100(11)
C2_19 C4_19 1.5102(10)
O1_20 C1_20 1.4075(10)
C1_20 C2_20 1.5032(10)
C2_20 C3_20 1.5101(10)
C2_20 C4_20 1.5102(10)

loop_
_geom_torsion_atom_site_label_1
_geom_torsion_atom_site_label_2
_geom_torsion_atom_site_label_3
_geom_torsion_atom_site_label_4
_geom_torsion
O2E S1E C1E F2E 55.5
O1E S1E C1E F2E 175.8
O3E S1E C1E F2E -65.0
O2E S1E C1E F1E 176.1
O1E S1E C1E F1E -63.6
O3E S1E C1E F1E 55.6
O2E S1E C1E F3E -65.1
O1E S1E C1E F3E 55.2
O3E S1E C1E F3E 174.4
C9C C1C C2C C3C 0.8(14)
N1C C1C C2C C3C -175.8(9)
C1C C2C C3C C4C 0.7(16)
C2C C3C C4C C5C 1.0(16)
C3C C4C C5C C6C 178.5(10)
C3C C4C C5C C9C -4.2(15)
C4C C5C C6C C7C 175.3(9)
C9C C5C C6C C7C -2.1(12)
C4C C5C C6C O1_11 -4.1(13)
C9C C5C C6C O1_11 178.5(7)
O1_11 C6C C7C C8C 176.8(7)
C5C C6C C7C C8C -2.6(11)
C6C C7C C8C N2C 4.1(11)
C6C C7C C8C C10C -176.1(7)
C4C C5C C9C N2C -171.3(8)
C6C C5C C9C N2C 6.2(12)
C4C C5C C9C C1C 5.4(12)
C6C C5C C9C C1C -177.1(7)
C2C C1C C9C N2C 173.0(8)
N1C C1C C9C N2C -10.4(11)
C2C C1C C9C C5C -3.8(12)
N1C C1C C9C C5C 172.8(7)
N2C C8C C10C O3C 168.4(7)
C7C C8C C10C O3C -11.5(10)
N2C C8C C10C N3C -14.6(9)
C7C C8C C10C N3C 165.5(6)
N3C C11C C12C C13C -175.9(7)
C19C C11C C12C C13C 2.4(11)
C11C C12C C13C C14C 2.3(11)
C12C C13C C14C C15C -3.6(11)
C13C C14C C15C C19C -0.1(10)
C13C C14C C15C C16C 179.9(7)
C14C C15C C16C O1_12 -3.2(10)
C19C C15C C16C O1_12 176.8(6)
C14C C15C C16C C17C 176.4(7)
C19C C15C C16C C17C -3.7(9)
O1_12 C16C C17C C18C -178.6(6)
C15C C16C C17C C18C 2.0(10)
C16C C17C C18C N4C 2.3(11)
C16C C17C C18C C20C 179.4(6)
C14C C15C C19C N4C -178.3(6)
C16C C15C C19C N4C 1.8(10)
C14C C15C C19C C11C 4.8(10)
C16C C15C C19C C11C -175.1(6)
N3C C11C C19C N4C -4.7(9)
C12C C11C C19C N4C 176.9(6)
N3C C11C C19C C15C 172.5(6)
C12C C11C C19C C15C -6.0(10)
N4C C18C C20C O4C 171.9(6)
C17C C18C C20C O4C -5.5(10)
N4C C18C C20C N5C -8.7(9)
C17C C18C C20C N5C 173.9(6)
N5C C21C C22C C23C -175.5(7)
C29C C21C C22C C23C 2.8(11)
C21C C22C C23C C24C -1.2(12)
C22C C23C C24C C25C 0.2(12)
C23C C24C C25C C29C -0.9(12)
C23C C24C C25C C26C 177.6(8)
C24C C25C C26C O1_13 -3.7(12)
C29C C25C C26C O1_13 174.8(7)
C24C C25C C26C C27C 178.1(8)
C29C C25C C26C C27C -3.3(12)
O1_13 C26C C27C C28C -177.3(8)
C25C C26C C27C C28C 0.6(13)
C26C C27C C28C N6C 1.7(13)
C26C C27C C28C C30C -177.3(8)
C24C C25C C29C N6C -177.1(7)
C26C C25C C29C N6C 4.3(11)
C24C C25C C29C C21C 2.4(11)
C26C C25C C29C C21C -176.1(7)
C22C C21C C29C N6C 176.2(7)
N5C C21C C29C N6C -5.5(10)
C22C C21C C29C C25C -3.4(10)
N5C C21C C29C C25C 175.0(6)
N6C C28C C30C O5C 178.1(7)
C27C C28C C30C O5C -2.8(12)
N6C C28C C30C N7C -1.6(11)
C27C C28C C30C N7C 177.4(7)
N8C C31C C32C C33C 5.4(11)
N7C C31C C32C C33C -178.3(7)
C31C C32C C33C C34C -3.9(12)
C32C C33C C34C C35C 0.3(13)
C33C C34C C35C N8C 2.2(12)
C33C C34C C35C N9C -179.3(8)
O12C C42C C43C N30C 173.9(7)
N29C C42C C43C N30C -8.7(10)
O12C C42C C43C C44C -6.8(11)
N29C C42C C43C C44C 170.6(7)
N30C C43C C44C C45C 0.2(13)
C42C C43C C44C C45C -179.1(8)
C43C C44C C45C C46C 2.4(14)
C43C C44C C45C O1_18 -178.4(8)
C44C C45C C46C C51C -4.6(15)
O1_18 C45C C46C C51C 176.2(8)
C44C C45C C46C C47C 174.9(9)
O1_18 C45C C46C C47C -4.3(14)
C45C C46C C47C C48C 176.4(11)
C51C C46C C47C C48C -4.0(15)
C46C C47C C48C C49C 1.0(18)
C47C C48C C49C C50C 1.3(17)
C48C C49C C50C N31C -175.1(9)
C48C C49C C50C C51C -0.5(13)
C45C C46C C51C N30C 4.4(14)
C47C C46C C51C N30C -175.2(8)
C45C C46C C51C C50C -175.5(9)
C47C C46C C51C C50C 4.9(14)
N31C C50C C51C N30C -7.4(12)
C49C C50C C51C N30C 177.5(8)
N31C C50C C51C C46C 172.4(8)
C49C C50C C51C C46C -2.6(13)
O13C C52C C53C N32C 164.1(8)
N31C C52C C53C N32C -11.8(12)
O13C C52C C53C C54C -16.8(13)
N31C C52C C53C C54C 167.3(8)
N32C C53C C54C C55C 7.5(15)
C52C C53C C54C C55C -171.5(9)
C53C C54C C55C O1_19 179.9(8)
C53C C54C C55C C56C -2.9(15)
C54C C55C C56C C61C -3.0(13)
O1_19 C55C C56C C61C 174.4(7)
C54C C55C C56C C57C 179.6(10)
O1_19 C55C C56C C57C -3.0(14)
C61C C56C C57C C58C 3.0(14)
C55C C56C C57C C58C -179.8(9)
C56C C57C C58C C59C -5.5(15)
C57C C58C C59C C60C 2.9(14)
C58C C59C C60C N33C -172.8(8)
C58C C59C C60C C61C 2.3(12)
C59C C60C C61C N32C 174.2(7)
N33C C60C C61C N32C -10.2(10)
C59C C60C C61C C56C -4.5(12)
N33C C60C C61C C56C 171.1(7)
C57C C56C C61C N32C -176.8(8)
C55C C56C C61C N32C 5.6(12)
C57C C56C C61C C60C 1.9(12)
C55C C56C C61C C60C -175.7(7)
O14C C62C C63C N34C 169.8(7)
N33C C62C C63C N34C -10.0(9)
O14C C62C C63C C64C -9.4(10)
N33C C62C C63C C64C 170.8(6)
N34C C63C C64C C65C 4.8(11)
C62C C63C C64C C65C -176.1(7)
C63C C64C C65C O1_20 179.1(7)
C63C C64C C65C C66C -0.9(11)
O1_20 C65C C66C C71C 175.1(6)
C64C C65C C66C C71C -4.9(11)
O1_20 C65C C66C C67C -2.6(11)
C64C C65C C66C C67C 177.4(7)
C71C C66C C67C C68C -0.2(12)
C65C C66C C67C C68C 177.4(8)
C66C C67C C68C C69C -1.3(13)
C67C C68C C69C C70C 0.1(14)
C68C C69C C70C C71C 2.6(13)
C68C C69C C70C N35C -170.9(8)
C65C C66C C71C N34C 7.7(11)
C67C C66C C71C N34C -174.6(7)
C65C C66C C71C C70C -175.0(7)
C67C C66C C71C C70C 2.7(11)
C69C C70C C71C N34C 173.4(8)
N35C C70C C71C N34C -13.2(11)
C69C C70C C71C C66C -4.0(12)
N35C C70C C71C C66C 169.5(7)
C2C C1C N1C O2C 140.4(9)
C9C C1C N1C O2C -36.2(11)
C2C C1C N1C O1C -37.7(11)
C9C C1C N1C O1C 145.7(7)
C7C C8C N2C C9C -0.3(10)
C10C C8C N2C C9C 179.8(6)
C5C C9C N2C C8C -5.0(11)
C1C C9C N2C C8C 178.5(7)
O3C C10C N3C C11C -7.4(11)
C8C C10C N3C C11C 175.6(6)
C12C C11C N3C C10C -8.1(11)
C19C C11C N3C C10C 173.5(7)
C17C C18C N4C C19C -4.2(10)
C20C C18C N4C C19C 178.6(6)
C15C C19C N4C C18C 2.0(9)
C11C C19C N4C C18C 179.0(6)
O4C C20C N5C C21C -12.9(11)
C18C C20C N5C C21C 167.7(6)
C22C C21C N5C C20C -6.1(11)
C29C C21C N5C C20C 175.6(7)
C27C C28C N6C C29C -0.8(12)
C30C C28C N6C C29C 178.2(7)
C27C C28C N6C K2 -105.3(8)
C30C C28C N6C K2 73.7(7)
C25C C29C N6C C28C -2.4(11)
C21C C29C N6C C28C 178.1(7)
C25C C29C N6C K2 103.9(7)
C21C C29C N6C K2 -75.7(7)
O5C C30C N7C C31C -2.3(14)
C28C C30C N7C C31C 177.4(7)
N8C C31C N7C C30C -179.5(8)
C32C C31C N7C C30C 3.9(13)
N7C C31C N8C C35C -179.9(6)
C32C C31C N8C C35C -3.3(11)
C34C C35C N8C C31C -0.7(11)
N9C C35C N8C C31C -179.4(7)
O6C C36C N9C C35C -10.7(13)
C1D C36C N9C C35C 170.9(7)
N8C C35C N9C C36C -168.7(7)
C34C C35C N9C C36C 12.7(13)
O7C C37C N12C C7D -7.9(14)
C9D C37C N12C C7D 171.5(8)
O8C C38C N15C C15D -4.6(13)
C17D C38C N15C C15D 173.9(7)
C17D N16C N17C C20D -2.5(11)
K2 N16C N17C C20D -171.5(9)
C17D N16C N17C K2 169.0(5)
O9C C39C N21C C31D -10(2)
C29D C39C N21C C31D 171.2(10)
O10C C40C N24C C39D 4.2(16)
C37D C40C N24C C39D -175.5(8)
O11C C41C N27C C47D 1.1(13)
C45D C41C N27C C47D -177.0(7)
O12C C42C N29C C51D -4.9(12)
C43C C42C N29C C51D 177.7(6)
C44C C43C N30C C51C -0.5(11)
C42C C43C N30C C51C 178.8(7)
C46C C51C N30C C43C -1.8(11)
C50C C51C N30C C43C 178.1(7)
O13C C52C N31C C50C -5.7(15)
C53C C52C N31C C50C 170.1(8)
C49C C50C N31C C52C 0.0(15)
C51C C50C N31C C52C -174.7(9)
C54C C53C N32C C61C -5.1(13)
C52C C53C N32C C61C 173.9(7)
C60C C61C N32C C53C 179.4(7)
C56C C61C N32C C53C -1.9(12)
O14C C62C N33C C60C -8.8(12)
C63C C62C N33C C60C 171.0(7)
C59C C60C N33C C62C -0.7(12)
C61C C60C N33C C62C -176.1(7)
C64C C63C N34C C71C -2.2(11)
C62C C63C N34C C71C 178.8(6)
C66C C71C N34C C63C -4.3(11)
C70C C71C N34C C63C 178.5(7)
C69C C70C N35C O15C -44.4(11)
C71C C70C N35C O15C 141.9(8)
C69C C70C N35C O16C 135.1(9)
C71C C70C N35C O16C -38.6(12)
C8D N10C C1D C2D -1.0(11)
C8D N10C C1D C36C -176.9(7)
O6C C36C C1D N10C 172.0(8)
N9C C36C C1D N10C -9.6(10)
O6C C36C C1D C2D -4.1(12)
N9C C36C C1D C2D 174.3(7)
N10C C1D C2D C3D -0.9(12)
C36C C1D C2D C3D 174.8(7)
C1D C2D C3D O1_14 -176.4(7)
C1D C2D C3D C4D 4.4(12)
C2D C3D C4D C5D 177.5(8)
O1_14 C3D C4D C5D -1.7(12)
C2D C3D C4D C8D -5.5(11)
O1_14 C3D C4D C8D 175.2(6)
C3D C4D C5D C6D 175.2(8)
C8D C4D C5D C6D -1.7(11)
C4D C5D C6D C7D -2.2(12)
C8D N11C C7D N12C 176.2(7)
C8D N11C C7D C6D -2.6(12)
C37C N12C C7D N11C -174.5(8)
C37C N12C C7D C6D 4.3(13)
C5D C6D C7D N11C 4.6(12)
C5D C6D C7D N12C -174.1(8)
C7D N11C C8D N10C -178.9(7)
C7D N11C C8D C4D -1.7(11)
C1D N10C C8D N11C 176.7(7)
C1D N10C C8D C4D -0.3(11)
C5D C4D C8D N11C 3.9(11)
C3D C4D C8D N11C -173.4(7)
C5D C4D C8D N10C -179.2(7)
C3D C4D C8D N10C 3.5(11)
C16D N13C C9D C10D 2.9(11)
C16D N13C C9D C37C -177.9(7)
O7C C37C C9D N13C 173.5(7)
N12C C37C C9D N13C -5.8(10)
O7C C37C C9D C10D -7.1(12)
N12C C37C C9D C10D 173.5(7)
N13C C9D C10D C11D 0.4(12)
C37C C9D C10D C11D -178.9(7)
C9D C10D C11D O1_15 178.7(7)
C9D C10D C11D C12D -5.0(11)
C10D C11D C12D C16D 6.4(11)
O1_15 C11D C12D C16D -177.1(7)
C10D C11D C12D C13D -177.9(8)
O1_15 C11D C12D C13D -1.4(12)
C16D C12D C13D C14D -2.3(11)
C11D C12D C13D C14D -178.0(8)
C12D C13D C14D C15D 1.0(11)
C16D N14C C15D N15C 178.8(6)
C16D N14C C15D C14D -1.5(10)
C38C N15C C15D N14C -172.2(7)
C38C N15C C15D C14D 8.1(12)
C13D C14D C15D N14C 0.9(11)
C13D C14D C15D N15C -179.4(7)
C9D N13C C16D N14C 177.8(6)
C9D N13C C16D C12D -1.3(11)
C15D N14C C16D N13C -179.0(6)
C15D N14C C16D C12D 0.1(10)
C13D C12D C16D N13C -179.2(7)
C11D C12D C16D N13C -3.2(11)
C13D C12D C16D N14C 1.8(11)
C11D C12D C16D N14C 177.8(7)
N17C N16C C17D C18D 0.5(11)
K2 N16C C17D C18D 47(3)
N17C N16C C17D C38C -179.2(6)
K2 N16C C17D C38C -133(2)
O8C C38C C17D N16C 172.4(7)
N15C C38C C17D N16C -6.1(10)
O8C C38C C17D C18D -7.3(12)
N15C C38C C17D C18D 174.2(7)
N16C C17D C18D C19D -0.1(11)
C38C C17D C18D C19D 179.6(7)
C17D C18D C19D C20D 1.6(12)
N16C N17C C20D C19D 4.1(12)
K2 N17C C20D C19D -164.7(6)
N16C N17C C20D C21D -178.1(7)
K2 N17C C20D C21D 13.0(11)
C18D C19D C20D N17C -3.7(13)
C18D C19D C20D C21D 178.7(8)
C25D N18C C21D C22D 0.5(13)
K2 N18C C21D C22D -170.1(7)
C25D N18C C21D C20D -179.5(7)
K2 N18C C21D C20D 9.9(10)
N17C C20D C21D N18C -14.0(11)
C19D C20D C21D N18C 163.7(8)
N17C C20D C21D C22D 166.0(8)
C19D C20D C21D C22D -16.3(13)
N18C C21D C22D C23D -0.7(14)
C20D C21D C22D C23D 179.3(8)
C21D C22D C23D C24D -2.2(15)
C22D C23D C24D C25D 5.0(17)
C23D C24D C25D N18C -5.3(16)
C23D C24D C25D C26D 175.1(10)
C21D N18C C25D C24D 2.5(13)
K2 N18C C25D C24D 173.1(7)
C21D N18C C25D C26D -177.9(8)
K2 N18C C25D C26D -7.3(11)
N20C N19C C26D C27D 3.1(14)
K2 N19C C26D C27D -166.1(7)
N20C N19C C26D C25D -177.1(8)
K2 N19C C26D C25D 13.7(13)
C24D C25D C26D N19C 176.9(9)
N18C C25D C26D N19C -2.7(13)
C24D C25D C26D C27D -3.3(16)
N18C C25D C26D C27D 177.1(9)
N19C C26D C27D C28D -2.4(16)
C25D C26D C27D C28D 177.8(10)
C26D C27D C28D C29D -0.1(18)
C27D C28D C29D N20C 1.9(18)
C27D C28D C29D C39C -179.3(11)
O9C C39C C29D C28D -6.3(18)
N21C C39C C29D C28D 172.7(11)
O9C C39C C29D N20C 172.6(10)
N21C C39C C29D N20C -8.4(14)
C26D N19C N20C C29D -1.3(13)
K2 N19C N20C C29D 170.1(7)
C28D C29D N20C N19C -1.3(15)
C39C C29D N20C N19C 179.7(9)
C38D N22C C31D N21C 178.1(8)
C38D N22C C31D C32D 1.6(15)
C39C N21C C31D N22C -167.0(11)
C39C N21C C31D C32D 9.7(17)
N22C C31D C32D C33D -0.6(15)
N21C C31D C32D C33D -177.0(10)
C31D C32D C33D C34D -1.6(16)
C32D C33D C34D C35D -179.4(11)
C32D C33D C34D C38D 2.6(16)
C33D C34D C35D C36D -176.2(10)
C38D C34D C35D C36D 1.8(15)
C33D C34D C35D O1_16 7.4(16)
C38D C34D C35D O1_16 -174.7(8)
O1_16 C35D C36D C37D 174.9(9)
C34D C35D C36D C37D -1.4(15)
C38D N23C C37D C36D 2.5(14)
C38D N23C C37D C40C 179.8(8)
C35D C36D C37D N23C -0.8(15)
C35D C36D C37D C40C -178.0(9)
O10C C40C C37D N23C 177.5(9)
N24C C40C C37D N23C -2.8(12)
O10C C40C C37D C36D -5.1(15)
N24C C40C C37D C36D 174.6(8)
C37D N23C C38D N22C 177.7(8)
C37D N23C C38D C34D -2.1(14)
C31D N22C C38D N23C 179.8(8)
C31D N22C C38D C34D -0.4(14)
C35D C34D C38D N23C 0.0(15)
C33D C34D C38D N23C 178.1(9)
C35D C34D C38D N22C -179.8(9)
C33D C34D C38D N22C -1.7(14)
C46D N25C C39D N24C 178.1(7)
C46D N25C C39D C40D 0.6(12)
C40C N24C C39D N25C -178.8(8)
C40C N24C C39D C40D -1.2(14)
N25C C39D C40D C41D 0.3(13)
N24C C39D C40D C41D -177.0(8)
C39D C40D C41D C42D 1.4(12)
C40D C41D C42D C43D 176.4(8)
C40D C41D C42D C46D -3.8(12)
C41D C42D C43D O1_17 -4.9(12)
C46D C42D C43D O1_17 175.4(7)
C41D C42D C43D C44D 177.7(8)
C46D C42D C43D C44D -2.1(11)
O1_17 C43D C44D C45D -178.5(7)
C42D C43D C44D C45D -1.2(11)
C46D N26C C45D C44D -3.6(11)
C46D N26C C45D C41C 178.0(6)
C43D C44D C45D N26C 4.4(12)
C43D C44D C45D C41C -177.2(7)
O11C C41C C45D N26C 174.8(7)
N27C C41C C45D N26C -7.1(9)
O11C C41C C45D C44D -3.8(12)
N27C C41C C45D C44D 174.4(7)
C39D N25C C46D N26C 178.3(7)
C39D N25C C46D C42D -3.3(12)
C45D N26C C46D N25C 178.3(7)
C45D N26C C46D C42D -0.2(11)
C43D C42D C46D N25C -175.3(7)
C41D C42D C46D N25C 4.9(11)
C43D C42D C46D N26C 2.9(12)
C41D C42D C46D N26C -176.8(7)
C51D N28C C47D C48D 0.2(11)
C51D N28C C47D N27C -178.4(6)
C41C N27C C47D N28C 179.8(7)
C41C N27C C47D C48D 1.1(12)
N28C C47D C48D C49D 0.2(11)
N27C C47D C48D C49D 178.7(7)
C47D C48D C49D C50D -0.4(11)
C48D C49D C50D C51D 0.1(11)
C47D N28C C51D C50D -0.5(11)
C47D N28C C51D N29C 178.3(6)
C49D C50D C51D N28C 0.3(11)
C49D C50D C51D N29C -178.4(6)
C42C N29C C51D N28C 177.7(7)
C42C N29C C51D C50D -3.5(11)
C9A C1A C2A C3A -0.1(14)
N1A C1A C2A C3A -172.9(8)
C1A C2A C3A C4A 2.0(14)
C2A C3A C4A C5A 0.1(14)
C3A C4A C5A C9A -4.0(12)
C3A C4A C5A C6A 176.9(8)
C4A C5A C6A C7A 177.1(7)
C9A C5A C6A C7A -2.0(10)
C4A C5A C6A O1_1 -2.0(11)
C9A C5A C6A O1_1 178.9(6)
O1_1 C6A C7A C8A 177.5(6)
C5A C6A C7A C8A -1.5(10)
C6A C7A C8A N2A 3.9(11)
C6A C7A C8A C10A -177.1(7)
C2A C1A C9A N2A 177.2(8)
N1A C1A C9A N2A -9.9(11)
C2A C1A C9A C5A -3.6(12)
N1A C1A C9A C5A 169.2(7)
C4A C5A C9A N2A -175.3(7)
C6A C5A C9A N2A 3.8(11)
C4A C5A C9A C1A 5.5(11)
C6A C5A C9A C1A -175.4(7)
N2A C8A C10A O3A 168.4(7)
C7A C8A C10A O3A -10.6(10)
N2A C8A C10A N3A -12.5(10)
C7A C8A C10A N3A 168.5(6)
N3A C11A C12A C13A -173.0(7)
C19A C11A C12A C13A 2.1(11)
C11A C12A C13A C14A 4.0(12)
C12A C13A C14A C15A -6.1(13)
C13A C14A C15A C16A 179.9(8)
C13A C14A C15A C19A 1.9(13)
C14A C15A C16A O1_2 -2.6(13)
C19A C15A C16A O1_2 175.4(7)
C14A C15A C16A C17A 177.5(9)
C19A C15A C16A C17A -4.5(13)
O1_2 C16A C17A C18A -179.8(9)
C15A C16A C17A C18A 0.2(14)
C16A C17A C18A N4A 4.9(15)
C16A C17A C18A C20A -175.4(9)
C14A C15A C19A N4A -177.2(8)
C16A C15A C19A N4A 4.7(12)
C14A C15A C19A C11A 3.9(12)
C16A C15A C19A C11A -174.2(7)
C12A C11A C19A N4A 175.1(7)
N3A C11A C19A N4A -9.4(10)
C12A C11A C19A C15A -6.0(11)
N3A C11A C19A C15A 169.5(7)
N4A C18A C20A O4A 168.3(9)
C17A C18A C20A O4A -11.5(14)
N4A C18A C20A N5A -15.7(11)
C17A C18A C20A N5A 164.5(8)
N5A C21A C22A C23A -176.1(9)
C29A C21A C22A C23A 3.5(13)
C21A C22A C23A C24A 0.2(15)
C22A C23A C24A C25A -0.9(16)
C23A C24A C25A C29A -2.1(14)
C23A C24A C25A C26A 177.8(10)
C29A C25A C26A C27A -3.8(13)
C24A C25A C26A C27A 176.3(9)
C29A C25A C26A O1_3 178.3(8)
C24A C25A C26A O1_3 -1.6(13)
O1_3 C26A C27A C28A 178.0(8)
C25A C26A C27A C28A 0.4(14)
C26A C27A C28A N6A 2.6(13)
C26A C27A C28A C30A -177.6(8)
C26A C25A C29A N6A 5.0(13)
C24A C25A C29A N6A -175.1(8)
C26A C25A C29A C21A -174.4(8)
C24A C25A C29A C21A 5.5(12)
C22A C21A C29A N6A 174.3(8)
N5A C21A C29A N6A -6.1(11)
C22A C21A C29A C25A -6.2(12)
N5A C21A C29A C25A 173.4(7)
N6A C28A C30A O5A 175.7(7)
C27A C28A C30A O5A -4.1(11)
N6A C28A C30A N7A -4.2(10)
C27A C28A C30A N7A 176.1(7)
N8A C31A C32A C33A 1.8(11)
N7A C31A C32A C33A -177.8(7)
C31A C32A C33A C34A -0.4(11)
C32A C33A C34A C35A -0.7(11)
C33A C34A C35A N8A 0.5(10)
C33A C34A C35A N9A -178.8(7)
O12A C42A C43A N30A 176.5(8)
N29A C42A C43A N30A -3.3(12)
O12A C42A C43A C44A -2.6(13)
N29A C42A C43A C44A 177.6(8)
N30A C43A C44A C45A 3.4(13)
C42A C43A C44A C45A -177.5(8)
C43A C44A C45A O1_8 177.1(8)
C43A C44A C45A C46A -0.8(13)
O1_8 C45A C46A C51A -180.0(7)
C44A C45A C46A C51A -1.9(12)
O1_8 C45A C46A C47A -1.1(12)
C44A C45A C46A C47A 177.1(8)
C51A C46A C47A C48A -3.0(12)
C45A C46A C47A C48A 178.1(8)
C46A C47A C48A C49A -0.4(12)
C47A C48A C49A C50A 0.8(11)
C48A C49A C50A N31A -174.6(7)
C48A C49A C50A C51A 1.9(10)
C47A C46A C51A N30A -176.6(7)
C45A C46A C51A N30A 2.3(11)
C47A C46A C51A C50A 5.6(11)
C45A C46A C51A C50A -175.5(7)
C47A C46A C51A K1A -99.7(8)
C45A C46A C51A K1A 79.2(8)
C49A C50A C51A N30A 177.0(6)
N31A C50A C51A N30A -6.1(9)
C49A C50A C51A C46A -5.1(10)
N31A C50A C51A C46A 171.8(6)
C49A C50A C51A K1A 117.6(6)
N31A C50A C51A K1A -65.5(6)
O13A C52A C53A N32A 178.5(6)
N31A C52A C53A N32A 0.0(10)
O13A C52A C53A C54A 2.4(10)
N31A C52A C53A C54A -176.1(6)
N32A C53A C54A C55A 3.0(11)
C52A C53A C54A C55A 178.9(6)
C53A C54A C55A O1_9 -179.0(6)
C53A C54A C55A C56A 0.3(11)
O1_9 C55A C56A C57A -2.1(11)
C54A C55A C56A C57A 178.5(7)
O1_9 C55A C56A C61A 177.1(6)
C54A C55A C56A C61A -2.2(10)
C55A C56A C57A C58A -179.0(8)
C61A C56A C57A C58A 1.8(12)
C56A C57A C58A C59A -3.2(12)
C57A C58A C59A C60A 1.4(13)
C58A C59A C60A N33A -176.9(8)
C58A C59A C60A C61A 1.7(12)
C55A C56A C61A N32A 1.2(11)
C57A C56A C61A N32A -179.5(7)
C55A C56A C61A C60A -178.0(7)
C57A C56A C61A C60A 1.3(10)
C59A C60A C61A N32A 177.8(7)
N33A C60A C61A N32A -3.5(10)
C59A C60A C61A C56A -2.9(11)
N33A C60A C61A C56A 175.8(7)
O14A C62A C63A N34A 172.9(8)
N33A C62A C63A N34A -6.2(11)
O14A C62A C63A C64A -6.0(12)
N33A C62A C63A C64A 175.0(7)
N34A C63A C64A C65A -1.0(13)
C62A C63A C64A C65A 177.7(8)
C63A C64A C65A O1_10 178.4(8)
C63A C64A C65A C66A 0.5(13)
C64A C65A C66A C67A 179.1(10)
O1_10 C65A C66A C67A 1.0(14)
C64A C65A C66A C71A -1.7(14)
O1_10 C65A C66A C71A -179.9(8)
C71A C66A C67A C68A 3.4(16)
C65A C66A C67A C68A -177.6(11)
C66A C67A C68A C69A -4.7(18)
C67A C68A C69A C70A 0.7(18)
C68A C69A C70A C71A 4.6(16)
C68A C69A C70A N35A -175.9(10)
C67A C66A C71A N34A -177.3(9)
C65A C66A C71A N34A 3.5(13)
C67A C66A C71A C70A 1.7(14)
C65A C66A C71A C70A -177.5(8)
C69A C70A C71A N34A 173.3(9)
N35A C70A C71A N34A -6.2(13)
C69A C70A C71A C66A -5.7(13)
N35A C70A C71A C66A 174.8(8)
C2A C1A N1A O2A 132.8(9)
C9A C1A N1A O2A -40.6(11)
C2A C1A N1A O1A -43.2(11)
C9A C1A N1A O1A 143.4(7)
C7A C8A N2A C9A -2.2(11)
C10A C8A N2A C9A 178.8(6)
C1A C9A N2A C8A 177.4(7)
C5A C9A N2A C8A -1.7(11)
O3A C10A N3A C11A -5.1(12)
C8A C10A N3A C11A 175.8(7)
C12A C11A N3A C10A -5.0(12)
C19A C11A N3A C10A 179.5(7)
C17A C18A N4A C19A -4.8(13)
C20A C18A N4A C19A 175.4(7)
C15A C19A N4A C18A -0.2(12)
C11A C19A N4A C18A 178.7(7)
O4A C20A N5A C21A -17.2(16)
C18A C20A N5A C21A 167.0(8)
C22A C21A N5A C20A 6.4(14)
C29A C21A N5A C20A -173.2(8)
C27A C28A N6A C29A -1.7(11)
C30A C28A N6A C29A 178.5(7)
C25A C29A N6A C28A -2.3(12)
C21A C29A N6A C28A 177.1(7)
O5A C30A N7A C31A -3.8(12)
C28A C30A N7A C31A 176.1(6)
N8A C31A N7A C30A 176.5(7)
C32A C31A N7A C30A -3.9(11)
C34A C35A N8A C31A 0.8(11)
N9A C35A N8A C31A -179.9(6)
C32A C31A N8A C35A -2.0(11)
N7A C31A N8A C35A 177.6(6)
O6A C36A N9A C35A -1.4(13)
C1B C36A N9A C35A 174.6(7)
N8A C35A N9A C36A -175.7(7)
C34A C35A N9A C36A 3.7(12)
O7A C37A N12A C7B -1.4(16)
C9B C37A N12A C7B 179.4(9)
O8A C38A N15A C15B -14.1(19)
C17B C38A N15A C15B 168.2(11)
C17B N16A N17A C20B 1.2(12)
C17B N16A N17A K1A 166.5(7)
C26B N19A N20A C29B -0.5(10)
K1A N19A N20A C29B 176.5(5)
C26B N19A N20A K1A -177.0(8)
O9A C39A N21A C30B -3.8(13)
C29B C39A N21A C30B 176.2(7)
O10A C40A N24A C38B -2.8(15)
C36B C40A N24A C38B 177.3(7)
O11A C41A N27A C46B 10.7(15)
C44B C41A N27A C46B -172.5(8)
O12A C42A N29A C50B -4.0(15)
C43A C42A N29A C50B 175.9(8)
C44A C43A N30A C51A -3.0(11)
C42A C43A N30A C51A 178.0(7)
C44A C43A N30A K1A -104.8(8)
C42A C43A N30A K1A 76.1(8)
C46A C51A N30A C43A 0.0(10)
C50A C51A N30A C43A 177.8(6)
K1A C51A N30A C43A -109.4(6)
C46A C51A N30A K1A 109.4(7)
C50A C51A N30A K1A -72.8(6)
O13A C52A N31A C50A -10.6(11)
C53A C52A N31A C50A 167.9(6)
C49A C50A N31A C52A -14.4(11)
C51A C50A N31A C52A 169.0(6)
C54A C53A N32A C61A -4.0(10)
C52A C53A N32A C61A -179.8(6)
C56A C61A N32A C53A 1.8(10)
C60A C61A N32A C53A -178.9(6)
O14A C62A N33A C60A -9.1(13)
C63A C62A N33A C60A 169.9(7)
C59A C60A N33A C62A -10.5(13)
C61A C60A N33A C62A 170.8(7)
C64A C63A N34A C71A 2.7(13)
C62A C63A N34A C71A -176.0(7)
C66A C71A N34A C63A -4.0(12)
C70A C71A N34A C63A 177.0(8)
C69A C70A N35A O16A -21.5(11)
C71A C70A N35A O16A 158.0(8)
C69A C70A N35A O15A 156.2(9)
C71A C70A N35A O15A -24.3(12)
C8B N10A C1B C2B 1.8(12)
C8B N10A C1B C36A -179.7(7)
O6A C36A C1B N10A 178.0(7)
N9A C36A C1B N10A 1.6(10)
O6A C36A C1B C2B -3.3(11)
N9A C36A C1B C2B -179.7(7)
N10A C1B C2B C3B -1.4(12)
C36A C1B C2B C3B -179.9(7)
C1B C2B C3B O1_4 -178.3(7)
C1B C2B C3B C4B 0.5(12)
O1_4 C3B C4B C8B 178.7(7)
C2B C3B C4B C8B 0.0(13)
O1_4 C3B C4B C5B -2.6(13)
C2B C3B C4B C5B 178.6(8)
C3B C4B C5B C6B -179.5(9)
C8B C4B C5B C6B -0.8(12)
C4B C5B C6B C7B -2.8(14)
C8B N11A C7B C6B -1.4(13)
C8B N11A C7B N12A 177.3(7)
C5B C6B C7B N11A 4.1(14)
C5B C6B C7B N12A -174.6(8)
C37A N12A C7B N11A 178.8(9)
C37A N12A C7B C6B -2.4(15)
C7B N11A C8B N10A 179.3(7)
C7B N11A C8B C4B -2.5(12)
C1B N10A C8B N11A 177.0(7)
C1B N10A C8B C4B -1.2(11)
C3B C4B C8B N11A -177.7(8)
C5B C4B C8B N11A 3.5(12)
C3B C4B C8B N10A 0.4(12)
C5B C4B C8B N10A -178.4(7)
C16B N13A C9B C10B 3.5(15)
C16B N13A C9B C37A -176.3(8)
O7A C37A C9B N13A -179.3(9)
N12A C37A C9B N13A -0.1(12)
O7A C37A C9B C10B 0.9(14)
N12A C37A C9B C10B -179.9(8)
N13A C9B C10B C11B -2.0(14)
C37A C9B C10B C11B 177.8(9)
C9B C10B C11B O1_5 -178.3(8)
C9B C10B C11B C12B 0.9(15)
O1_5 C11B C12B C13B 2.5(17)
C10B C11B C12B C13B -176.7(11)
O1_5 C11B C12B C16B 178.0(9)
C10B C11B C12B C16B -1.2(15)
C11B C12B C13B C14B 174.4(11)
C16B C12B C13B C14B -1.0(16)
C12B C13B C14B C15B -1.6(18)
C16B N14A C15B N15A 175.5(9)
C16B N14A C15B C14B -5.0(16)
C38A N15A C15B N14A -167.1(11)
C38A N15A C15B C14B 13.4(19)
C13B C14B C15B N14A 4.8(17)
C13B C14B C15B N15A -175.8(11)
C15B N14A C16B N13A -175.8(9)
C15B N14A C16B C12B 2.1(15)
C9B N13A C16B N14A 174.1(9)
C9B N13A C16B C12B -3.8(14)
C11B C12B C16B N14A -175.1(10)
C13B C12B C16B N14A 0.8(15)
C11B C12B C16B N13A 2.6(14)
C13B C12B C16B N13A 178.6(10)
N17A N16A C17B C18B -2.7(14)
N17A N16A C17B C38A -179.4(8)
O8A C38A C17B N16A 170.6(11)
N15A C38A C17B N16A -11.7(14)
O8A C38A C17B C18B -6.2(17)
N15A C38A C17B C18B 171.5(10)
N16A C17B C18B C19B 3.2(16)
C38A C17B C18B C19B 179.8(10)
C17B C18B C19B C20B -2.2(17)
N16A N17A C20B C19B -0.3(13)
K1A N17A C20B C19B -161.6(7)
N16A N17A C20B C21B -178.2(7)
K1A N17A C20B C21B 20.5(11)
C18B C19B C20B N17A 0.9(16)
C18B C19B C20B C21B 178.6(10)
C25B N18A C21B C22B -1.5(13)
K1A N18A C21B C22B 179.6(7)
C25B N18A C21B C20B 179.9(8)
K1A N18A C21B C20B 1.1(11)
N17A C20B C21B N18A -12.2(12)
C19B C20B C21B N18A 170.0(9)
N17A C20B C21B C22B 169.2(9)
C19B C20B C21B C22B -8.6(15)
N18A C21B C22B C23B -0.4(15)
C20B C21B C22B C23B 178.1(10)
C21B C22B C23B C24B -0.9(17)
C22B C23B C24B C25B 4.0(17)
C21B N18A C25B C24B 4.9(13)
K1A N18A C25B C24B -176.3(7)
C21B N18A C25B C26B -176.5(7)
K1A N18A C25B C26B 2.3(9)
C23B C24B C25B N18A -6.0(14)
C23B C24B C25B C26B 175.4(9)
N20A N19A C26B C27B 1.4(11)
K1A N19A C26B C27B -174.5(6)
N20A N19A C26B C25B 179.2(6)
K1A N19A C26B C25B 3.2(11)
N18A C25B C26B N19A -3.4(11)
C24B C25B C26B N19A 175.2(8)
N18A C25B C26B C27B 174.4(8)
C24B C25B C26B C27B -7.0(13)
N19A C26B C27B C28B -0.5(12)
C25B C26B C27B C28B -178.1(8)
C26B C27B C28B C29B -1.1(12)
N19A N20A C29B C28B -1.2(11)
N19A N20A C29B C39A -179.1(6)
C27B C28B C29B N20A 2.0(12)
C27B C28B C29B C39A 179.8(7)
O9A C39A C29B N20A 172.7(7)
N21A C39A C29B N20A -7.2(9)
O9A C39A C29B C28B -5.2(11)
N21A C39A C29B C28B 174.9(7)
C37B N22A C30B C31B -0.8(11)
C37B N22A C30B N21A -179.9(6)
C39A N21A C30B N22A -177.9(7)
C39A N21A C30B C31B 3.0(12)
N22A C30B C31B C32B -0.4(11)
N21A C30B C31B C32B 178.6(7)
C30B C31B C32B C33B 2.0(11)
C31B C32B C33B C34B -179.2(7)
C31B C32B C33B C37B -2.3(10)
C37B C33B C34B O1_6 -178.4(6)
C32B C33B C34B O1_6 -1.5(11)
C37B C33B C34B C35B 0.3(11)
C32B C33B C34B C35B 177.1(7)
O1_6 C34B C35B C36B 178.4(7)
C33B C34B C35B C36B -0.2(10)
C37B N23A C36B C35B -1.0(11)
C37B N23A C36B C40A 177.7(6)
C34B C35B C36B N23A 0.6(11)
C34B C35B C36B C40A -178.2(7)
O10A C40A C36B N23A 177.1(8)
N24A C40A C36B N23A -3.0(10)
O10A C40A C36B C35B -4.0(12)
N24A C40A C36B C35B 175.9(7)
C30B N22A C37B N23A 179.5(6)
C30B N22A C37B C33B 0.4(10)
C36B N23A C37B N22A -178.0(7)
C36B N23A C37B C33B 1.1(10)
C34B C33B C37B N22A 178.2(7)
C32B C33B C37B N22A 1.1(11)
C34B C33B C37B N23A -0.8(11)
C32B C33B C37B N23A -177.9(7)
C45B N25A C38B N24A 180.0(6)
C45B N25A C38B C39B 2.8(12)
C40A N24A C38B N25A -173.4(8)
C40A N24A C38B C39B 4.0(13)
N25A C38B C39B C40B -1.8(13)
N24A C38B C39B C40B -178.8(7)
C38B C39B C40B C41B 1.3(12)
C39B C40B C41B C45B -2.1(13)
C39B C40B C41B C42B 177.9(8)
C40B C41B C42B C43B -178.0(9)
C45B C41B C42B C43B 1.9(12)
C40B C41B C42B O1_7 -0.4(12)
C45B C41B C42B O1_7 179.5(7)
O1_7 C42B C43B C44B 179.8(9)
C41B C42B C43B C44B -3.1(14)
C45B N26A C44B C43B -3.4(12)
C45B N26A C44B C41A 176.9(7)
C42B C43B C44B N26A 4.0(14)
C42B C43B C44B C41A -176.4(8)
O11A C41A C44B N26A 173.6(7)
N27A C41A C44B N26A -3.4(11)
O11A C41A C44B C43B -6.0(12)
N27A C41A C44B C43B 176.9(8)
C44B N26A C45B N25A 177.8(7)
C44B N26A C45B C41B 2.1(12)
C38B N25A C45B N26A -179.2(7)
C38B N25A C45B C41B -3.3(11)
C40B C41B C45B N26A 178.6(8)
C42B C41B C45B N26A -1.4(12)
C40B C41B C45B N25A 3.0(12)
C42B C41B C45B N25A -177.0(7)
C50B N28A C46B N27A -178.5(8)
C50B N28A C46B C47B -0.2(13)
C41A N27A C46B N28A 167.6(9)
C41A N27A C46B C47B -10.7(16)
N28A C46B C47B C48B 1.8(14)
N27A C46B C47B C48B 179.8(9)
C46B C47B C48B C49B -0.4(15)
C47B C48B C49B C50B -2.3(15)
C46B N28A C50B C49B -2.8(12)
C46B N28A C50B N29A 177.2(7)
C48B C49B C50B N28A 4.1(14)
C48B C49B C50B N29A -175.9(9)
C42A N29A C50B N28A 179.2(8)
C42A N29A C50B C49B -0.9(14)
O1T C1T C2T O2T -175.3(10)
O1T C1T C2T C3T -54.6(15)
O2T C2T C3T O3T 65.6(9)
C1T' C2T C3T O3T -76.7(11)
C1T C2T C3T O3T -47.6(12)
O2T C2T C3T C4T -61.2(11)
C1T' C2T C3T C4T 156.6(9)
C1T C2T C3T C4T -174.3(9)
O3T C3T C4T O4T -57.4(10)
C2T C3T C4T O4T 70.0(10)
C1T' C2T O2T K1A 85.7(12)
C1T C2T O2T K1A 75.3(9)
C3T C2T O2T K1A -49.6(8)
C4T C3T O3T K1A 87.2(7)
C2T C3T O3T K1A -43.6(8)
O5T C5T C6T O6T -59.7(9)
O5T C5T C6T C7T 67.2(11)
O6T C6T C7T O7T 63.8(10)
C5T C6T C7T O7T -62.0(11)
O6T C6T C7T C8T' -73.9(11)
C5T C6T C7T C8T' 160.3(10)
O6T C6T C7T C8T -52.3(12)
C5T C6T C7T C8T -178.1(10)
O7T C7T C8T O8T -179.1(12)
C6T C7T C8T O8T -54.4(17)
C7T C6T O6T K2 -37.7(8)
C5T C6T O6T K2 91.9(7)
C6T C7T O7T K2 -51.5(8)
C8T' C7T O7T K2 82.5(10)
C8T C7T O7T K2 72.5(10)
O2T C2T C1T' O1T' -50.7(19)
C3T C2T C1T' O1T' 85.8(15)
K2 O8T' C8T' C7T 5.4(17)
O7T C7T C8T' O8T' -54.4(18)
C6T C7T C8T' O8T' 82.1(16)
C2X C1X C6X C5X 0.0
CL1X C1X C6X C5X -177.1(6)
C1X C6X C5X C4X 0.0
C6X C5X C4X C3X 0.0
C5X C4X C3X C2X 0.0
C4X C3X C2X C1X 0.0
C6X C1X C2X C3X 0.0
CL1X C1X C2X C3X 177.1(6)
C7A C6A O1_1 C1_1 5.2(10)
C5A C6A O1_1 C1_1 -175.8(6)
C6A O1_1 C1_1 C2_1 174.2(6)
O1_1 C1_1 C2_1 C3_1 170.4(6)
O1_1 C1_1 C2_1 C4_1 -68.3(8)
C17A C16A O1_2 C1_2 8.0(13)
C15A C16A O1_2 C1_2 -171.9(8)
C16A O1_2 C1_2 C2_2 163.0(8)
O1_2 C1_2 C2_2 C3_2 65.9(11)
O1_2 C1_2 C2_2 C4_2 -175.5(10)
C27A C26A O1_3 C1_3 7.6(14)
C25A C26A O1_3 C1_3 -174.6(9)
C26A O1_3 C1_3 C2_3 177.9(8)
O1_3 C1_3 C2_3 C3_3 73.3(18)
O1_3 C1_3 C2_3 C4_3 -57.4(13)
C2B C3B O1_4 C1_4 3.0(12)
C4B C3B O1_4 C1_4 -175.8(8)
C3B O1_4 C1_4 C2_4 177.4(8)
O1_4 C1_4 C2_4 C4_4 -178.3(9)
O1_4 C1_4 C2_4 C3_4 -56.7(12)
C12B C11B O1_5 C1_5 -171.5(10)
C10B C11B O1_5 C1_5 7.7(15)
C11B O1_5 C1_5 C2_5 172.8(11)
O1_5 C1_5 C2_5 C3_5 -175.1(15)
O1_5 C1_5 C2_5 C4_5 -76.2(19)
C35B C34B O1_6 C1_6 -2.4(10)
C33B C34B O1_6 C1_6 176.2(7)
C34B O1_6 C1_6 C2_6 -175.7(6)
O1_6 C1_6 C2_6 C4_6 -168.8(7)
O1_6 C1_6 C2_6 C3_6 66.4(9)
C43B C42B O1_7 C1_7 11.2(15)
C41B C42B O1_7 C1_7 -166.2(8)
C42B O1_7 C1_7 C2_7 107.4(11)
O1_7 C1_7 C2_7 C3_7 44.9(17)
O1_7 C1_7 C2_7 C4_7 172.7(11)
C44A C45A O1_8 C1_8 4.1(13)
C46A C45A O1_8 C1_8 -177.9(7)
C45A O1_8 C1_8 C2_8 171.6(7)
O1_8 C1_8 C2_8 C4_8 57.3(11)
O1_8 C1_8 C2_8 C3_8 179.9(8)
C54A C55A O1_9 C1_9 13.8(10)
C56A C55A O1_9 C1_9 -165.5(6)
C55A O1_9 C1_9 C2_9 174.0(6)
O1_9 C1_9 C2_9 C4_9 -62.3(8)
O1_9 C1_9 C2_9 C3_9 174.9(6)
C64A C65A O1_10 C1_10 2.3(13)
C66A C65A O1_10 C1_10 -179.6(8)
C65A O1_10 C1_10 C2_10 178.4(7)
O1_10 C1_10 C2_10 C4_10 -62.5(12)
O1_10 C1_10 C2_10 C3_10 -178.8(8)
C7C C6C O1_11 C1_11 0.3(11)
C5C C6C O1_11 C1_11 179.7(7)
C6C O1_11 C1_11 C2_11 179.9(7)
O1_11 C1_11 C2_11 C4_11 60.7(12)
O1_11 C1_11 C2_11 C3_11 -179.1(7)
C17C C16C O1_12 C1_12 15.9(10)
C15C C16C O1_12 C1_12 -164.6(6)
C16C O1_12 C1_12 C2_12 173.9(5)
O1_12 C1_12 C2_12 C4_12 175.8(6)
O1_12 C1_12 C2_12 C3_12 -61.9(7)
C27C C26C O1_13 C1_13 3.6(13)
C25C C26C O1_13 C1_13 -174.4(7)
C26C O1_13 C1_13 C2_13 -176.0(8)
O1_13 C1_13 C2_13 C3_13 -56.5(13)
O1_13 C1_13 C2_13 C4_13 -177.5(11)
C2D C3D O1_14 C1_14 10.9(12)
C4D C3D O1_14 C1_14 -169.9(7)
C3D O1_14 C1_14 C2_14 163.7(7)
O1_14 C1_14 C2_14 C3_14 56.9(10)
O1_14 C1_14 C2_14 C4_14 -65.5(10)
C10D C11D O1_15 C1_15 -5.0(11)
C12D C11D O1_15 C1_15 178.7(7)
C11D O1_15 C1_15 C2_15 -172.2(6)
O1_15 C1_15 C2_15 C3_15 66.6(10)
O1_15 C1_15 C2_15 C4_15 -168.1(7)
C36D C35D O1_16 C1_16 -2.7(14)
C34D C35D O1_16 C1_16 173.7(9)
C35D O1_16 C1_16 C2_16 -170.4(8)
O1_16 C1_16 C2_16 C3_16 -62.3(12)
O1_16 C1_16 C2_16 C4_16 175.0(9)
C42D C43D O1_17 C1_17 -170.6(7)
C44D C43D O1_17 C1_17 6.7(11)
C43D O1_17 C1_17 C2_17 175.9(6)
O1_17 C1_17 C2_17 C4_17 174.6(7)
O1_17 C1_17 C2_17 C3_17 -61.3(9)
C44C C45C O1_18 C1_18 -1.0(14)
C46C C45C O1_18 C1_18 178.2(9)
C45C O1_18 C1_18 C2_18 170.4(9)
O1_18 C1_18 C2_18 C4_18 -59.1(15)
O1_18 C1_18 C2_18 C3_18 54.7(16)
C54C C55C O1_19 C1_19 10.2(14)
C56C C55C O1_19 C1_19 -167.2(9)
C55C O1_19 C1_19 C2_19 -179.9(10)
O1_19 C1_19 C2_19 C3_19 -59.4(17)
O1_19 C1_19 C2_19 C4_19 -179.5(12)
C64C C65C O1_20 C1_20 4.7(11)
C66C C65C O1_20 C1_20 -175.2(6)
C65C O1_20 C1_20 C2_20 176.8(6)
O1_20 C1_20 C2_20 C3_20 168.8(7)
O1_20 C1_20 C2_20 C4_20 -67.3(9)
